data_4347780
loop_
_publ_author_name
'Lohrman, Jessica'
'Telikepalli, Hanumaiah'
'Johnson, Thomas S.'
'Jackson, Timothy A.'
'Day, Victor W.'
'Bowman-James, Kristin'

_publ_section_title
;
 Pyrazinetetracarboxamide: A Duplex Ligand for Palladium(II).
;
_journal_issue 11
_journal_name_full 'Inorganic chemistry'
_journal_page_first 5098
_journal_page_last 5100
_journal_paper_doi 10.1021/acs.inorgchem.6b00594
_journal_volume 55
_journal_year 2016
_chemical_formula_sum 'C16 H24 N6 O4'
_chemical_formula_weight 364.41
_space_group_crystal_system triclinic
_space_group_IT_number 2
_space_group_name_Hall '-P 1'
_space_group_name_H-M_alt 'P -1'
_atom_sites_solution_hydrogens geom
_audit_creation_method SHELXL-2014/7
_cell_angle_alpha 109.215(3)
_cell_angle_beta 91.596(3)
_cell_angle_gamma 102.410(2)
_cell_formula_units_Z 22
_cell_length_a 17.1327(12)
_cell_length_b 23.4368(17)
_cell_length_c 29.688(2)
_cell_measurement_reflns_used 9831
_cell_measurement_temperature 296(2)
_cell_measurement_theta_max 66.55
_cell_measurement_theta_min 2.95
_cell_volume 10930.7(13)
_computing_cell_refinement 'Bruker SAINT'
_computing_data_collection 'Bruker APEX2'
_computing_data_reduction 'Bruker SAINT'
_computing_molecular_graphics 'Bruker SHELXTL'
_computing_publication_material 'Bruker SHELXTL'
_computing_structure_refinement 'SHELXL-2014/7 (Sheldrick, 2014)'
_computing_structure_solution 'Bruker SHELXTL'
_diffrn_ambient_temperature 296(2)
_diffrn_measured_fraction_theta_full 0.957
_diffrn_measured_fraction_theta_max 0.926
_diffrn_measurement_device_type 'Bruker Platinum 135 CCD'
_diffrn_measurement_method '\f and \w scans'
_diffrn_radiation_type CuK\a
_diffrn_radiation_wavelength 1.54178
_diffrn_reflns_av_R_equivalents 0.0495
_diffrn_reflns_av_unetI/netI 0.0801
_diffrn_reflns_Laue_measured_fraction_full 0.957
_diffrn_reflns_Laue_measured_fraction_max 0.926
_diffrn_reflns_limit_h_max 20
_diffrn_reflns_limit_h_min -17
_diffrn_reflns_limit_k_max 27
_diffrn_reflns_limit_k_min -25
_diffrn_reflns_limit_l_max 26
_diffrn_reflns_limit_l_min -35
_diffrn_reflns_number 83687
_diffrn_reflns_point_group_measured_fraction_full 0.957
_diffrn_reflns_point_group_measured_fraction_max 0.926
_diffrn_reflns_theta_full 66.000
_diffrn_reflns_theta_max 68.257
_diffrn_reflns_theta_min 1.585
_diffrn_source 'Bruker MicroStar microfocus rotating anode'
_exptl_absorpt_coefficient_mu 0.746
_exptl_absorpt_correction_T_max 1.000
_exptl_absorpt_correction_T_min 0.766
_exptl_absorpt_correction_type multi-scan
_exptl_crystal_colour colourless
_exptl_crystal_density_diffrn 1.218
_exptl_crystal_description 'Rectangular parallelepiped'
_exptl_crystal_F_000 4268
_exptl_crystal_size_max 0.460
_exptl_crystal_size_mid 0.060
_exptl_crystal_size_min 0.020
_refine_diff_density_max 0.551
_refine_diff_density_min -0.414
_refine_diff_density_rms 0.046
_refine_ls_extinction_method none
_refine_ls_goodness_of_fit_ref 1.016
_refine_ls_hydrogen_treatment constr
_refine_ls_matrix_type full
_refine_ls_number_parameters 2845
_refine_ls_number_reflns 37073
_refine_ls_number_restraints 1
_refine_ls_restrained_S_all 1.020
_refine_ls_R_factor_all 0.1051
_refine_ls_R_factor_gt 0.0628
_refine_ls_shift/su_max 0.022
_refine_ls_shift/su_mean 0.000
_refine_ls_structure_factor_coef Fsqd
_refine_ls_weighting_details 'w=1/[\s^2^(Fo^2^)+(0.1266P)^2^] where P=(Fo^2^+2Fc^2^)/3'
_refine_ls_weighting_scheme calc
_refine_ls_wR_factor_gt 0.1830
_refine_ls_wR_factor_ref 0.2076
_reflns_Friedel_coverage 0.000
_reflns_number_gt 21787
_reflns_number_total 37073
_reflns_threshold_expression 'I > 2\s(I)'
_cod_data_source_file ic6b00594_si_002.cif
_cod_data_source_block v82c
_cod_original_cell_volume 10930.9(14)
_cod_database_code 4347780
_shelx_shelxl_version_number 2014/7
_shelx_space_group_comment
; 
The symmetry employed for this shelxl refinement is uniquely defined 
by the following loop, which should always be used as a source of 
symmetry information in preference to the above space-group names. 
They are only intended as comments. 
;
_shelx_estimated_absorpt_t_min 0.725
_shelx_estimated_absorpt_t_max 0.985

loop_
_space_group_symop_operation_xyz
'x, y, z'
'-x, -y, -z'

loop_
_atom_site_label
_atom_site_type_symbol
_atom_site_fract_x
_atom_site_fract_y
_atom_site_fract_z
_atom_site_U_iso_or_equiv
_atom_site_adp_type
_atom_site_occupancy
_atom_site_site_symmetry_order
_atom_site_calc_flag
_atom_site_refinement_flags_posn
_atom_site_refinement_flags_adp
_atom_site_refinement_flags_occupancy
_atom_site_disorder_assembly
_atom_site_disorder_group
O1A O 0.07890(16) 0.39544(10) 0.29569(8) 0.0943(7) Uani 1 1 d . . . . .
O2A O 0.00995(12) 0.59237(9) 0.17406(8) 0.0786(5) Uani 1 1 d . . . . .
O3A O -0.06735(12) 0.45426(11) 0.10283(7) 0.0860(6) Uani 1 1 d . . . . .
O4A O -0.10336(17) 0.40395(11) 0.30470(9) 0.1073(8) Uani 1 1 d . . . . .
N1A N 0.15678(17) 0.49185(13) 0.31081(10) 0.0873(7) Uani 1 1 d . . . . .
H1AN H 0.1616 0.5262 0.3054 0.105 Uiso 1 1 calc R U . A 1
N2A N 0.13304(14) 0.59622(10) 0.20640(9) 0.0751(6) Uani 1 1 d . . . . .
H2AN H 0.1597 0.5793 0.2212 0.090 Uiso 1 1 calc R U . . .
N3A N 0.06749(12) 0.50524(9) 0.24017(7) 0.0595(5) Uani 1 1 d . . . . .
N4A N -0.16508(16) 0.48751(16) 0.14591(10) 0.0973(9) Uani 1 1 d . . . . .
H4AN H -0.1819 0.4976 0.1738 0.117 Uiso 1 1 calc R U . B 1
N5A N -0.10582(18) 0.32080(12) 0.23904(11) 0.0979(9) Uani 1 1 d . . . . .
H5AN H -0.0894 0.3081 0.2112 0.118 Uiso 1 1 calc R U . . .
N8A N -0.08306(13) 0.42888(11) 0.20384(9) 0.0704(6) Uani 1 1 d . . . . .
C1A C 0.0941(2) 0.44654(14) 0.28981(11) 0.0734(7) Uani 1 1 d . . . . .
C2A C 0.03782(16) 0.45857(12) 0.25574(9) 0.0638(6) Uani 1 1 d . . . . .
C4A C 0.02275(14) 0.51465(11) 0.20690(9) 0.0582(6) Uani 1 1 d . . . . .
C5A C 0.05527(16) 0.57138(12) 0.19403(10) 0.0631(6) Uani 1 1 d . . . . .
C6A C -0.09569(16) 0.47198(14) 0.14086(11) 0.0730(7) Uani 1 1 d . . . . .
C7A C -0.05113(15) 0.47343(12) 0.18612(9) 0.0629(6) Uani 1 1 d . . . . .
C9A C -0.04007(17) 0.42288(12) 0.23972(10) 0.0681(7) Uani 1 1 d . . . . .
C10A C -0.0853(2) 0.38041(14) 0.26417(12) 0.0818(8) Uani 1 1 d . . . . .
C11A C 0.218(3) 0.4871(17) 0.3425(10) 0.108(18) Uani 0.28(3) 1 d . . P C 1
H11A H 0.1959 0.4868 0.3721 0.130 Uiso 0.28(3) 1 calc R U P C 1
H11B H 0.2317 0.4474 0.3280 0.130 Uiso 0.28(3) 1 calc R U P C 1
C12A C 0.2889(19) 0.533(3) 0.354(2) 0.25(3) Uani 0.28(3) 1 d . . P C 1
H12A H 0.3254 0.5256 0.3752 0.378 Uiso 0.28(3) 1 calc R U P C 1
H12B H 0.3131 0.5334 0.3252 0.378 Uiso 0.28(3) 1 calc R U P C 1
H12C H 0.2772 0.5730 0.3696 0.378 Uiso 0.28(3) 1 calc R U P C 1
C11L C 0.2184(11) 0.4872(10) 0.3449(6) 0.135(8) Uani 0.72(3) 1 d . . P C 2
H11C H 0.2380 0.5275 0.3698 0.162 Uiso 0.72(3) 1 calc R U P C 2
H11D H 0.1938 0.4579 0.3601 0.162 Uiso 0.72(3) 1 calc R U P C 2
C12L C 0.2845(7) 0.4672(11) 0.3214(4) 0.197(9) Uani 0.72(3) 1 d . . P C 2
H12D H 0.3228 0.4648 0.3444 0.296 Uiso 0.72(3) 1 calc R U P C 2
H12E H 0.2653 0.4270 0.2971 0.296 Uiso 0.72(3) 1 calc R U P C 2
H12F H 0.3096 0.4965 0.3068 0.296 Uiso 0.72(3) 1 calc R U P C 2
C13A C 0.1755(2) 0.65028(15) 0.19644(15) 0.0980(10) Uani 1 1 d . . . . .
H13A H 0.2277 0.6442 0.1869 0.118 Uiso 1 1 calc R U . . .
H13B H 0.1459 0.6539 0.1696 0.118 Uiso 1 1 calc R U . . .
C14A C 0.1868(4) 0.7066(2) 0.2357(2) 0.179(3) Uani 1 1 d . . . . .
H14A H 0.2153 0.7404 0.2266 0.268 Uiso 1 1 calc R U . . .
H14B H 0.1355 0.7136 0.2449 0.268 Uiso 1 1 calc R U . . .
H14C H 0.2174 0.7039 0.2622 0.268 Uiso 1 1 calc R U . . .
C15A C -0.220(2) 0.488(2) 0.1000(12) 0.164(11) Uani 0.464(12) 1 d . . P D 1
H15A H -0.2140 0.4566 0.0704 0.196 Uiso 0.464(12) 1 calc R U P D 1
H15B H -0.2768 0.4820 0.1051 0.196 Uiso 0.464(12) 1 calc R U P D 1
C16A C -0.1888(9) 0.5462(7) 0.1000(5) 0.168(7) Uani 0.464(12) 1 d . . P D 1
H16A H -0.2163 0.5529 0.0743 0.252 Uiso 0.464(12) 1 calc R U P D 1
H16B H -0.1949 0.5761 0.1301 0.252 Uiso 0.464(12) 1 calc R U P D 1
H16C H -0.1327 0.5509 0.0958 0.252 Uiso 0.464(12) 1 calc R U P D 1
C15L C -0.2135(11) 0.4868(13) 0.1065(7) 0.103(5) Uani 0.536(12) 1 d . . P D 2
H15C H -0.2114 0.4512 0.0786 0.123 Uiso 0.536(12) 1 calc R U P D 2
H15D H -0.1936 0.5242 0.0990 0.123 Uiso 0.536(12) 1 calc R U P D 2
C16L C -0.2985(7) 0.4831(8) 0.1183(5) 0.210(8) Uani 0.536(12) 1 d . . P D 2
H16D H -0.3314 0.4826 0.0914 0.314 Uiso 0.536(12) 1 calc R U P D 2
H16E H -0.3182 0.4457 0.1254 0.314 Uiso 0.536(12) 1 calc R U P D 2
H16F H -0.3004 0.5185 0.1457 0.314 Uiso 0.536(12) 1 calc R U P D 2
C17A C -0.1552(3) 0.27536(19) 0.25653(18) 0.1272(16) Uani 1 1 d . . . . .
H17A H -0.1213 0.2530 0.2672 0.153 Uiso 1 1 calc R U . . .
H17B H -0.1803 0.2968 0.2839 0.153 Uiso 1 1 calc R U . . .
C18A C -0.2149(5) 0.2328(3) 0.2209(2) 0.215(4) Uani 1 1 d . . . . .
H18A H -0.2462 0.2036 0.2336 0.323 Uiso 1 1 calc R U . . .
H18B H -0.2492 0.2547 0.2107 0.323 Uiso 1 1 calc R U . . .
H18C H -0.1902 0.2109 0.1941 0.323 Uiso 1 1 calc R U . . .
O1B O 0.14306(14) 0.23958(9) 0.15359(7) 0.0838(6) Uani 1 1 d . . . . .
O2B O 0.26517(13) 0.54199(10) 0.22459(8) 0.0919(6) Uani 1 1 d . . . . .
O3B O 0.23532(12) 0.51780(9) 0.11396(8) 0.0786(5) Uani 1 1 d . . . . .
O4B O -0.02948(12) 0.27203(9) 0.15355(8) 0.0834(6) Uani 1 1 d . . . . .
N1B N 0.12638(18) 0.29123(12) 0.22981(9) 0.0886(8) Uani 1 1 d . . . . .
H1BN H 0.1253 0.3268 0.2503 0.106 Uiso 1 1 calc R U . . .
N2B N 0.35289(14) 0.48493(12) 0.19228(11) 0.0948(9) Uani 1 1 d . . . . .
H2BN H 0.3577 0.4489 0.1743 0.114 Uiso 1 1 calc R U . . .
N3B N 0.20249(13) 0.39021(10) 0.18887(8) 0.0663(5) Uani 1 1 d . . . . .
N4B N 0.10155(14) 0.48852(11) 0.09052(9) 0.0708(6) Uani 1 1 d . . . . .
H4BN H 0.0570 0.4637 0.0911 0.085 Uiso 1 1 calc R U . . .
N5B N -0.04593(14) 0.30180(12) 0.08904(10) 0.0811(7) Uani 1 1 d . . . . .
H5BN H -0.0249 0.3262 0.0741 0.097 Uiso 1 1 calc R U . E 1
N8B N 0.08751(12) 0.39421(9) 0.12364(7) 0.0569(5) Uani 1 1 d . . . . .
C1B C 0.13445(17) 0.28643(13) 0.18441(10) 0.0687(7) Uani 1 1 d . . . . .
C2B C 0.13657(15) 0.34414(11) 0.17227(9) 0.0614(6) Uani 1 1 d . . . . .
C4B C 0.21139(15) 0.43877(11) 0.17300(10) 0.0628(6) Uani 1 1 d . . . . .
C5B C 0.27953(17) 0.49399(13) 0.19859(11) 0.0735(7) Uani 1 1 d . . . . .
C6B C 0.16720(16) 0.48567(11) 0.11313(10) 0.0623(6) Uani 1 1 d . . . . .
C7B C 0.15522(14) 0.43835(11) 0.13764(9) 0.0564(6) Uani 1 1 d . . . . .
C9B C 0.07527(14) 0.34800(11) 0.14173(9) 0.0575(6) Uani 1 1 d . . . . .
C10B C -0.00510(16) 0.30337(12) 0.12834(10) 0.0649(6) Uani 1 1 d . . . . .
C11B C 0.1194(3) 0.2385(2) 0.24576(15) 0.1189(15) Uani 1 1 d . . . . .
H11E H 0.1506 0.2109 0.2271 0.143 Uiso 1 1 calc R U . . .
H11F H 0.1412 0.2529 0.2791 0.143 Uiso 1 1 calc R U . . .
C12B C 0.0380(5) 0.2053(3) 0.2408(3) 0.221(4) Uani 1 1 d . . . . .
H12G H 0.0353 0.1706 0.2516 0.331 Uiso 1 1 calc R U . . .
H12H H 0.0072 0.2323 0.2596 0.331 Uiso 1 1 calc R U . . .
H12I H 0.0166 0.1904 0.2077 0.331 Uiso 1 1 calc R U . . .
C13B C 0.4252(2) 0.5327(2) 0.2142(2) 0.1373(19) Uani 1 1 d . . . . .
H13C H 0.4279 0.5663 0.2016 0.165 Uiso 1 1 calc R U . . .
H13D H 0.4223 0.5495 0.2485 0.165 Uiso 1 1 calc R U . . .
C14B C 0.4943(4) 0.5114(4) 0.2063(4) 0.336(8) Uani 1 1 d . . . . .
H14D H 0.5402 0.5450 0.2216 0.504 Uiso 1 1 calc R U . . .
H14E H 0.4927 0.4788 0.2194 0.504 Uiso 1 1 calc R U . . .
H14F H 0.4982 0.4956 0.1725 0.504 Uiso 1 1 calc R U . . .
C15B C 0.1004(2) 0.53119(16) 0.06468(13) 0.0918(9) Uani 1 1 d . . . . .
H15E H 0.1404 0.5696 0.0806 0.110 Uiso 1 1 calc R U . . .
H15F H 0.0481 0.5410 0.0651 0.110 Uiso 1 1 calc R U . . .
C16B C 0.1171(3) 0.5042(2) 0.01388(16) 0.1309(16) Uani 1 1 d . . . . .
H16G H 0.1159 0.5336 -0.0022 0.196 Uiso 1 1 calc R U . . .
H16H H 0.1692 0.4952 0.0133 0.196 Uiso 1 1 calc R U . . .
H16I H 0.0770 0.4666 -0.0022 0.196 Uiso 1 1 calc R U . . .
C17B C -0.1285(9) 0.2584(10) 0.0695(8) 0.098(3) Uani 0.66(3) 1 d . . P F 1
H17C H -0.1296 0.2356 0.0356 0.117 Uiso 0.66(3) 1 calc R U P F 1
H17D H -0.1408 0.2288 0.0861 0.117 Uiso 0.66(3) 1 calc R U P F 1
C18B C -0.1869(6) 0.2961(6) 0.0769(14) 0.233(14) Uani 0.66(3) 1 d . . P F 1
H18D H -0.2396 0.2698 0.0648 0.349 Uiso 0.66(3) 1 calc R U P F 1
H18E H -0.1855 0.3184 0.1105 0.349 Uiso 0.66(3) 1 calc R U P F 1
H18F H -0.1743 0.3252 0.0601 0.349 Uiso 0.66(3) 1 calc R U P F 1
C17M C -0.122(3) 0.275(2) 0.0775(18) 0.144(17) Uani 0.34(3) 1 d . . P F 2
H17E H -0.1494 0.2910 0.1055 0.172 Uiso 0.34(3) 1 calc R U P F 2
H17F H -0.1281 0.2312 0.0714 0.172 Uiso 0.34(3) 1 calc R U P F 2
C18M C -0.1635(15) 0.2815(16) 0.0379(10) 0.189(13) Uani 0.34(3) 1 d . . P F 2
H18G H -0.2188 0.2594 0.0341 0.284 Uiso 0.34(3) 1 calc R U P F 2
H18H H -0.1606 0.3247 0.0436 0.284 Uiso 0.34(3) 1 calc R U P F 2
H18I H -0.1392 0.2645 0.0093 0.284 Uiso 0.34(3) 1 calc R U P F 2
O1C O 0.02574(12) 0.19808(10) -0.01623(8) 0.0851(6) Uani 1 1 d . . . . .
O2C O 0.38550(11) 0.37958(9) 0.12073(8) 0.0811(5) Uani 1 1 d . . . . .
O3C O 0.40399(11) 0.38591(9) 0.01725(8) 0.0815(6) Uani 1 1 d . . . . .
O4C O 0.01513(12) 0.34032(11) 0.01018(7) 0.0848(6) Uani 1 1 d . . . . .
N1C N 0.06867(16) 0.19000(12) 0.05376(10) 0.0847(7) Uani 1 1 d . . . . .
H1CN H 0.1073 0.2039 0.0765 0.102 Uiso 1 1 calc R U . G 1
N2C N 0.33157(14) 0.28165(12) 0.11787(9) 0.0758(6) Uani 1 1 d . . . . .
H2CN H 0.2934 0.2490 0.1048 0.091 Uiso 1 1 calc R U . . .
N3C N 0.20418(11) 0.27671(9) 0.06004(7) 0.0570(5) Uani 1 1 d . . . . .
N4C N 0.35168(14) 0.46705(11) 0.05647(10) 0.0836(7) Uani 1 1 d . . . . .
H4CN H 0.3109 0.4776 0.0703 0.100 Uiso 1 1 calc R U . . .
N5C N 0.06467(14) 0.31590(12) -0.06130(9) 0.0771(6) Uani 1 1 d . . . . .
H5CN H 0.1044 0.3061 -0.0766 0.092 Uiso 1 1 calc R U . . .
N8C N 0.20861(12) 0.36085(10) 0.01254(8) 0.0643(5) Uani 1 1 d . . . . .
C1C C 0.07306(16) 0.21647(13) 0.02077(11) 0.0671(7) Uani 1 1 d . . . . .
C2C C 0.14156(14) 0.27198(12) 0.03009(9) 0.0580(6) Uani 1 1 d . . . . .
C4C C 0.26888(14) 0.32294(11) 0.06652(9) 0.0575(6) Uani 1 1 d . . . . .
C5C C 0.33451(15) 0.33026(13) 0.10429(10) 0.0644(6) Uani 1 1 d . . . . .
C6C C 0.35049(15) 0.40707(12) 0.03744(11) 0.0672(7) Uani 1 1 d . . . . .
C7C C 0.27342(14) 0.36298(11) 0.04038(10) 0.0605(6) Uani 1 1 d . . . . .
C9C C 0.14190(14) 0.31687(12) 0.00855(9) 0.0597(6) Uani 1 1 d . . . . .
C10C C 0.06695(15) 0.32411(13) -0.01450(10) 0.0656(6) Uani 1 1 d . . . . .
C11C C 0.0047(12) 0.1399(9) 0.0548(6) 0.095(4) Uani 0.67(3) 1 d . . P H 1
H11G H -0.0416 0.1357 0.0334 0.114 Uiso 0.67(3) 1 calc R U P H 1
H11H H -0.0111 0.1479 0.0870 0.114 Uiso 0.67(3) 1 calc R U P H 1
C12C C 0.0348(6) 0.0810(6) 0.0389(8) 0.148(6) Uani 0.67(3) 1 d . . P H 1
H12J H -0.0070 0.0466 0.0392 0.222 Uiso 0.67(3) 1 calc R U P H 1
H12K H 0.0501 0.0734 0.0069 0.222 Uiso 0.67(3) 1 calc R U P H 1
H12L H 0.0805 0.0855 0.0603 0.222 Uiso 0.67(3) 1 calc R U P H 1
C11N C 0.017(3) 0.1237(16) 0.0390(13) 0.109(11) Uani 0.33(3) 1 d . . P H 2
H1;P H -0.0341 0.1212 0.0232 0.130 Uiso 0.33(3) 1 calc R U P H 2
H1;Q H 0.0440 0.0957 0.0165 0.130 Uiso 0.33(3) 1 calc R U P H 2
C12N C 0.006(3) 0.1065(17) 0.0769(15) 0.23(2) Uani 0.33(3) 1 d . . P H 2
H1;R H -0.0261 0.0647 0.0671 0.347 Uiso 0.33(3) 1 calc R U P H 2
H1;S H 0.0573 0.1085 0.0923 0.347 Uiso 0.33(3) 1 calc R U P H 2
H1;T H -0.0207 0.1339 0.0990 0.347 Uiso 0.33(3) 1 calc R U P H 2
C13C C 0.3902(2) 0.28092(19) 0.15399(14) 0.1001(11) Uani 1 1 d . . . . .
H13E H 0.4426 0.3041 0.1507 0.120 Uiso 1 1 calc R U . . .
H13F H 0.3933 0.2383 0.1483 0.120 Uiso 1 1 calc R U . . .
C14C C 0.3700(3) 0.3083(2) 0.20408(15) 0.1325(16) Uani 1 1 d . . . . .
H14G H 0.4104 0.3066 0.2264 0.199 Uiso 1 1 calc R U . . .
H14H H 0.3680 0.3508 0.2102 0.199 Uiso 1 1 calc R U . . .
H14I H 0.3187 0.2850 0.2078 0.199 Uiso 1 1 calc R U . . .
C15C C 0.4190(2) 0.51543(15) 0.05484(16) 0.0981(11) Uani 1 1 d . . . . .
H15G H 0.4675 0.4999 0.0524 0.118 Uiso 1 1 calc R U . . .
H15H H 0.4265 0.5506 0.0845 0.118 Uiso 1 1 calc R U . . .
C16C C 0.4072(3) 0.5362(2) 0.01412(19) 0.1277(16) Uani 1 1 d . . . . .
H16J H 0.4530 0.5682 0.0144 0.192 Uiso 1 1 calc R U . . .
H16K H 0.4008 0.5017 -0.0153 0.192 Uiso 1 1 calc R U . . .
H16L H 0.3599 0.5524 0.0167 0.192 Uiso 1 1 calc R U . . .
C17C C -0.0050(2) 0.32339(18) -0.08688(13) 0.0900(9) Uani 1 1 d . . . . .
H17G H 0.0114 0.3327 -0.1152 0.108 Uiso 1 1 calc R U . . .
H17H H -0.0238 0.3583 -0.0663 0.108 Uiso 1 1 calc R U . . .
C18C C -0.0721(3) 0.2666(2) -0.10156(19) 0.1371(16) Uani 1 1 d . . . . .
H18J H -0.1162 0.2735 -0.1181 0.206 Uiso 1 1 calc R U . . .
H18K H -0.0541 0.2321 -0.1225 0.206 Uiso 1 1 calc R U . . .
H18L H -0.0893 0.2577 -0.0736 0.206 Uiso 1 1 calc R U . . .
O1D O 0.44112(12) 0.18551(10) 0.04037(7) 0.0819(5) Uani 1 1 d . . . . .
O2D O 0.18584(12) 0.25378(12) -0.11151(8) 0.0894(6) Uani 1 1 d . . . . .
O3D O 0.16662(13) 0.10528(12) -0.15526(8) 0.0980(7) Uani 1 1 d . . . . .
O4D O 0.26062(14) 0.14796(10) 0.06811(7) 0.0876(6) Uani 1 1 d . . . . .
N1D N 0.46019(13) 0.27827(12) 0.02886(10) 0.0817(7) Uani 1 1 d . . . . .
H1DN H 0.4390 0.2997 0.0156 0.098 Uiso 1 1 calc R U . I 1
N2D N 0.31884(16) 0.29688(13) -0.09629(11) 0.0889(8) Uani 1 1 d . . . . .
H2DN H 0.3643 0.2944 -0.0850 0.107 Uiso 1 1 calc R U . . .
N3D N 0.33162(11) 0.23339(9) -0.03658(7) 0.0583(5) Uani 1 1 d . . . . .
N4D N 0.07168(15) 0.12006(18) -0.10484(10) 0.1183(13) Uani 1 1 d . . . . .
H4DN H 0.0617 0.1336 -0.0755 0.142 Uiso 1 1 calc R U . . .
N5D N 0.28649(18) 0.06172(11) 0.01519(9) 0.0866(7) Uani 1 1 d . . . . .
H5DN H 0.2996 0.0457 -0.0132 0.104 Uiso 1 1 calc R U . . .
N8D N 0.21745(13) 0.12719(11) -0.04317(8) 0.0712(6) Uani 1 1 d . . . . .
C1D C 0.41942(16) 0.22145(13) 0.02278(10) 0.0648(6) Uani 1 1 d . . . . .
C2D C 0.34087(14) 0.20077(12) -0.00870(9) 0.0590(6) Uani 1 1 d . . . . .
C4D C 0.26554(14) 0.21424(12) -0.06794(9) 0.0603(6) Uani 1 1 d . . . . .
C5D C 0.25383(17) 0.25702(14) -0.09434(10) 0.0695(7) Uani 1 1 d . . . . .
C6D C 0.14634(18) 0.12642(16) -0.11502(11) 0.0815(8) Uani 1 1 d . . . . .
C7D C 0.21086(15) 0.15831(13) -0.07314(9) 0.0652(7) Uani 1 1 d . . . . .
C9D C 0.28115(16) 0.14953(12) -0.00962(9) 0.0631(6) Uani 1 1 d . . . . .
C10D C 0.27705(18) 0.11919(13) 0.02830(10) 0.0718(7) Uani 1 1 d . . . . .
C11D C 0.5364(6) 0.3067(5) 0.0557(3) 0.098(3) Uani 0.729(12) 1 d . . P J 1
H11I H 0.5432 0.2864 0.0787 0.118 Uiso 0.729(12) 1 calc R U P J 1
H11J H 0.5379 0.3499 0.0736 0.118 Uiso 0.729(12) 1 calc R U P J 1
C12D C 0.6028(3) 0.3044(4) 0.0267(3) 0.137(3) Uani 0.729(12) 1 d . . P J 1
H12M H 0.6525 0.3244 0.0470 0.205 Uiso 0.729(12) 1 calc R U P J 1
H12N H 0.6027 0.2618 0.0094 0.205 Uiso 0.729(12) 1 calc R U P J 1
H12O H 0.5974 0.3254 0.0044 0.205 Uiso 0.729(12) 1 calc R U P J 1
C11O C 0.548(2) 0.299(2) 0.059(2) 0.21(2) Uani 0.271(12) 1 d . . P J 2
H1;U H 0.5446 0.2877 0.0881 0.253 Uiso 0.271(12) 1 calc R U P J 2
H1;V H 0.5858 0.2784 0.0402 0.253 Uiso 0.271(12) 1 calc R U P J 2
C12O C 0.5716(12) 0.3614(12) 0.0707(14) 0.24(2) Uani 0.271(12) 1 d . . P J 2
H1;W H 0.6236 0.3766 0.0889 0.364 Uiso 0.271(12) 1 calc R U P J 2
H1;X H 0.5744 0.3714 0.0418 0.364 Uiso 0.271(12) 1 calc R U P J 2
H1;Y H 0.5335 0.3807 0.0895 0.364 Uiso 0.271(12) 1 calc R U P J 2
C13D C 0.3176(3) 0.3454(2) -0.1167(2) 0.148(2) Uani 1 1 d . . . . .
H13G H 0.2758 0.3286 -0.1435 0.178 Uiso 1 1 calc R U . . .
H13H H 0.3017 0.3792 -0.0927 0.178 Uiso 1 1 calc R U . . .
C14D C 0.3825(5) 0.3686(4) -0.1315(4) 0.244(5) Uani 1 1 d . . . . .
H14J H 0.3733 0.3998 -0.1440 0.365 Uiso 1 1 calc R U . . .
H14K H 0.4244 0.3871 -0.1053 0.365 Uiso 1 1 calc R U . . .
H14L H 0.3984 0.3363 -0.1563 0.365 Uiso 1 1 calc R U . . .
C15D C 0.0049(3) 0.0899(3) -0.14338(16) 0.181(3) Uani 1 1 d D . . . .
H15I H -0.0059 0.1200 -0.1572 0.218 Uiso 1 1 calc R U . . .
H15J H 0.0195 0.0566 -0.1685 0.218 Uiso 1 1 calc R U . . .
C16D C -0.0668(4) 0.0650(5) -0.1245(3) 0.354(8) Uani 1 1 d D . . . .
H16M H -0.1100 0.0455 -0.1499 0.531 Uiso 1 1 calc R U . . .
H16N H -0.0562 0.0349 -0.1112 0.531 Uiso 1 1 calc R U . . .
H16O H -0.0816 0.0981 -0.0999 0.531 Uiso 1 1 calc R U . . .
C17D C 0.2761(3) 0.02392(17) 0.04582(14) 0.1069(12) Uani 1 1 d . . . . .
H17I H 0.2736 0.0500 0.0785 0.128 Uiso 1 1 calc R U . . .
H17J H 0.3221 0.0059 0.0456 0.128 Uiso 1 1 calc R U . . .
C18D C 0.2008(4) -0.0271(3) 0.0291(2) 0.164(2) Uani 1 1 d . . . . .
H18M H 0.1954 -0.0513 0.0499 0.246 Uiso 1 1 calc R U . . .
H18N H 0.1552 -0.0093 0.0297 0.246 Uiso 1 1 calc R U . . .
H18O H 0.2036 -0.0534 -0.0031 0.246 Uiso 1 1 calc R U . . .
O1E O 0.53542(12) 0.02567(9) -0.08586(7) 0.0786(5) Uani 1 1 d . . . . .
O2E O 0.49264(12) 0.29441(9) -0.08174(9) 0.0874(6) Uani 1 1 d . . . . .
O3E O 0.43137(13) 0.21805(10) -0.19332(9) 0.0881(6) Uani 1 1 d . . . . .
O4E O 0.34455(12) 0.00297(9) -0.07556(7) 0.0758(5) Uani 1 1 d . . . . .
N1E N 0.52112(15) 0.09427(11) -0.01421(9) 0.0774(6) Uani 1 1 d . . . . .
H1EN H 0.4977 0.1235 -0.0006 0.093 Uiso 1 1 calc R U . . .
N2E N 0.59657(16) 0.26152(12) -0.11827(11) 0.0874(8) Uani 1 1 d . . . . .
H2EN H 0.6135 0.2294 -0.1339 0.105 Uiso 1 1 calc R U . K 1
N3E N 0.50964(12) 0.15840(9) -0.08534(8) 0.0641(5) Uani 1 1 d . . . . .
N4E N 0.30581(16) 0.15941(13) -0.19742(10) 0.0865(7) Uani 1 1 d . . . . .
H4EN H 0.2761 0.1337 -0.1863 0.104 Uiso 1 1 calc R U . . .
N5E N 0.27713(14) -0.00788(11) -0.14574(9) 0.0755(6) Uani 1 1 d . . . . .
H5EN H 0.2759 0.0071 -0.1685 0.091 Uiso 1 1 calc R U . . .
N8E N 0.36534(11) 0.10270(9) -0.14277(7) 0.0582(5) Uani 1 1 d . . . . .
C1E C 0.50992(15) 0.06960(12) -0.06169(10) 0.0622(6) Uani 1 1 d . . . . .
C2E C 0.46720(14) 0.10302(11) -0.08656(9) 0.0583(6) Uani 1 1 d . . . . .
C4E C 0.48076(15) 0.18622(11) -0.11273(10) 0.0614(6) Uani 1 1 d . . . . .
C5E C 0.52400(16) 0.25303(12) -0.10383(11) 0.0703(7) Uani 1 1 d . . . . .
C6E C 0.38253(17) 0.18111(13) -0.18054(10) 0.0684(7) Uani 1 1 d . . . . .
C7E C 0.41008(14) 0.15629(11) -0.14395(9) 0.0596(6) Uani 1 1 d . . . . .
C9E C 0.39116(14) 0.07643(11) -0.11349(9) 0.0559(6) Uani 1 1 d . . . . .
C10E C 0.33530(15) 0.02012(12) -0.11017(10) 0.0611(6) Uani 1 1 d . . . . .
C11E C 0.5706(2) 0.07511(15) 0.01659(12) 0.0839(8) Uani 1 1 d . . . . .
H11K H 0.5866 0.0380 -0.0026 0.101 Uiso 1 1 calc R U . . .
H11L H 0.5392 0.0650 0.0408 0.101 Uiso 1 1 calc R U . . .
C12E C 0.6432(2) 0.12476(19) 0.04040(14) 0.1039(11) Uani 1 1 d . . . . .
H12P H 0.6743 0.1109 0.0603 0.156 Uiso 1 1 calc R U . . .
H12Q H 0.6750 0.1343 0.0165 0.156 Uiso 1 1 calc R U . . .
H12R H 0.6275 0.1613 0.0599 0.156 Uiso 1 1 calc R U . . .
C13E C 0.6497(8) 0.3237(5) -0.1087(6) 0.132(6) Uani 0.78(5) 1 d . . P L 1
H13I H 0.6667 0.3278 -0.1386 0.158 Uiso 0.78(5) 1 calc R U P L 1
H13J H 0.6204 0.3553 -0.0948 0.158 Uiso 0.78(5) 1 calc R U P L 1
C14E C 0.7186(5) 0.3333(4) -0.0767(5) 0.200(5) Uani 0.719(10) 1 d . . P L 1
H14M H 0.7523 0.3739 -0.0709 0.300 Uiso 0.719(10) 1 calc R U P L 1
H14N H 0.7018 0.3299 -0.0469 0.300 Uiso 0.719(10) 1 calc R U P L 1
H14O H 0.7481 0.3024 -0.0906 0.300 Uiso 0.719(10) 1 calc R U P L 1
C13P C 0.639(2) 0.3189(18) -0.1149(12) 0.086(14) Uani 0.22(5) 1 d . . P L 2
H13K H 0.6960 0.3188 -0.1137 0.103 Uiso 0.22(5) 1 calc R U P L 2
H13L H 0.6313 0.3485 -0.0847 0.103 Uiso 0.22(5) 1 calc R U P L 2
C14P C 0.6176(10) 0.3431(7) -0.1579(6) 0.120(7) Uani 0.281(10) 1 d . . P L 2
H14P H 0.6508 0.3839 -0.1523 0.180 Uiso 0.281(10) 1 calc R U P L 2
H14Q H 0.6270 0.3150 -0.1879 0.180 Uiso 0.281(10) 1 calc R U P L 2
H14R H 0.5621 0.3448 -0.1588 0.180 Uiso 0.281(10) 1 calc R U P L 2
C15E C 0.2695(3) 0.1772(2) -0.23400(19) 0.1311(16) Uani 1 1 d . . . . .
H15K H 0.2412 0.2089 -0.2185 0.157 Uiso 1 1 calc R U . . .
H15L H 0.3120 0.1956 -0.2495 0.157 Uiso 1 1 calc R U . . .
C16E C 0.2163(4) 0.1284(3) -0.2689(2) 0.174(2) Uani 1 1 d . . . . .
H16P H 0.1949 0.1437 -0.2917 0.261 Uiso 1 1 calc R U . . .
H16Q H 0.2441 0.0972 -0.2851 0.261 Uiso 1 1 calc R U . . .
H16R H 0.1732 0.1105 -0.2541 0.261 Uiso 1 1 calc R U . . .
C17E C 0.2154(2) -0.06227(18) -0.14858(17) 0.1103(12) Uani 1 1 d . . . . .
H17K H 0.2180 -0.0959 -0.1778 0.132 Uiso 1 1 calc R U . . .
H17L H 0.2265 -0.0752 -0.1217 0.132 Uiso 1 1 calc R U . . .
C18E C 0.1383(3) -0.0530(3) -0.1483(4) 0.291(6) Uani 1 1 d . . . . .
H18P H 0.1006 -0.0908 -0.1502 0.437 Uiso 1 1 calc R U . . .
H18Q H 0.1346 -0.0206 -0.1191 0.437 Uiso 1 1 calc R U . . .
H18R H 0.1261 -0.0413 -0.1752 0.437 Uiso 1 1 calc R U . . .
O1F O 0.35671(12) -0.11092(9) -0.24262(7) 0.0778(5) Uani 1 1 d . . . . .
O2F O 0.64967(12) 0.16549(9) -0.19025(9) 0.0868(6) Uani 1 1 d . . . . .
O3F O 0.60498(14) 0.11501(11) -0.30350(9) 0.0988(7) Uani 1 1 d . . . . .
O4F O 0.26315(11) -0.00663(11) -0.24517(8) 0.0864(6) Uani 1 1 d . . . . .
N1F N 0.44892(14) -0.07174(11) -0.17739(9) 0.0733(6) Uani 1 1 d . . . . .
H1FN H 0.4866 -0.0402 -0.1610 0.088 Uiso 1 1 calc R U . . .
N2F N 0.66476(13) 0.08513(12) -0.16720(9) 0.0778(6) Uani 1 1 d . . . . .
H2FN H 0.6441 0.0472 -0.1699 0.093 Uiso 1 1 calc R U . . .
N3F N 0.51487(12) 0.02302(9) -0.20652(7) 0.0586(5) Uani 1 1 d . . . . .
N4F N 0.5252(7) 0.1787(5) -0.2701(5) 0.0940(17) Uani 0.75(2) 1 d . . P M 1
H4FN H 0.4854 0.1837 -0.2534 0.113 Uiso 0.75(2) 1 calc R U P M 1
N5F N 0.28934(15) -0.05401(14) -0.32054(9) 0.0875(8) Uani 1 1 d . . . . .
H5FN H 0.3264 -0.0585 -0.3395 0.105 Uiso 1 1 calc R U . N 1
N8F N 0.43438(13) 0.05333(11) -0.27422(9) 0.0696(6) Uani 1 1 d . . . . .
C1F C 0.41170(15) -0.06966(12) -0.21625(10) 0.0618(6) Uani 1 1 d . . . . .
C2F C 0.44239(14) -0.01131(11) -0.22773(9) 0.0582(6) Uani 1 1 d . . . . .
C4F C 0.54800(14) 0.07176(11) -0.21881(10) 0.0602(6) Uani 1 1 d . . . . .
C5F C 0.62628(16) 0.11182(12) -0.19074(11) 0.0678(7) Uani 1 1 d . . . . .
C6F C 0.55201(18) 0.12918(14) -0.27864(12) 0.0786(8) Uani 1 1 d . . . . .
C7F C 0.50949(16) 0.08479(12) -0.25524(10) 0.0656(7) Uani 1 1 d . . . . .
C9F C 0.39924(15) 0.00662(12) -0.25916(10) 0.0631(6) Uani 1 1 d . . . . .
C10F C 0.31025(16) -0.02003(14) -0.27460(11) 0.0702(7) Uani 1 1 d . . . . .
C11F C 0.4293(2) -0.12480(17) -0.16081(14) 0.0944(10) Uani 1 1 d . . . . .
H11M H 0.4140 -0.1106 -0.1285 0.113 Uiso 1 1 calc R U . . .
H11N H 0.3831 -0.1548 -0.1812 0.113 Uiso 1 1 calc R U . . .
C12F C 0.4918(4) -0.1548(3) -0.1607(3) 0.244(5) Uani 1 1 d . . . . .
H12S H 0.4743 -0.1889 -0.1494 0.366 Uiso 1 1 calc R U . . .
H12T H 0.5065 -0.1701 -0.1927 0.366 Uiso 1 1 calc R U . . .
H12U H 0.5375 -0.1258 -0.1399 0.366 Uiso 1 1 calc R U . . .
C13F C 0.7404(2) 0.11691(19) -0.13690(14) 0.1004(11) Uani 1 1 d . . . . .
H13M H 0.7678 0.1504 -0.1473 0.120 Uiso 1 1 calc R U . . .
H13N H 0.7746 0.0879 -0.1407 0.120 Uiso 1 1 calc R U . . .
C14F C 0.7286(3) 0.1426(2) -0.08568(16) 0.1344(16) Uani 1 1 d . . . . .
H14S H 0.7798 0.1631 -0.0671 0.202 Uiso 1 1 calc R U . . .
H14T H 0.6958 0.1720 -0.0816 0.202 Uiso 1 1 calc R U . . .
H14U H 0.7026 0.1095 -0.0750 0.202 Uiso 1 1 calc R U . . .
C15F C 0.5655(7) 0.2276(5) -0.2902(4) 0.119(3) Uani 0.75(2) 1 d . . P M 1
H15M H 0.6229 0.2370 -0.2811 0.143 Uiso 0.75(2) 1 calc R U P M 1
H15N H 0.5569 0.2095 -0.3249 0.143 Uiso 0.75(2) 1 calc R U P M 1
C16F C 0.5421(15) 0.2821(8) -0.2769(13) 0.377(18) Uani 0.75(2) 1 d . . P M 1
H16S H 0.5720 0.3090 -0.2920 0.566 Uiso 0.75(2) 1 calc R U P M 1
H16T H 0.4858 0.2741 -0.2867 0.566 Uiso 0.75(2) 1 calc R U P M 1
H16U H 0.5520 0.3017 -0.2427 0.566 Uiso 0.75(2) 1 calc R U P M 1
N4Q N 0.532(2) 0.1878(18) -0.2782(15) 0.0940(17) Uani 0.25(2) 1 d . . P M 2
H4QA H 0.4925 0.1956 -0.2616 0.113 Uiso 0.25(2) 1 calc R U P M 2
C15Q C 0.562(4) 0.234(2) -0.299(3) 0.39(6) Uani 0.25(2) 1 d . . P M 2
H15O H 0.5199 0.2424 -0.3169 0.469 Uiso 0.25(2) 1 calc R U P M 2
H15P H 0.6052 0.2254 -0.3181 0.469 Uiso 0.25(2) 1 calc R U P M 2
C16Q C 0.590(2) 0.2845(10) -0.2512(10) 0.163(16) Uani 0.25(2) 1 d . . P M 2
H16V H 0.6139 0.3227 -0.2560 0.245 Uiso 0.25(2) 1 calc R U P M 2
H16W H 0.5451 0.2898 -0.2329 0.245 Uiso 0.25(2) 1 calc R U P M 2
H16X H 0.6290 0.2731 -0.2341 0.245 Uiso 0.25(2) 1 calc R U P M 2
C17F C 0.2073(9) -0.0836(10) -0.3399(5) 0.151(9) Uani 0.699(18) 1 d . . P O 1
H17M H 0.2045 -0.0940 -0.3744 0.181 Uiso 0.699(18) 1 calc R U P O 1
H17N H 0.1755 -0.0532 -0.3279 0.181 Uiso 0.699(18) 1 calc R U P O 1
C18F C 0.1688(5) -0.1400(4) -0.3301(4) 0.143(4) Uani 0.699(18) 1 d . . P O 1
H18S H 0.1144 -0.1548 -0.3450 0.215 Uiso 0.699(18) 1 calc R U P O 1
H18T H 0.1979 -0.1715 -0.3427 0.215 Uiso 0.699(18) 1 calc R U P O 1
H18U H 0.1688 -0.1306 -0.2961 0.215 Uiso 0.699(18) 1 calc R U P O 1
C17Q C 0.2024(11) -0.0775(8) -0.3399(8) 0.072(6) Uani 0.301(18) 1 d . . P O 2
H1;Z H 0.1731 -0.1011 -0.3218 0.086 Uiso 0.301(18) 1 calc R U P O 2
H1<A H 0.1782 -0.0432 -0.3383 0.086 Uiso 0.301(18) 1 calc R U P O 2
C18Q C 0.2014(17) -0.109(2) -0.3798(16) 0.34(4) Uani 0.301(18) 1 d . . P O 2
H1<B H 0.1468 -0.1258 -0.3942 0.512 Uiso 0.301(18) 1 calc R U P O 2
H1<C H 0.2308 -0.0852 -0.3971 0.512 Uiso 0.301(18) 1 calc R U P O 2
H1<D H 0.2258 -0.1428 -0.3806 0.512 Uiso 0.301(18) 1 calc R U P O 2
O1G O 0.46428(15) -0.22448(12) -0.38863(8) 0.1062(8) Uani 1 1 d . . . . .
O2G O 0.65684(13) -0.04547(10) -0.18118(7) 0.0812(5) Uani 1 1 d . . . . .
O3G O 0.78310(12) -0.00435(10) -0.24794(8) 0.0814(5) Uani 1 1 d . . . . .
O4G O 0.40759(13) -0.10031(13) -0.38100(8) 0.0970(7) Uani 1 1 d . . . . .
N1G N 0.39096(17) -0.20599(14) -0.32629(10) 0.0986(9) Uani 1 1 d . . . . .
H1GA H 0.3893 -0.1819 -0.2975 0.118 Uiso 1 1 calc R U . . .
N2G N 0.70222(16) -0.13038(11) -0.21979(8) 0.0776(6) Uani 1 1 d . . . . .
H2GA H 0.7013 -0.1592 -0.2469 0.093 Uiso 1 1 calc R U . . .
N3G N 0.56022(14) -0.13518(10) -0.28492(8) 0.0698(6) Uani 1 1 d . . . . .
N4G N 0.73109(15) 0.05669(12) -0.28040(10) 0.0849(7) Uani 1 1 d . . . . .
H4GA H 0.6894 0.0597 -0.2955 0.102 Uiso 1 1 calc R U . . .
N5G N 0.51242(17) -0.03089(15) -0.39260(10) 0.0929(8) Uani 1 1 d . . . . .
H5GA H 0.5627 -0.0132 -0.3849 0.111 Uiso 1 1 calc R U . . .
N8G N 0.60128(13) -0.03783(10) -0.31953(8) 0.0644(5) Uani 1 1 d . . . . .
C1G C 0.45339(19) -0.19180(15) -0.34900(12) 0.0818(8) Uani 1 1 d . . . . .
C2G C 0.51598(16) -0.13356(13) -0.32232(10) 0.0691(7) Uani 1 1 d . . . . .
C4G C 0.62476(16) -0.08849(12) -0.26492(9) 0.0635(6) Uani 1 1 d . . . . .
C5G C 0.66455(17) -0.08583(13) -0.21808(10) 0.0669(7) Uani 1 1 d . . . . .
C6G C 0.72732(17) 0.00581(12) -0.26922(10) 0.0664(7) Uani 1 1 d . . . . .
C7G C 0.64869(15) -0.04123(12) -0.28469(9) 0.0603(6) Uani 1 1 d . . . . .
C9G C 0.53401(16) -0.08189(13) -0.33740(10) 0.0663(7) Uani 1 1 d . . . . .
C10G C 0.47836(19) -0.07206(16) -0.37308(11) 0.0786(8) Uani 1 1 d . . . . .
C11G C 0.3238(3) -0.2613(2) -0.34806(17) 0.1398(19) Uani 1 1 d . . . . .
H11O H 0.2741 -0.2515 -0.3368 0.168 Uiso 1 1 calc R U . . .
H11P H 0.3189 -0.2719 -0.3826 0.168 Uiso 1 1 calc R U . . .
C12G C 0.3353(4) -0.3142(3) -0.3365(3) 0.202(3) Uani 1 1 d . . . . .
H12V H 0.2905 -0.3489 -0.3513 0.303 Uiso 1 1 calc R U . . .
H12W H 0.3839 -0.3246 -0.3482 0.303 Uiso 1 1 calc R U . . .
H12X H 0.3391 -0.3043 -0.3024 0.303 Uiso 1 1 calc R U . . .
C13G C 0.7447(2) -0.13215(18) -0.17759(12) 0.0950(10) Uani 1 1 d . . . . .
H13O H 0.7519 -0.1739 -0.1836 0.114 Uiso 1 1 calc R U . . .
H13P H 0.7126 -0.1225 -0.1509 0.114 Uiso 1 1 calc R U . . .
C14G C 0.8235(3) -0.0881(2) -0.16437(17) 0.1280(15) Uani 1 1 d . . . . .
H14V H 0.8495 -0.0908 -0.1363 0.192 Uiso 1 1 calc R U . . .
H14W H 0.8560 -0.0979 -0.1904 0.192 Uiso 1 1 calc R U . . .
H14X H 0.8167 -0.0466 -0.1577 0.192 Uiso 1 1 calc R U . . .
C15G C 0.8025(2) 0.10754(18) -0.26820(17) 0.1105(12) Uani 1 1 d . . . . .
H15Q H 0.7882 0.1457 -0.2497 0.133 Uiso 1 1 calc R U . . .
H15R H 0.8415 0.0997 -0.2480 0.133 Uiso 1 1 calc R U . . .
C16G C 0.8382(4) 0.1160(4) -0.3078(2) 0.220(4) Uani 1 1 d . . . . .
H16Y H 0.8847 0.1501 -0.2971 0.330 Uiso 1 1 calc R U . . .
H16Z H 0.8539 0.0788 -0.3259 0.330 Uiso 1 1 calc R U . . .
H17O H 0.8005 0.1248 -0.3276 0.330 Uiso 1 1 calc R U . . .
C17G C 0.4661(3) -0.0147(3) -0.42710(19) 0.1365(17) Uani 1 1 d . . . . .
H17P H 0.4121 -0.0151 -0.4181 0.164 Uiso 1 1 calc R U . . .
H17Q H 0.4624 -0.0455 -0.4588 0.164 Uiso 1 1 calc R U . . .
C18G C 0.5049(4) 0.0472(3) -0.4282(2) 0.168(2) Uani 1 1 d . . . . .
H18V H 0.4739 0.0570 -0.4508 0.252 Uiso 1 1 calc R U . . .
H18W H 0.5079 0.0777 -0.3969 0.252 Uiso 1 1 calc R U . . .
H18X H 0.5581 0.0474 -0.4375 0.252 Uiso 1 1 calc R U . . .
O1H O 0.90632(13) -0.15479(11) -0.36235(8) 0.0924(6) Uani 1 1 d . . . . .
O2H O 0.68322(15) 0.01631(11) -0.40378(9) 0.0981(7) Uani 1 1 d . . . . .
O3H O 0.60637(14) -0.10992(13) -0.49328(8) 0.0973(7) Uani 1 1 d . . . . .
O4H O 0.75398(14) -0.19659(10) -0.31058(7) 0.0850(6) Uani 1 1 d . . . . .
N1H N 0.89756(14) -0.06867(12) -0.30235(9) 0.0798(7) Uani 1 1 d . . . . .
H1HN H 0.8669 -0.0440 -0.2907 0.096 Uiso 1 1 calc R U . . .
N2H N 0.77898(18) -0.00178(15) -0.45360(11) 0.0996(9) Uani 1 1 d . . . . .
H2HN H 0.8074 -0.0276 -0.4670 0.120 Uiso 1 1 calc R U . . .
N3H N 0.79265(13) -0.07083(11) -0.38501(8) 0.0701(6) Uani 1 1 d . . . . .
N4H N 0.53192(16) -0.17949(15) -0.46425(10) 0.0940(8) Uani 1 1 d . . . . .
H4HN H 0.5311 -0.1965 -0.4426 0.113 Uiso 1 1 calc R U . . .
N5H N 0.65524(18) -0.26120(13) -0.36808(10) 0.0924(8) Uani 1 1 d . . . . .
H5HN H 0.6280 -0.2663 -0.3945 0.111 Uiso 1 1 calc R U . . .
N8H N 0.66007(13) -0.16973(11) -0.40567(8) 0.0665(6) Uani 1 1 d . . . . .
C1H C 0.87013(16) -0.11571(13) -0.34258(10) 0.0688(7) Uani 1 1 d . . . . .
C2H C 0.79088(16) -0.11661(13) -0.36707(9) 0.0657(7) Uani 1 1 d . . . . .
C4H C 0.72810(17) -0.07447(14) -0.41311(10) 0.0698(7) Uani 1 1 d . . . . .
C5H C 0.72732(18) -0.01593(15) -0.42416(11) 0.0781(8) Uani 1 1 d . . . . .
C6H C 0.59668(19) -0.13817(17) -0.46451(11) 0.0805(8) Uani 1 1 d . . . . .
C7H C 0.66400(16) -0.12655(14) -0.42638(10) 0.0687(7) Uani 1 1 d . . . . .
C9H C 0.72179(16) -0.16417(13) -0.37477(9) 0.0634(6) Uani 1 1 d . . . . .
C10H C 0.71122(18) -0.21005(14) -0.34861(10) 0.0709(7) Uani 1 1 d . . . . .
C11H C 0.9765(2) -0.05596(17) -0.27645(13) 0.0921(9) Uani 1 1 d . . . . .
H11Q H 1.0024 -0.0893 -0.2919 0.110 Uiso 1 1 calc R U . . .
H11R H 0.9699 -0.0553 -0.2439 0.110 Uiso 1 1 calc R U . . .
C12H C 1.0287(3) 0.0037(2) -0.27478(17) 0.1261(14) Uani 1 1 d . . . . .
H12Y H 1.0798 0.0100 -0.2575 0.189 Uiso 1 1 calc R U . . .
H12Z H 1.0364 0.0029 -0.3069 0.189 Uiso 1 1 calc R U . . .
H13Q H 1.0039 0.0370 -0.2589 0.189 Uiso 1 1 calc R U . . .
C13H C 0.7895(3) 0.0559(2) -0.46412(18) 0.1268(15) Uani 1 1 d . . . . .
H13R H 0.7853 0.0890 -0.4350 0.152 Uiso 1 1 calc R U . . .
H13S H 0.8434 0.0662 -0.4730 0.152 Uiso 1 1 calc R U . . .
C14H C 0.7351(5) 0.0548(4) -0.5003(3) 0.236(4) Uani 1 1 d . . . . .
H14Y H 0.7467 0.0945 -0.5046 0.354 Uiso 1 1 calc R U . . .
H14Z H 0.7397 0.0231 -0.5297 0.354 Uiso 1 1 calc R U . . .
H15S H 0.6815 0.0460 -0.4916 0.354 Uiso 1 1 calc R U . . .
C15H C 0.4604(2) -0.1984(3) -0.49910(16) 0.1268(16) Uani 1 1 d . . . . .
H15T H 0.4138 -0.1914 -0.4822 0.152 Uiso 1 1 calc R U . . .
H15U H 0.4677 -0.1732 -0.5196 0.152 Uiso 1 1 calc R U . . .
C16H C 0.4465(5) -0.2629(4) -0.5281(3) 0.284(6) Uani 1 1 d . . . . .
H17R H 0.3997 -0.2742 -0.5505 0.426 Uiso 1 1 calc R U . . .
H17S H 0.4923 -0.2698 -0.5453 0.426 Uiso 1 1 calc R U . . .
H17T H 0.4384 -0.2879 -0.5079 0.426 Uiso 1 1 calc R U . . .
C17H C 0.6370(3) -0.3101(2) -0.34682(19) 0.1387(17) Uani 1 1 d . . . . .
H17U H 0.6579 -0.3449 -0.3656 0.166 Uiso 1 1 calc R U . . .
H17V H 0.6651 -0.2943 -0.3148 0.166 Uiso 1 1 calc R U . . .
C18H C 0.5594(5) -0.3309(4) -0.3441(4) 0.259(5) Uani 1 1 d . . . . .
H18Y H 0.5528 -0.3626 -0.3298 0.389 Uiso 1 1 calc R U . . .
H18Z H 0.5382 -0.2971 -0.3248 0.389 Uiso 1 1 calc R U . . .
H19A H 0.5310 -0.3478 -0.3757 0.389 Uiso 1 1 calc R U . . .
O1I O 0.73234(16) -0.37042(11) -0.45984(8) 0.0994(7) Uani 1 1 d . . . . .
O2I O 0.85276(14) -0.09710(11) -0.51180(8) 0.0905(6) Uani 1 1 d . . . . .
O3I O 0.77671(13) -0.20493(12) -0.61130(8) 0.0919(6) Uani 1 1 d . . . . .
O4I O 0.57566(14) -0.32106(13) -0.46560(8) 0.1091(8) Uani 1 1 d . . . . .
N1I N 0.83489(18) -0.29033(14) -0.41739(10) 0.0916(8) Uani 1 1 d . . . . .
H1IN H 0.8593 -0.2524 -0.4127 0.110 Uiso 1 1 calc R U . . .
N2I N 0.93697(16) -0.13585(14) -0.47606(10) 0.0929(8) Uani 1 1 d . . . . .
H2IN H 0.9440 -0.1686 -0.4711 0.112 Uiso 1 1 calc R U . P 1
N3I N 0.81317(13) -0.22887(11) -0.47716(8) 0.0700(6) Uani 1 1 d . . . . .
N4I N 0.67625(18) -0.16089(17) -0.58165(11) 0.1072(10) Uani 1 1 d . . . . .
H4IN H 0.6462 -0.1533 -0.5587 0.129 Uiso 1 1 calc R U . Q 1
N5I N 0.57817(19) -0.38618(16) -0.54058(11) 0.1134(11) Uani 1 1 d . . . . .
H5IN H 0.6009 -0.3908 -0.5666 0.136 Uiso 1 1 calc R U . R 1
N8I N 0.67443(14) -0.26217(13) -0.53905(9) 0.0795(7) Uani 1 1 d . . . . .
C1I C 0.7725(2) -0.31713(16) -0.45056(11) 0.0805(8) Uani 1 1 d . . . . .
C2I C 0.75476(17) -0.27786(14) -0.47898(10) 0.0714(7) Uani 1 1 d . . . . .
C4I C 0.80353(16) -0.19635(14) -0.50534(10) 0.0687(7) Uani 1 1 d . . . . .
C5I C 0.86744(18) -0.13864(15) -0.49820(11) 0.0753(7) Uani 1 1 d . . . . .
C6I C 0.73185(17) -0.19165(16) -0.58020(11) 0.0781(8) Uani 1 1 d . . . . .
C7I C 0.73568(17) -0.21626(15) -0.53923(10) 0.0730(7) Uani 1 1 d . . . . .
C9I C 0.68213(17) -0.29160(15) -0.50772(11) 0.0778(8) Uani 1 1 d . . . . .
C10I C 0.6070(2) -0.33572(17) -0.50271(12) 0.0914(10) Uani 1 1 d . . . . .
C11I C 0.8641(3) -0.3229(2) -0.38823(16) 0.1245(14) Uani 1 1 d . . . . .
H11S H 0.8506 -0.3672 -0.4061 0.149 Uiso 1 1 calc R U . . .
H11T H 0.8370 -0.3162 -0.3593 0.149 Uiso 1 1 calc R U . . .
C12I C 0.9515(3) -0.3017(3) -0.3748(2) 0.161(2) Uani 1 1 d . . . . .
H13T H 0.9678 -0.3241 -0.3558 0.241 Uiso 1 1 calc R U . . .
H13U H 0.9787 -0.3090 -0.4032 0.241 Uiso 1 1 calc R U . . .
H13V H 0.9650 -0.2580 -0.3565 0.241 Uiso 1 1 calc R U . . .
C13I C 1.0044(11) -0.0780(10) -0.4591(8) 0.163(7) Uani 0.65(3) 1 d . . P S 1
H13W H 1.0531 -0.0902 -0.4701 0.195 Uiso 0.65(3) 1 calc R U P S 1
H13X H 0.9934 -0.0507 -0.4757 0.195 Uiso 0.65(3) 1 calc R U P S 1
C14I C 1.0192(12) -0.0478(8) -0.4178(6) 0.190(9) Uani 0.65(3) 1 d . . P S 1
H15V H 1.0636 -0.0129 -0.4135 0.285 Uiso 0.65(3) 1 calc R U P S 1
H15W H 0.9730 -0.0331 -0.4059 0.285 Uiso 0.65(3) 1 calc R U P S 1
H15X H 1.0330 -0.0729 -0.4004 0.285 Uiso 0.65(3) 1 calc R U P S 1
C13T C 1.0053(10) -0.0875(12) -0.4726(8) 0.082(5) Uani 0.35(3) 1 d . . P S 2
H13Y H 0.9882 -0.0513 -0.4743 0.099 Uiso 0.35(3) 1 calc R U P S 2
H13Z H 1.0364 -0.1010 -0.4993 0.099 Uiso 0.35(3) 1 calc R U P S 2
C14T C 1.0575(19) -0.0702(18) -0.4253(15) 0.189(19) Uani 0.35(3) 1 d . . P S 2
H19F H 1.1036 -0.0374 -0.4233 0.283 Uiso 0.35(3) 1 calc R U P S 2
H19G H 1.0269 -0.0563 -0.3990 0.283 Uiso 0.35(3) 1 calc R U P S 2
H19H H 1.0749 -0.1059 -0.4239 0.283 Uiso 0.35(3) 1 calc R U P S 2
C15I C 0.6658(9) -0.1400(6) -0.6214(5) 0.108(4) Uani 0.734(15) 1 d . . P T 1
H15Y H 0.6098 -0.1396 -0.6267 0.129 Uiso 0.734(15) 1 calc R U P T 1
H15Z H 0.6795 -0.1689 -0.6501 0.129 Uiso 0.734(15) 1 calc R U P T 1
C16I C 0.7188(8) -0.0745(5) -0.6119(4) 0.171(5) Uani 0.734(15) 1 d . . P T 1
H17W H 0.7105 -0.0618 -0.6389 0.257 Uiso 0.734(15) 1 calc R U P T 1
H17X H 0.7046 -0.0458 -0.5837 0.257 Uiso 0.734(15) 1 calc R U P T 1
H17Y H 0.7742 -0.0750 -0.6071 0.257 Uiso 0.734(15) 1 calc R U P T 1
C15T C 0.674(3) -0.1131(16) -0.6116(17) 0.118(12) Uani 0.266(15) 1 d . . P T 2
H19I H 0.6600 -0.0749 -0.5928 0.141 Uiso 0.266(15) 1 calc R U P T 2
H19J H 0.7231 -0.1040 -0.6261 0.141 Uiso 0.266(15) 1 calc R U P T 2
C16T C 0.606(2) -0.1583(16) -0.6468(10) 0.243(19) Uani 0.266(15) 1 d . . P T 2
H19K H 0.5922 -0.1406 -0.6699 0.364 Uiso 0.266(15) 1 calc R U P T 2
H19L H 0.6225 -0.1960 -0.6630 0.364 Uiso 0.266(15) 1 calc R U P T 2
H19M H 0.5605 -0.1674 -0.6302 0.364 Uiso 0.266(15) 1 calc R U P T 2
C17I C 0.5075(14) -0.4351(10) -0.5395(8) 0.215(14) Uani 0.68(4) 1 d . . P U 1
H17Z H 0.5175 -0.4476 -0.5122 0.258 Uiso 0.68(4) 1 calc R U P U 1
H19E H 0.4610 -0.4172 -0.5345 0.258 Uiso 0.68(4) 1 calc R U P U 1
C18I C 0.4896(13) -0.4868(11) -0.5798(6) 0.215(12) Uani 0.68(4) 1 d . . P U 1
H19B H 0.4436 -0.5158 -0.5761 0.323 Uiso 0.68(4) 1 calc R U P U 1
H19C H 0.4781 -0.4752 -0.6070 0.323 Uiso 0.68(4) 1 calc R U P U 1
H19D H 0.5346 -0.5056 -0.5847 0.323 Uiso 0.68(4) 1 calc R U P U 1
C17T C 0.508(2) -0.4290(13) -0.5414(11) 0.110(10) Uani 0.32(4) 1 d . . P U 2
H19N H 0.5203 -0.4681 -0.5434 0.132 Uiso 0.32(4) 1 calc R U P U 2
H19R H 0.4839 -0.4140 -0.5119 0.132 Uiso 0.32(4) 1 calc R U P U 2
C18T C 0.455(3) -0.438(5) -0.579(2) 0.31(4) Uani 0.32(4) 1 d . . P U 2
H19O H 0.4074 -0.4680 -0.5785 0.458 Uiso 0.32(4) 1 calc R U P U 2
H19P H 0.4424 -0.3996 -0.5766 0.458 Uiso 0.32(4) 1 calc R U P U 2
H19Q H 0.4788 -0.4536 -0.6081 0.458 Uiso 0.32(4) 1 calc R U P U 2
O1J O 0.79609(16) -0.50496(10) -0.61164(9) 0.1033(8) Uani 1 1 d . . . . .
O2J O 1.00898(14) -0.23661(11) -0.46421(8) 0.0941(6) Uani 1 1 d . . . . .
O3J O 1.05741(12) -0.22240(11) -0.56241(8) 0.0889(6) Uani 1 1 d . . . . .
O4J O 0.67605(14) -0.42287(12) -0.61588(9) 0.1012(7) Uani 1 1 d . . . . .
N1J N 0.7629(2) -0.47303(15) -0.53630(12) 0.1109(11) Uani 1 1 d . . . . .
H1JN H 0.7680 -0.4423 -0.5098 0.133 Uiso 1 1 calc R U . V 1
N2J N 1.07636(17) -0.31119(14) -0.49538(10) 0.0939(8) Uani 1 1 d . . . . .
H2JN H 1.0746 -0.3463 -0.5173 0.113 Uiso 1 1 calc R U . . .
N3J N 0.90311(16) -0.37198(11) -0.53665(9) 0.0771(6) Uani 1 1 d . . . . .
N4J N 0.95150(16) -0.20685(13) -0.59987(10) 0.0875(7) Uani 1 1 d . . . . .
H4JN H 0.9001 -0.2172 -0.6065 0.105 Uiso 1 1 calc R U . . .
N5J N 0.72419(16) -0.35697(14) -0.65563(10) 0.0894(8) Uani 1 1 d . . . . .
H5JN H 0.7653 -0.3303 -0.6583 0.107 Uiso 1 1 calc R U . W 1
N8J N 0.85961(13) -0.31319(10) -0.59668(8) 0.0663(5) Uani 1 1 d . . . . .
C1J C 0.7945(2) -0.46380(15) -0.57429(12) 0.0864(9) Uani 1 1 d . . . . .
C2J C 0.83648(19) -0.39749(14) -0.56751(11) 0.0759(8) Uani 1 1 d . . . . .
C4J C 0.94843(17) -0.31724(13) -0.53596(10) 0.0701(7) Uani 1 1 d . . . . .
C5J C 1.01515(19) -0.28468(15) -0.49561(11) 0.0786(8) Uani 1 1 d . . . . .
C6J C 0.98460(17) -0.23596(14) -0.57647(11) 0.0733(7) Uani 1 1 d . . . . .
C7J C 0.92933(16) -0.28968(13) -0.56879(9) 0.0647(6) Uani 1 1 d . . . . .
C9J C 0.81168(16) -0.36519(13) -0.59539(10) 0.0682(7) Uani 1 1 d . . . . .
C10J C 0.73023(18) -0.38449(16) -0.62407(12) 0.0798(8) Uani 1 1 d . . . . .
C11J C 0.7202(10) -0.5340(5) -0.5392(5) 0.101(4) Uani 0.55(3) 1 d . . P X 1
H11U H 0.7414 -0.5648 -0.5629 0.121 Uiso 0.55(3) 1 calc R U P X 1
H11V H 0.6639 -0.5401 -0.5497 0.121 Uiso 0.55(3) 1 calc R U P X 1
C12J C 0.7270(11) -0.5435(7) -0.4918(7) 0.167(7) Uani 0.55(3) 1 d . . P X 1
H19S H 0.6977 -0.5847 -0.4951 0.251 Uiso 0.55(3) 1 calc R U P X 1
H19T H 0.7825 -0.5382 -0.4816 0.251 Uiso 0.55(3) 1 calc R U P X 1
H19U H 0.7051 -0.5136 -0.4684 0.251 Uiso 0.55(3) 1 calc R U P X 1
C11U C 0.735(2) -0.543(2) -0.5275(14) 0.26(2) Uani 0.45(3) 1 d . . P X 2
H11W H 0.7591 -0.5748 -0.5477 0.313 Uiso 0.45(3) 1 calc R U P X 2
H11X H 0.7413 -0.5397 -0.4942 0.313 Uiso 0.45(3) 1 calc R U P X 2
C12U C 0.673(3) -0.5444(14) -0.541(3) 0.40(5) Uani 0.45(3) 1 d . . P X 2
H1:K H 0.6370 -0.5820 -0.5414 0.593 Uiso 0.45(3) 1 calc R U P X 2
H1:L H 0.6553 -0.5092 -0.5212 0.593 Uiso 0.45(3) 1 calc R U P X 2
H1:M H 0.6727 -0.5435 -0.5735 0.593 Uiso 0.45(3) 1 calc R U P X 2
C13J C 1.1457(3) -0.2837(2) -0.45999(16) 0.1183(14) Uani 1 1 d . . . . .
H19V H 1.1308 -0.2552 -0.4315 0.142 Uiso 1 1 calc R U . . .
H19Z H 1.1612 -0.3164 -0.4511 0.142 Uiso 1 1 calc R U . . .
C14J C 1.2104(4) -0.2524(6) -0.4751(3) 0.331(8) Uani 1 1 d . . . . .
H19W H 1.2541 -0.2355 -0.4500 0.496 Uiso 1 1 calc R U . . .
H19X H 1.2265 -0.2805 -0.5029 0.496 Uiso 1 1 calc R U . . .
H19Y H 1.1961 -0.2193 -0.4832 0.496 Uiso 1 1 calc R U . . .
C15J C 0.9973(3) -0.1582(3) -0.6150(2) 0.1422(19) Uani 1 1 d . . . . .
H1:I H 1.0357 -0.1298 -0.5883 0.171 Uiso 1 1 calc R U . . .
H1:J H 1.0279 -0.1770 -0.6405 0.171 Uiso 1 1 calc R U . . .
C16J C 0.9563(4) -0.1250(3) -0.6305(3) 0.205(3) Uani 1 1 d . . . . .
H91A H 0.9929 -0.0943 -0.6395 0.307 Uiso 1 1 calc R U . . .
H91B H 0.9193 -0.1520 -0.6578 0.307 Uiso 1 1 calc R U . . .
H91C H 0.9271 -0.1046 -0.6054 0.307 Uiso 1 1 calc R U . . .
C17J C 0.6445(17) -0.3711(16) -0.6885(15) 0.158(10) Uani 0.562(18) 1 d . . P Y 1
H1"D H 0.6269 -0.4154 -0.7059 0.189 Uiso 0.562(18) 1 calc R U P Y 1
H1:E H 0.6027 -0.3580 -0.6691 0.189 Uiso 0.562(18) 1 calc R U P Y 1
C18J C 0.6594(6) -0.3376(5) -0.7219(4) 0.129(4) Uani 0.562(18) 1 d . . P Y 1
H1:F H 0.6109 -0.3459 -0.7424 0.193 Uiso 0.562(18) 1 calc R U P Y 1
H1:G H 0.6765 -0.2938 -0.7044 0.193 Uiso 0.562(18) 1 calc R U P Y 1
H1:H H 0.7006 -0.3510 -0.7411 0.193 Uiso 0.562(18) 1 calc R U P Y 1
C17U C 0.6543(18) -0.3651(13) -0.6812(13) 0.109(7) Uani 0.438(18) 1 d . . P Y 2
H1:N H 0.6668 -0.3729 -0.7140 0.131 Uiso 0.438(18) 1 calc R U P Y 2
H1:O H 0.6212 -0.4040 -0.6806 0.131 Uiso 0.438(18) 1 calc R U P Y 2
C18U C 0.6094(15) -0.3295(10) -0.6747(12) 0.32(3) Uani 0.438(18) 1 d . . P Y 2
H1"P H 0.5637 -0.3476 -0.6985 0.478 Uiso 0.438(18) 1 calc R U P Y 2
H1"Q H 0.5915 -0.3223 -0.6434 0.478 Uiso 0.438(18) 1 calc R U P Y 2
H1"R H 0.6377 -0.2907 -0.6772 0.478 Uiso 0.438(18) 1 calc R U P Y 2
O1K O -0.20669(13) 0.55407(11) 0.23810(8) 0.0914(6) Uani 1 1 d . . . . .
O2K O 0.09728(16) 0.59579(12) 0.41593(8) 0.0962(7) Uani 1 1 d . . . . .
O3K O 0.18403(13) 0.62495(12) 0.32956(9) 0.0995(7) Uani 1 1 d . . . . .
O4K O -0.14773(14) 0.70163(11) 0.29486(8) 0.0916(6) Uani 1 1 d . . . . .
N1K N -0.22054(17) 0.50198(13) 0.29126(11) 0.0954(8) Uani 1 1 d . . . . .
H1KN H -0.1970 0.4999 0.3164 0.115 Uiso 1 1 calc R U . Z 1
N2K N 0.00013(19) 0.50653(13) 0.38433(10) 0.0909(8) Uani 1 1 d . . . . .
H2KN H -0.0403 0.4870 0.3630 0.109 Uiso 1 1 calc R U . . .
N3K N -0.06748(13) 0.55831(10) 0.32904(8) 0.0665(6) Uani 1 1 d . . . . .
N4K N 0.16898(15) 0.71647(13) 0.37914(11) 0.0950(8) Uani 1 1 d . . . . .
H4KN H 0.1358 0.7387 0.3913 0.114 Uiso 1 1 calc R U . . .
N5K N -0.07758(15) 0.67781(13) 0.23118(9) 0.0836(7) Uani 1 1 d . . . . .
H5KN H -0.0430 0.6576 0.2181 0.100 Uiso 1 1 calc R U . . .
N8K N 0.01641(13) 0.66225(10) 0.31202(8) 0.0686(6) Uani 1 1 d . . . . .
C1K C -0.18160(18) 0.54426(14) 0.27368(12) 0.0763(8) Uani 1 1 d . . . . .
C2K C -0.10079(15) 0.58108(12) 0.30012(10) 0.0643(6) Uani 1 1 d . . . . .
C4K C 0.00743(17) 0.58638(13) 0.35009(10) 0.0657(7) Uani 1 1 d . . . . .
C5K C 0.0391(2) 0.56267(15) 0.38639(11) 0.0777(8) Uani 1 1 d . . . . .
C6K C 0.14152(18) 0.65913(15) 0.34988(12) 0.0781(8) Uani 1 1 d . . . . .
C7K C 0.05144(16) 0.63592(13) 0.33838(10) 0.0666(7) Uani 1 1 d . . . . .
C9K C -0.06065(16) 0.63659(13) 0.29417(10) 0.0656(6) Uani 1 1 d . . . . .
C10K C -0.10079(16) 0.67422(14) 0.27259(10) 0.0694(7) Uani 1 1 d . . . . .
C11K C -0.3015(10) 0.4573(10) 0.2719(7) 0.151(7) Uani 0.701(13) 1 d . . P A 1
H11Y H -0.3280 0.4493 0.2984 0.181 Uiso 0.701(13) 1 calc R U P A 1
H11Z H -0.3344 0.4766 0.2572 0.181 Uiso 0.701(13) 1 calc R U P A 1
C12K C -0.2966(5) 0.4013(4) 0.2386(4) 0.160(4) Uani 0.701(13) 1 d . . P A 1
H1"S H -0.3497 0.3751 0.2277 0.240 Uiso 0.701(13) 1 calc R U P A 1
H1"T H -0.2716 0.4086 0.2118 0.240 Uiso 0.701(13) 1 calc R U P A 1
H1"U H -0.2652 0.3813 0.2531 0.240 Uiso 0.701(13) 1 calc R U P A 1
C11V C -0.2964(16) 0.4691(16) 0.2680(12) 0.095(7) Uani 0.299(13) 1 d . . P A 2
H1'K H -0.2898 0.4403 0.2371 0.114 Uiso 0.299(13) 1 calc R U P A 2
H1'L H -0.3241 0.4983 0.2620 0.114 Uiso 0.299(13) 1 calc R U P A 2
C12V C -0.3459(17) 0.4352(14) 0.2921(10) 0.29(2) Uani 0.299(13) 1 d . . P A 2
H1'M H -0.3966 0.4144 0.2730 0.433 Uiso 0.299(13) 1 calc R U P A 2
H1'N H -0.3203 0.4050 0.2974 0.433 Uiso 0.299(13) 1 calc R U P A 2
H1'O H -0.3547 0.4631 0.3224 0.433 Uiso 0.299(13) 1 calc R U P A 2
C13K C 0.0231(3) 0.4763(2) 0.41697(18) 0.1311(16) Uani 1 1 d . . . . .
H1"V H 0.0534 0.4464 0.4006 0.157 Uiso 1 1 calc R U . . .
H1"W H 0.0577 0.5073 0.4444 0.157 Uiso 1 1 calc R U . . .
C14K C -0.0469(4) 0.4444(3) 0.4337(2) 0.180(3) Uani 1 1 d . . . . .
H1"X H -0.0294 0.4253 0.4549 0.269 Uiso 1 1 calc R U . . .
H1"Y H -0.0764 0.4740 0.4504 0.269 Uiso 1 1 calc R U . . .
H1"Z H -0.0807 0.4131 0.4067 0.269 Uiso 1 1 calc R U . . .
C15K C 0.2564(3) 0.7433(2) 0.3914(2) 0.154(2) Uani 1 1 d . . . . .
H1'A H 0.2711 0.7428 0.4230 0.184 Uiso 1 1 calc R U . . .
H1'J H 0.2841 0.7163 0.3688 0.184 Uiso 1 1 calc R U . . .
C16K C 0.2829(4) 0.7995(4) 0.3913(4) 0.275(6) Uani 1 1 d . . . . .
H1'B H 0.3400 0.8121 0.3997 0.413 Uiso 1 1 calc R U . . .
H1'C H 0.2706 0.8007 0.3600 0.413 Uiso 1 1 calc R U . . .
H1'D H 0.2576 0.8273 0.4143 0.413 Uiso 1 1 calc R U . . .
C17K C -0.1079(2) 0.71429(19) 0.20698(13) 0.0964(10) Uani 1 1 d . . . . .
H1'E H -0.1592 0.7205 0.2180 0.116 Uiso 1 1 calc R U . . .
H1'F H -0.1170 0.6911 0.1728 0.116 Uiso 1 1 calc R U . . .
C18K C -0.0531(3) 0.7757(2) 0.21510(18) 0.1334(16) Uani 1 1 d . . . . .
H1'G H -0.0765 0.7975 0.1982 0.200 Uiso 1 1 calc R U . . .
H1'H H -0.0447 0.7993 0.2488 0.200 Uiso 1 1 calc R U . . .
H1'I H -0.0025 0.7699 0.2036 0.200 Uiso 1 1 calc R U . . .

loop_
_atom_site_aniso_label
_atom_site_aniso_U_11
_atom_site_aniso_U_22
_atom_site_aniso_U_33
_atom_site_aniso_U_23
_atom_site_aniso_U_13
_atom_site_aniso_U_12
O1A 0.142(2) 0.0770(14) 0.0837(15) 0.0363(12) 0.0287(13) 0.0512(13)
O2A 0.0903(13) 0.0792(12) 0.0866(14) 0.0396(11) 0.0224(10) 0.0426(11)
O3A 0.0814(13) 0.1113(16) 0.0666(12) 0.0204(11) 0.0186(10) 0.0401(12)
O4A 0.146(2) 0.0847(15) 0.0989(17) 0.0348(13) 0.0651(16) 0.0319(14)
N1A 0.0931(18) 0.0886(18) 0.0916(19) 0.0360(15) 0.0001(15) 0.0384(16)
N2A 0.0731(15) 0.0601(13) 0.0966(18) 0.0321(12) 0.0176(12) 0.0158(11)
N3A 0.0642(12) 0.0556(12) 0.0613(12) 0.0170(10) 0.0166(10) 0.0227(10)
N4A 0.0734(16) 0.145(3) 0.0778(17) 0.0315(17) 0.0109(13) 0.0450(17)
N5A 0.117(2) 0.0687(17) 0.103(2) 0.0292(15) 0.0476(17) 0.0071(15)
N8A 0.0659(13) 0.0681(14) 0.0742(15) 0.0209(12) 0.0200(11) 0.0139(11)
C1A 0.094(2) 0.0714(18) 0.0676(17) 0.0252(15) 0.0281(15) 0.0416(17)
C2A 0.0773(17) 0.0579(15) 0.0641(16) 0.0208(12) 0.0242(13) 0.0302(13)
C4A 0.0575(14) 0.0584(14) 0.0618(15) 0.0165(12) 0.0187(11) 0.0250(12)
C5A 0.0714(17) 0.0567(14) 0.0678(16) 0.0201(12) 0.0242(13) 0.0291(13)
C6A 0.0584(15) 0.0830(19) 0.0768(19) 0.0217(15) 0.0145(13) 0.0235(14)
C7A 0.0600(14) 0.0635(15) 0.0640(15) 0.0155(12) 0.0191(12) 0.0210(12)
C9A 0.0777(18) 0.0599(15) 0.0688(17) 0.0208(13) 0.0276(14) 0.0203(13)
C10A 0.092(2) 0.0673(19) 0.090(2) 0.0286(16) 0.0397(17) 0.0216(15)
C11A 0.15(4) 0.11(3) 0.057(13) 0.005(13) -0.047(16) 0.07(2)
C12A 0.14(2) 0.25(5) 0.37(7) 0.17(5) -0.13(3) -0.03(3)
C11L 0.122(14) 0.163(16) 0.145(12) 0.070(10) 0.006(9) 0.058(12)
C12L 0.146(8) 0.32(2) 0.148(8) 0.067(9) -0.015(5) 0.125(12)
C13A 0.100(2) 0.067(2) 0.127(3) 0.039(2) 0.022(2) 0.0099(17)
C14A 0.226(7) 0.082(3) 0.186(6) 0.024(3) 0.048(5) -0.021(3)
C15A 0.15(2) 0.22(3) 0.18(2) 0.10(2) 0.067(17) 0.11(2)
C16A 0.182(13) 0.154(12) 0.144(10) 0.000(9) -0.047(9) 0.079(11)
C15L 0.075(7) 0.154(13) 0.077(6) 0.030(7) -0.019(5) 0.043(7)
C16L 0.142(10) 0.33(2) 0.172(12) 0.073(12) -0.029(8) 0.106(11)
C17A 0.140(4) 0.088(3) 0.159(4) 0.058(3) 0.061(3) 0.007(3)
C18A 0.250(8) 0.136(4) 0.185(6) 0.040(4) 0.042(5) -0.088(5)
O1B 0.1179(16) 0.0679(12) 0.0759(13) 0.0242(10) 0.0231(11) 0.0425(11)
O2B 0.0847(13) 0.0658(12) 0.1038(16) -0.0040(11) 0.0026(11) 0.0267(10)
O3B 0.0732(12) 0.0614(11) 0.1025(15) 0.0264(10) 0.0307(10) 0.0185(9)
O4B 0.0849(13) 0.0727(12) 0.0952(15) 0.0343(11) 0.0245(11) 0.0139(10)
N1B 0.134(2) 0.0753(16) 0.0725(16) 0.0286(13) 0.0176(15) 0.0516(16)
N2B 0.0635(14) 0.0643(15) 0.129(2) -0.0033(14) -0.0038(14) 0.0171(12)
N3B 0.0691(13) 0.0585(13) 0.0698(14) 0.0131(11) 0.0046(10) 0.0269(11)
N4B 0.0735(14) 0.0701(14) 0.0814(15) 0.0379(12) 0.0157(11) 0.0237(11)
N5B 0.0589(14) 0.0881(17) 0.0919(18) 0.0361(14) -0.0011(13) 0.0013(13)
N8B 0.0565(11) 0.0546(11) 0.0612(12) 0.0163(9) 0.0149(9) 0.0209(10)
C1B 0.0832(18) 0.0649(16) 0.0648(17) 0.0205(14) 0.0119(13) 0.0340(14)
C2B 0.0672(15) 0.0535(14) 0.0645(15) 0.0148(12) 0.0111(12) 0.0246(12)
C4B 0.0599(14) 0.0527(14) 0.0728(17) 0.0108(12) 0.0128(12) 0.0236(11)
C5B 0.0676(16) 0.0600(16) 0.0840(19) 0.0084(14) 0.0032(13) 0.0230(13)
C6B 0.0631(16) 0.0527(14) 0.0719(16) 0.0157(12) 0.0251(12) 0.0219(12)
C7B 0.0539(13) 0.0519(13) 0.0643(15) 0.0146(11) 0.0152(11) 0.0220(11)
C9B 0.0619(14) 0.0530(13) 0.0610(15) 0.0169(11) 0.0161(11) 0.0241(11)
C10B 0.0644(15) 0.0562(14) 0.0744(18) 0.0201(13) 0.0194(13) 0.0171(12)
C11B 0.195(5) 0.114(3) 0.092(3) 0.058(2) 0.040(3) 0.089(3)
C12B 0.257(9) 0.176(6) 0.296(10) 0.181(7) 0.047(7) 0.033(6)
C13B 0.072(2) 0.093(3) 0.195(5) -0.012(3) -0.017(3) 0.012(2)
C14B 0.114(5) 0.232(9) 0.481(17) -0.077(10) -0.093(7) -0.004(5)
C15B 0.111(2) 0.086(2) 0.099(3) 0.0492(19) 0.0213(19) 0.0350(19)
C16B 0.188(5) 0.127(3) 0.100(3) 0.061(3) 0.015(3) 0.047(3)
C17B 0.062(5) 0.082(10) 0.127(7) 0.025(6) -0.020(5) -0.009(5)
C18B 0.066(5) 0.134(8) 0.46(4) 0.063(12) -0.026(10) 0.012(5)
C17M 0.14(2) 0.09(2) 0.16(2) 0.041(19) -0.057(15) -0.032(13)
C18M 0.082(12) 0.32(3) 0.148(18) 0.090(19) -0.037(10) 0.009(15)
O1C 0.0729(12) 0.0899(14) 0.0756(13) 0.0168(11) 0.0012(10) 0.0038(10)
O2C 0.0658(11) 0.0699(12) 0.0937(14) 0.0102(11) -0.0015(10) 0.0170(10)
O3C 0.0639(11) 0.0652(11) 0.1144(16) 0.0229(11) 0.0383(10) 0.0221(9)
O4C 0.0711(12) 0.1147(17) 0.0794(13) 0.0311(12) 0.0219(10) 0.0459(11)
N1C 0.0827(16) 0.0734(15) 0.0965(19) 0.0396(14) 0.0036(13) -0.0002(13)
N2C 0.0756(14) 0.0756(15) 0.0784(16) 0.0240(13) -0.0025(11) 0.0275(12)
N3C 0.0547(11) 0.0556(11) 0.0596(12) 0.0161(9) 0.0116(9) 0.0164(9)
N4C 0.0653(14) 0.0583(14) 0.127(2) 0.0256(14) 0.0369(13) 0.0205(11)
N5C 0.0684(13) 0.1024(18) 0.0778(16) 0.0411(14) 0.0193(11) 0.0387(13)
N8C 0.0581(12) 0.0682(13) 0.0750(14) 0.0291(11) 0.0195(10) 0.0239(10)
C1C 0.0626(15) 0.0621(15) 0.0719(18) 0.0151(14) 0.0128(14) 0.0168(12)
C2C 0.0540(13) 0.0605(14) 0.0598(14) 0.0171(12) 0.0150(11) 0.0185(11)
C4C 0.0571(14) 0.0509(13) 0.0637(15) 0.0129(11) 0.0137(11) 0.0208(11)
C5C 0.0587(14) 0.0611(16) 0.0703(16) 0.0115(13) 0.0095(12) 0.0250(13)
C6C 0.0560(14) 0.0596(16) 0.0878(19) 0.0244(14) 0.0196(13) 0.0172(12)
C7C 0.0538(13) 0.0552(14) 0.0732(16) 0.0169(12) 0.0183(12) 0.0208(11)
C9C 0.0548(13) 0.0647(15) 0.0625(15) 0.0204(12) 0.0177(11) 0.0214(12)
C10C 0.0600(15) 0.0757(17) 0.0673(17) 0.0274(13) 0.0148(12) 0.0232(13)
C11C 0.105(5) 0.063(7) 0.109(10) 0.029(7) 0.020(7) 0.001(5)
C12C 0.148(7) 0.071(6) 0.212(15) 0.047(7) -0.015(7) 0.003(5)
C11N 0.13(2) 0.07(2) 0.103(19) 0.031(14) 0.014(11) -0.021(15)
C12N 0.30(4) 0.15(2) 0.16(3) 0.05(2) -0.04(3) -0.11(2)
C13C 0.105(2) 0.104(3) 0.098(3) 0.033(2) -0.0125(19) 0.042(2)
C14C 0.154(4) 0.155(4) 0.091(3) 0.040(3) -0.015(3) 0.047(3)
C15C 0.079(2) 0.0585(17) 0.152(3) 0.027(2) 0.037(2) 0.0173(15)
C16C 0.124(3) 0.094(3) 0.171(4) 0.055(3) 0.058(3) 0.017(2)
C17C 0.087(2) 0.115(3) 0.088(2) 0.046(2) 0.0146(17) 0.046(2)
C18C 0.105(3) 0.149(4) 0.148(4) 0.057(3) -0.023(3) 0.007(3)
O1D 0.0889(13) 0.0813(13) 0.0803(13) 0.0202(11) 0.0020(10) 0.0431(11)
O2D 0.0707(12) 0.1239(18) 0.0868(14) 0.0388(13) 0.0103(10) 0.0459(12)
O3D 0.0821(13) 0.1246(19) 0.0643(13) 0.0052(12) 0.0104(10) 0.0195(13)
O4D 0.1255(17) 0.0754(13) 0.0687(13) 0.0206(10) 0.0307(11) 0.0417(12)
N1D 0.0575(13) 0.0791(17) 0.0997(19) 0.0222(14) -0.0048(12) 0.0134(12)
N2D 0.0785(16) 0.0890(18) 0.118(2) 0.0553(16) 0.0081(14) 0.0281(14)
N3D 0.0548(11) 0.0586(12) 0.0603(12) 0.0134(10) 0.0114(9) 0.0217(9)
N4D 0.0579(15) 0.180(3) 0.0700(17) 0.0003(19) 0.0025(12) -0.0012(17)
N5D 0.128(2) 0.0648(15) 0.0730(16) 0.0226(12) 0.0330(14) 0.0334(14)
N8D 0.0673(13) 0.0703(14) 0.0653(14) 0.0127(11) 0.0142(11) 0.0101(11)
C1D 0.0635(15) 0.0672(17) 0.0622(16) 0.0124(13) 0.0117(12) 0.0274(14)
C2D 0.0581(14) 0.0573(14) 0.0572(14) 0.0086(12) 0.0114(11) 0.0215(11)
C4D 0.0556(14) 0.0666(15) 0.0557(14) 0.0110(12) 0.0115(11) 0.0233(12)
C5D 0.0670(17) 0.0758(18) 0.0689(17) 0.0187(14) 0.0159(13) 0.0321(14)
C6D 0.0658(17) 0.094(2) 0.0648(18) 0.0068(15) 0.0068(13) 0.0097(15)
C7D 0.0554(14) 0.0733(17) 0.0585(15) 0.0111(13) 0.0126(11) 0.0155(12)
C9D 0.0708(16) 0.0592(15) 0.0538(14) 0.0107(11) 0.0156(12) 0.0165(12)
C10D 0.0823(18) 0.0632(17) 0.0646(17) 0.0121(13) 0.0148(13) 0.0211(14)
C11D 0.068(5) 0.088(4) 0.116(5) 0.015(4) -0.028(4) 0.009(4)
C12D 0.061(3) 0.165(7) 0.168(7) 0.050(5) -0.001(3) 0.009(4)
C11O 0.055(14) 0.25(4) 0.37(5) 0.21(4) -0.07(2) -0.031(17)
C12O 0.081(13) 0.14(2) 0.42(5) 0.01(3) -0.06(2) -0.016(13)
C13D 0.113(3) 0.149(4) 0.237(6) 0.138(4) 0.012(3) 0.029(3)
C14D 0.184(6) 0.238(8) 0.433(14) 0.264(9) 0.080(8) 0.068(6)
C15D 0.094(3) 0.267(8) 0.094(3) -0.018(4) -0.003(2) -0.014(4)
C16D 0.128(6) 0.382(16) 0.384(15) -0.032(13) -0.072(8) -0.015(8)
C17D 0.155(4) 0.089(2) 0.098(3) 0.038(2) 0.045(2) 0.059(3)
C18D 0.162(5) 0.137(4) 0.229(7) 0.115(4) 0.047(4) 0.023(4)
O1E 0.0926(13) 0.0704(12) 0.0778(13) 0.0169(10) 0.0107(10) 0.0433(10)
O2E 0.0787(12) 0.0606(11) 0.1217(18) 0.0210(11) 0.0307(11) 0.0278(10)
O3E 0.0936(14) 0.0837(14) 0.1084(17) 0.0529(13) 0.0276(12) 0.0319(12)
O4E 0.0886(13) 0.0651(11) 0.0770(13) 0.0265(10) 0.0169(10) 0.0206(10)
N1E 0.0900(16) 0.0685(14) 0.0742(16) 0.0109(12) -0.0015(12) 0.0429(12)
N2E 0.0748(16) 0.0531(15) 0.129(2) 0.0211(14) 0.0342(15) 0.0181(13)
N3E 0.0617(12) 0.0499(12) 0.0783(14) 0.0144(10) 0.0073(10) 0.0203(10)
N4E 0.0836(17) 0.0955(18) 0.0931(19) 0.0470(15) -0.0018(14) 0.0260(14)
N5E 0.0704(14) 0.0676(14) 0.0834(16) 0.0269(12) 0.0059(12) 0.0042(11)
N8E 0.0571(11) 0.0548(12) 0.0624(12) 0.0145(10) 0.0124(9) 0.0210(9)
C1E 0.0634(14) 0.0527(14) 0.0687(17) 0.0134(12) 0.0083(12) 0.0213(12)
C2E 0.0602(14) 0.0511(14) 0.0629(15) 0.0116(11) 0.0100(11) 0.0241(11)
C4E 0.0578(14) 0.0503(13) 0.0776(17) 0.0172(12) 0.0172(12) 0.0224(11)
C5E 0.0648(16) 0.0540(15) 0.094(2) 0.0203(14) 0.0194(14) 0.0240(13)
C6E 0.0721(17) 0.0644(16) 0.0782(18) 0.0257(14) 0.0194(14) 0.0324(14)
C7E 0.0578(14) 0.0532(14) 0.0696(16) 0.0157(12) 0.0168(12) 0.0243(11)
C9E 0.0579(13) 0.0495(13) 0.0594(14) 0.0117(11) 0.0133(11) 0.0211(11)
C10E 0.0617(15) 0.0547(14) 0.0647(16) 0.0126(12) 0.0152(12) 0.0205(12)
C11E 0.097(2) 0.0771(19) 0.080(2) 0.0255(16) -0.0019(16) 0.0315(17)
C12E 0.097(2) 0.115(3) 0.102(3) 0.049(2) -0.0101(19) 0.012(2)
C13E 0.110(9) 0.062(5) 0.221(14) 0.049(6) 0.068(8) 0.004(5)
C14E 0.105(6) 0.146(7) 0.305(14) 0.071(8) -0.011(7) -0.045(5)
C13P 0.046(14) 0.08(2) 0.095(18) -0.020(15) 0.021(10) 0.022(12)
C14P 0.114(11) 0.086(9) 0.157(16) 0.050(9) 0.021(10) 0.005(8)
C15E 0.119(3) 0.143(4) 0.149(4) 0.077(3) -0.027(3) 0.031(3)
C16E 0.205(6) 0.185(5) 0.125(4) 0.068(4) -0.057(4) 0.014(5)
C17E 0.088(2) 0.089(2) 0.136(3) 0.039(2) -0.005(2) -0.0154(19)
C18E 0.090(4) 0.183(6) 0.63(2) 0.197(10) 0.058(7) -0.003(4)
O1F 0.0768(12) 0.0664(11) 0.0779(13) 0.0169(10) 0.0072(10) 0.0045(10)
O2F 0.0799(13) 0.0572(12) 0.1145(17) 0.0186(11) 0.0240(11) 0.0139(10)
O3F 0.1028(16) 0.0969(16) 0.1276(19) 0.0589(14) 0.0591(14) 0.0498(13)
O4F 0.0625(11) 0.1043(16) 0.0860(14) 0.0174(12) 0.0186(10) 0.0295(11)
N1F 0.0772(14) 0.0659(14) 0.0793(16) 0.0298(12) 0.0055(12) 0.0150(11)
N2F 0.0643(13) 0.0694(14) 0.0901(17) 0.0176(13) 0.0020(12) 0.0124(11)
N3F 0.0568(12) 0.0552(12) 0.0646(12) 0.0152(10) 0.0158(9) 0.0225(10)
N4F 0.109(3) 0.076(4) 0.140(5) 0.075(2) 0.066(3) 0.044(3)
N5F 0.0633(16) 0.122(2) 0.0691(16) 0.0192(15) 0.0076(12) 0.0271(14)
N8F 0.0677(14) 0.0724(14) 0.0791(15) 0.0308(12) 0.0174(11) 0.0293(11)
C1F 0.0590(14) 0.0555(14) 0.0694(16) 0.0148(13) 0.0196(13) 0.0191(12)
C2F 0.0562(14) 0.0567(14) 0.0623(15) 0.0153(12) 0.0165(11) 0.0212(12)
C4F 0.0549(13) 0.0511(13) 0.0749(17) 0.0156(12) 0.0182(12) 0.0216(11)
C5F 0.0612(15) 0.0554(16) 0.0826(19) 0.0126(13) 0.0243(13) 0.0207(12)
C6F 0.0762(18) 0.0745(19) 0.103(2) 0.0424(17) 0.0314(16) 0.0331(15)
C7F 0.0658(16) 0.0601(15) 0.0803(18) 0.0266(13) 0.0251(13) 0.0280(13)
C9F 0.0592(14) 0.0668(16) 0.0685(16) 0.0209(13) 0.0164(12) 0.0279(12)
C10F 0.0567(15) 0.0804(18) 0.0754(19) 0.0229(15) 0.0115(13) 0.0257(13)
C11F 0.104(2) 0.090(2) 0.102(3) 0.052(2) 0.0107(19) 0.0187(19)
C12F 0.215(6) 0.258(7) 0.459(13) 0.299(9) 0.198(8) 0.170(6)
C13F 0.0722(19) 0.104(3) 0.108(3) 0.020(2) -0.0045(18) 0.0117(18)
C14F 0.111(3) 0.158(4) 0.108(3) 0.030(3) -0.017(2) 0.007(3)
C15F 0.155(7) 0.089(6) 0.155(7) 0.085(5) 0.056(5) 0.042(5)
C16F 0.39(3) 0.216(15) 0.73(5) 0.33(3) 0.34(3) 0.198(17)
N4Q 0.109(3) 0.076(4) 0.140(5) 0.075(2) 0.066(3) 0.044(3)
C15Q 0.33(6) 0.11(3) 0.81(15) 0.20(6) 0.44(9) 0.11(4)
C16Q 0.23(3) 0.062(15) 0.18(2) 0.058(15) -0.03(2) -0.037(16)
C17F 0.107(10) 0.26(2) 0.083(8) 0.019(8) 0.012(6) 0.093(12)
C18F 0.107(5) 0.107(5) 0.183(9) 0.030(5) -0.014(5) -0.009(4)
C17Q 0.034(8) 0.064(7) 0.088(14) 0.004(7) -0.029(7) -0.007(6)
C18Q 0.14(2) 0.47(7) 0.23(4) -0.07(4) 0.03(2) 0.00(3)
O1G 0.1065(17) 0.1020(17) 0.0797(15) -0.0025(13) 0.0273(12) 0.0130(13)
O2G 0.1013(14) 0.0799(13) 0.0657(12) 0.0147(10) 0.0165(10) 0.0439(11)
O3G 0.0716(12) 0.0847(13) 0.0922(14) 0.0287(11) 0.0106(10) 0.0298(10)
O4G 0.0711(14) 0.132(2) 0.0864(15) 0.0274(14) 0.0108(11) 0.0367(13)
N1G 0.0924(18) 0.0931(19) 0.0792(18) 0.0045(14) 0.0233(14) -0.0048(15)
N2G 0.1084(18) 0.0724(15) 0.0604(14) 0.0201(11) 0.0149(12) 0.0427(14)
N3G 0.0792(15) 0.0626(13) 0.0654(14) 0.0173(11) 0.0188(12) 0.0183(12)
N4G 0.0766(15) 0.0754(16) 0.111(2) 0.0428(15) 0.0187(14) 0.0174(12)
N5G 0.0890(17) 0.119(2) 0.098(2) 0.0582(18) 0.0162(14) 0.0494(16)
N8G 0.0678(13) 0.0688(13) 0.0664(13) 0.0241(11) 0.0223(11) 0.0329(11)
C1G 0.0778(19) 0.082(2) 0.076(2) 0.0134(16) 0.0184(15) 0.0196(16)
C2G 0.0685(16) 0.0733(17) 0.0637(16) 0.0145(13) 0.0193(13) 0.0259(13)
C4G 0.0729(16) 0.0618(15) 0.0604(15) 0.0169(12) 0.0201(12) 0.0303(13)
C5G 0.0774(17) 0.0624(16) 0.0662(17) 0.0207(13) 0.0182(13) 0.0282(13)
C6G 0.0704(16) 0.0635(16) 0.0708(17) 0.0209(13) 0.0252(13) 0.0287(13)
C7G 0.0658(15) 0.0609(15) 0.0606(15) 0.0198(12) 0.0204(12) 0.0284(12)
C9G 0.0674(16) 0.0716(17) 0.0645(16) 0.0181(13) 0.0193(12) 0.0330(14)
C10G 0.073(2) 0.099(2) 0.0701(18) 0.0210(16) 0.0182(14) 0.0454(17)
C11G 0.139(4) 0.121(4) 0.109(3) 0.005(3) 0.033(3) -0.021(3)
C12G 0.176(6) 0.112(4) 0.286(9) 0.044(5) 0.028(6) 0.007(4)
C13G 0.123(3) 0.102(2) 0.077(2) 0.0333(19) 0.0124(19) 0.056(2)
C14G 0.120(3) 0.137(4) 0.125(4) 0.040(3) -0.013(3) 0.037(3)
C15G 0.098(3) 0.090(2) 0.148(4) 0.057(2) 0.025(2) 0.005(2)
C16G 0.193(6) 0.244(8) 0.162(5) 0.075(5) 0.046(5) -0.085(6)
C17G 0.137(4) 0.160(4) 0.145(4) 0.079(4) -0.014(3) 0.063(3)
C18G 0.182(5) 0.197(6) 0.189(6) 0.124(5) 0.006(4) 0.086(5)
O1H 0.0866(13) 0.1017(16) 0.0857(14) 0.0089(12) 0.0052(11) 0.0531(13)
O2H 0.1167(17) 0.1083(17) 0.1049(17) 0.0524(14) 0.0456(13) 0.0710(15)
O3H 0.0999(16) 0.141(2) 0.0760(14) 0.0473(15) 0.0182(11) 0.0639(15)
O4H 0.1040(15) 0.0936(14) 0.0677(13) 0.0272(11) 0.0111(11) 0.0450(12)
N1H 0.0722(14) 0.0785(16) 0.0840(17) 0.0125(13) 0.0011(12) 0.0333(12)
N2H 0.111(2) 0.111(2) 0.113(2) 0.0623(19) 0.0476(17) 0.0585(18)
N3H 0.0718(14) 0.0762(15) 0.0732(14) 0.0274(12) 0.0165(11) 0.0364(11)
N4H 0.0736(17) 0.126(2) 0.0792(18) 0.0269(16) -0.0013(13) 0.0316(17)
N5H 0.107(2) 0.0901(19) 0.0810(18) 0.0373(15) 0.0141(15) 0.0131(16)
N8H 0.0656(13) 0.0811(15) 0.0566(12) 0.0173(11) 0.0161(10) 0.0339(11)
C1H 0.0701(16) 0.0728(17) 0.0681(17) 0.0188(14) 0.0106(13) 0.0340(14)
C2H 0.0689(16) 0.0728(17) 0.0604(15) 0.0159(13) 0.0139(12) 0.0368(14)
C4H 0.0686(16) 0.0841(19) 0.0687(17) 0.0260(14) 0.0201(13) 0.0418(15)
C5H 0.0799(18) 0.093(2) 0.0796(19) 0.0379(17) 0.0212(15) 0.0422(17)
C6H 0.0714(19) 0.107(2) 0.0685(19) 0.0215(17) 0.0123(14) 0.0464(18)
C7H 0.0676(16) 0.088(2) 0.0603(15) 0.0221(14) 0.0200(12) 0.0426(15)
C9H 0.0688(16) 0.0697(16) 0.0561(14) 0.0153(12) 0.0167(12) 0.0344(13)
C10H 0.0803(18) 0.0776(19) 0.0615(17) 0.0201(14) 0.0212(14) 0.0373(16)
C11H 0.085(2) 0.094(2) 0.090(2) 0.0214(18) -0.0081(17) 0.0251(18)
C12H 0.104(3) 0.137(4) 0.118(3) 0.040(3) -0.010(2) -0.003(3)
C13H 0.149(4) 0.132(4) 0.139(4) 0.078(3) 0.046(3) 0.063(3)
C14H 0.306(10) 0.210(7) 0.201(7) 0.118(6) -0.082(7) 0.020(7)
C15H 0.091(3) 0.178(5) 0.103(3) 0.028(3) -0.013(2) 0.049(3)
C16H 0.207(7) 0.232(8) 0.296(10) -0.079(8) -0.156(7) 0.103(7)
C17H 0.146(4) 0.141(4) 0.137(4) 0.082(3) 0.015(3) -0.004(3)
C18H 0.205(8) 0.308(11) 0.328(11) 0.244(10) 0.000(7) -0.018(7)
O1I 0.1258(19) 0.0791(15) 0.0869(16) 0.0209(12) 0.0288(13) 0.0213(14)
O2I 0.0960(15) 0.0909(15) 0.0924(15) 0.0340(13) 0.0228(11) 0.0327(12)
O3I 0.0914(14) 0.1191(18) 0.0757(13) 0.0311(12) 0.0259(11) 0.0482(13)
O4I 0.0948(16) 0.1226(19) 0.0837(16) 0.0093(14) 0.0374(13) 0.0095(14)
N1I 0.113(2) 0.0860(18) 0.0834(18) 0.0319(15) 0.0106(16) 0.0347(16)
N2I 0.0809(17) 0.0950(19) 0.096(2) 0.0327(16) -0.0013(14) 0.0082(15)
N3I 0.0693(14) 0.0780(15) 0.0598(13) 0.0128(11) 0.0150(10) 0.0275(12)
N4I 0.102(2) 0.163(3) 0.090(2) 0.056(2) 0.0325(15) 0.078(2)
N5I 0.096(2) 0.114(2) 0.087(2) -0.0008(18) 0.0290(16) -0.0100(18)
N8I 0.0671(14) 0.0965(18) 0.0685(15) 0.0159(14) 0.0161(11) 0.0248(13)
C1I 0.092(2) 0.081(2) 0.0654(18) 0.0136(16) 0.0261(16) 0.0303(18)
C2I 0.0735(17) 0.0750(18) 0.0591(16) 0.0094(13) 0.0202(13) 0.0239(15)
C4I 0.0689(16) 0.0799(18) 0.0604(16) 0.0176(14) 0.0207(13) 0.0328(14)
C5I 0.0743(18) 0.085(2) 0.0650(17) 0.0184(15) 0.0170(14) 0.0268(16)
C6I 0.0680(16) 0.101(2) 0.0670(18) 0.0238(16) 0.0151(14) 0.0320(16)
C7I 0.0641(16) 0.091(2) 0.0625(16) 0.0151(14) 0.0157(13) 0.0312(15)
C9I 0.0698(17) 0.087(2) 0.0633(17) 0.0072(15) 0.0220(14) 0.0185(15)
C10I 0.0773(19) 0.100(2) 0.080(2) 0.0123(18) 0.0266(16) 0.0139(17)
C11I 0.160(4) 0.120(3) 0.104(3) 0.054(3) -0.002(3) 0.032(3)
C12I 0.147(4) 0.217(6) 0.195(6) 0.139(5) 0.033(4) 0.091(4)
C13I 0.170(11) 0.166(14) 0.120(12) 0.073(11) -0.044(8) -0.058(8)
C14I 0.170(15) 0.165(12) 0.136(11) -0.025(8) 0.014(10) -0.044(9)
C13T 0.054(7) 0.103(10) 0.065(8) 0.005(7) 0.006(6) 0.004(6)
C14T 0.15(2) 0.20(3) 0.19(3) 0.12(3) -0.10(2) -0.073(18)
C15I 0.125(7) 0.130(11) 0.099(8) 0.048(8) 0.028(6) 0.079(8)
C16I 0.249(13) 0.144(9) 0.144(7) 0.058(7) 0.029(7) 0.079(9)
C15T 0.17(2) 0.11(3) 0.10(2) 0.04(2) 0.039(17) 0.08(2)
C16T 0.24(3) 0.28(4) 0.20(3) 0.08(3) -0.12(3) 0.07(3)
C17I 0.137(14) 0.211(18) 0.173(18) -0.010(13) 0.033(11) -0.098(12)
C18I 0.169(12) 0.165(13) 0.195(14) -0.023(9) 0.021(9) -0.066(10)
C17T 0.10(2) 0.093(14) 0.104(18) 0.000(12) 0.056(16) 0.006(15)
C18T 0.15(3) 0.31(8) 0.40(6) 0.13(6) -0.02(3) -0.08(4)
O1J 0.137(2) 0.0705(13) 0.0879(16) 0.0093(12) 0.0412(14) 0.0202(13)
O2J 0.1035(15) 0.0946(16) 0.0739(13) 0.0077(12) 0.0029(11) 0.0366(13)
O3J 0.0721(13) 0.0933(15) 0.0965(16) 0.0277(12) 0.0052(11) 0.0181(11)
O4J 0.0776(14) 0.1023(17) 0.0975(17) 0.0102(13) 0.0251(12) 0.0035(13)
N1J 0.153(3) 0.0748(18) 0.092(2) 0.0193(16) 0.042(2) 0.0095(19)
N2J 0.0982(19) 0.0969(19) 0.0822(18) 0.0147(15) -0.0098(14) 0.0417(16)
N3J 0.0927(17) 0.0709(15) 0.0676(15) 0.0177(12) 0.0195(13) 0.0277(13)
N4J 0.0748(15) 0.0973(18) 0.101(2) 0.0531(16) 0.0051(13) 0.0136(14)
N5J 0.0693(16) 0.104(2) 0.0881(19) 0.0224(16) 0.0022(14) 0.0239(14)
N8J 0.0657(13) 0.0694(14) 0.0592(13) 0.0118(10) 0.0155(10) 0.0218(11)
C1J 0.102(2) 0.0738(19) 0.081(2) 0.0208(17) 0.0316(17) 0.0217(17)
C2J 0.0830(19) 0.0706(17) 0.0659(17) 0.0110(14) 0.0255(15) 0.0189(15)
C4J 0.0761(17) 0.0683(17) 0.0618(16) 0.0103(13) 0.0140(13) 0.0269(14)
C5J 0.090(2) 0.0786(19) 0.0695(18) 0.0213(16) 0.0102(15) 0.0309(16)
C6J 0.0664(17) 0.0786(18) 0.0692(17) 0.0160(14) 0.0084(13) 0.0200(14)
C7J 0.0649(15) 0.0663(16) 0.0613(15) 0.0151(13) 0.0132(12) 0.0224(13)
C9J 0.0684(16) 0.0693(17) 0.0593(16) 0.0085(13) 0.0177(12) 0.0209(14)
C10J 0.0677(18) 0.081(2) 0.074(2) 0.0042(16) 0.0200(14) 0.0180(16)
C11J 0.141(9) 0.068(5) 0.084(8) 0.035(5) 0.035(5) -0.009(5)
C12J 0.212(14) 0.160(11) 0.145(13) 0.098(9) 0.029(9) 0.003(9)
C11U 0.27(4) 0.31(4) 0.12(2) 0.00(2) 0.06(2) 0.00(3)
C12U 0.26(4) 0.16(2) 0.81(13) 0.20(4) 0.19(6) 0.08(3)
C13J 0.106(3) 0.135(3) 0.110(3) 0.030(3) -0.013(2) 0.043(3)
C14J 0.126(5) 0.64(2) 0.165(7) 0.157(10) -0.021(4) -0.066(9)
C15J 0.106(3) 0.162(4) 0.188(5) 0.123(4) -0.003(3) -0.003(3)
C16J 0.165(5) 0.203(6) 0.336(10) 0.199(7) 0.061(6) 0.056(5)
C17J 0.077(8) 0.23(2) 0.125(13) 0.005(13) -0.042(8) 0.040(11)
C18J 0.122(6) 0.179(10) 0.100(7) 0.059(6) -0.017(5) 0.053(6)
C17U 0.075(13) 0.130(12) 0.111(15) 0.046(10) -0.015(10) -0.002(8)
C18U 0.23(2) 0.23(2) 0.37(4) -0.10(2) -0.18(3) 0.165(19)
O1K 0.0783(13) 0.1096(17) 0.0803(15) 0.0180(13) 0.0076(11) 0.0331(12)
O2K 0.1121(17) 0.0997(16) 0.0827(15) 0.0262(13) 0.0016(13) 0.0465(14)
O3K 0.0753(13) 0.1043(17) 0.1198(19) 0.0257(14) 0.0194(12) 0.0421(13)
O4K 0.0998(15) 0.1096(17) 0.0866(14) 0.0339(12) 0.0314(11) 0.0656(14)
N1K 0.0828(18) 0.0909(19) 0.096(2) 0.0202(16) 0.0168(14) 0.0042(15)
N2K 0.120(2) 0.0877(19) 0.0855(18) 0.0440(15) 0.0240(15) 0.0417(16)
N3K 0.0736(14) 0.0639(13) 0.0644(13) 0.0168(11) 0.0228(11) 0.0272(11)
N4K 0.0699(15) 0.0817(18) 0.124(2) 0.0228(17) -0.0013(14) 0.0194(13)
N5K 0.0895(16) 0.1062(19) 0.0832(17) 0.0454(15) 0.0296(13) 0.0587(15)
N8K 0.0665(13) 0.0675(13) 0.0791(15) 0.0263(12) 0.0165(11) 0.0280(11)
C1K 0.0681(17) 0.0750(19) 0.075(2) 0.0059(15) 0.0193(15) 0.0244(15)
C2K 0.0630(15) 0.0651(16) 0.0667(16) 0.0157(13) 0.0190(12) 0.0284(13)
C4K 0.0763(18) 0.0645(16) 0.0633(16) 0.0196(13) 0.0187(13) 0.0333(14)
C5K 0.094(2) 0.078(2) 0.0706(19) 0.0226(16) 0.0227(17) 0.0430(17)
C6K 0.0704(17) 0.077(2) 0.095(2) 0.0306(17) 0.0124(15) 0.0305(16)
C7K 0.0643(15) 0.0672(16) 0.0718(17) 0.0194(13) 0.0143(12) 0.0287(13)
C9K 0.0640(16) 0.0703(16) 0.0671(16) 0.0194(13) 0.0183(12) 0.0309(13)
C10K 0.0672(15) 0.0778(18) 0.0697(17) 0.0235(14) 0.0138(13) 0.0328(14)
C11K 0.126(10) 0.136(12) 0.152(11) 0.045(9) -0.022(8) -0.040(7)
C12K 0.140(6) 0.086(5) 0.194(9) -0.003(5) 0.010(5) -0.014(4)
C11V 0.057(10) 0.078(11) 0.129(16) 0.018(10) 0.041(10) -0.002(8)
C12V 0.24(3) 0.26(3) 0.22(3) 0.04(2) 0.07(2) -0.17(3)
C13K 0.179(4) 0.127(3) 0.125(4) 0.079(3) 0.031(3) 0.058(3)
C14K 0.198(6) 0.229(7) 0.198(6) 0.162(6) 0.074(5) 0.081(5)
C15K 0.096(3) 0.114(4) 0.222(6) 0.034(4) -0.033(3) 0.010(3)
C16K 0.141(6) 0.166(7) 0.507(18) 0.135(9) 0.014(8) -0.015(5)
C17K 0.105(2) 0.123(3) 0.091(2) 0.054(2) 0.0232(18) 0.060(2)
C18K 0.161(4) 0.124(4) 0.143(4) 0.071(3) 0.014(3) 0.053(3)

loop_
_atom_type_symbol
_atom_type_description
_atom_type_scat_dispersion_real
_atom_type_scat_dispersion_imag
_atom_type_scat_source
C C 0.0181 0.0091 'International Tables Vol C Tables 4.2.6.8 and 6.1.1.4'
H H 0.0000 0.0000 'International Tables Vol C Tables 4.2.6.8 and 6.1.1.4'
N N 0.0311 0.0180 'International Tables Vol C Tables 4.2.6.8 and 6.1.1.4'
O O 0.0492 0.0322 'International Tables Vol C Tables 4.2.6.8 and 6.1.1.4'

loop_
_geom_angle_atom_site_label_1
_geom_angle_atom_site_label_2
_geom_angle_atom_site_label_3
_geom_angle
C1A N1A C11A 123.4(17)
C1A N1A C11L 122.8(9)
C1A N1A H1AN 118.3
C11A N1A H1AN 118.3
C5A N2A C13A 123.4(3)
C5A N2A H2AN 118.3
C13A N2A H2AN 118.3
C2A N3A C4A 118.8(2)
C6A N4A C15L 121.6(10)
C6A N4A C15A 121.4(13)
C6A N4A H4AN 119.3
C15A N4A H4AN 119.3
C10A N5A C17A 122.6(3)
C10A N5A H5AN 118.7
C17A N5A H5AN 118.7
C9A N8A C7A 118.2(2)
O1A C1A N1A 124.7(3)
O1A C1A C2A 119.2(3)
N1A C1A C2A 116.1(3)
N3A C2A C9A 120.3(3)
N3A C2A C1A 116.3(3)
C9A C2A C1A 123.4(3)
N3A C4A C7A 120.6(2)
N3A C4A C5A 116.8(2)
C7A C4A C5A 122.7(2)
O2A C5A N2A 124.5(3)
O2A C5A C4A 120.2(2)
N2A C5A C4A 115.3(2)
O3A C6A N4A 125.2(3)
O3A C6A C7A 118.9(2)
N4A C6A C7A 115.8(3)
N8A C7A C4A 120.2(3)
N8A C7A C6A 116.1(2)
C4A C7A C6A 123.4(2)
N8A C9A C2A 121.0(2)
N8A C9A C10A 115.3(3)
C2A C9A C10A 123.4(3)
O4A C10A N5A 124.7(3)
O4A C10A C9A 118.4(3)
N5A C10A C9A 116.7(3)
C12A C11A N1A 117(3)
C12A C11A H11A 108.1
N1A C11A H11A 108.1
C12A C11A H11B 108.1
N1A C11A H11B 108.1
H11A C11A H11B 107.3
C11A C12A H12A 109.5
C11A C12A H12B 109.5
H12A C12A H12B 109.5
C11A C12A H12C 109.5
H12A C12A H12C 109.5
H12B C12A H12C 109.5
C12L C11L N1A 111.9(11)
C12L C11L H11C 109.2
N1A C11L H11C 109.2
C12L C11L H11D 109.2
N1A C11L H11D 109.2
H11C C11L H11D 107.9
C11L C12L H12D 109.5
C11L C12L H12E 109.5
H12D C12L H12E 109.5
C11L C12L H12F 109.5
H12D C12L H12F 109.5
H12E C12L H12F 109.5
C14A C13A N2A 114.0(4)
C14A C13A H13A 108.8
N2A C13A H13A 108.8
C14A C13A H13B 108.8
N2A C13A H13B 108.8
H13A C13A H13B 107.7
C13A C14A H14A 109.5
C13A C14A H14B 109.5
H14A C14A H14B 109.5
C13A C14A H14C 109.5
H14A C14A H14C 109.5
H14B C14A H14C 109.5
C16A C15A N4A 101(2)
C16A C15A H15A 111.6
N4A C15A H15A 111.6
C16A C15A H15B 111.6
N4A C15A H15B 111.7
H15A C15A H15B 109.4
C15A C16A H16A 109.5
C15A C16A H16B 109.5
H16A C16A H16B 109.5
C15A C16A H16C 109.5
H16A C16A H16C 109.5
H16B C16A H16C 109.5
N4A C15L C16L 109.6(16)
N4A C15L H15C 109.7
C16L C15L H15C 109.7
N4A C15L H15D 109.8
C16L C15L H15D 109.8
H15C C15L H15D 108.2
C15L C16L H16D 109.5
C15L C16L H16E 109.5
H16D C16L H16E 109.5
C15L C16L H16F 109.5
H16D C16L H16F 109.5
H16E C16L H16F 109.5
C18A C17A N5A 111.7(4)
C18A C17A H17A 109.3
N5A C17A H17A 109.3
C18A C17A H17B 109.3
N5A C17A H17B 109.3
H17A C17A H17B 107.9
C17A C18A H18A 109.5
C17A C18A H18B 109.5
H18A C18A H18B 109.5
C17A C18A H18C 109.5
H18A C18A H18C 109.5
H18B C18A H18C 109.5
C1B N1B C11B 122.0(3)
C1B N1B H1BN 119.0
C11B N1B H1BN 119.0
C5B N2B C13B 123.1(3)
C5B N2B H2BN 118.4
C13B N2B H2BN 118.4
C2B N3B C4B 118.3(2)
C6B N4B C15B 123.7(3)
C6B N4B H4BN 118.2
C15B N4B H4BN 118.2
C17M N5B C10B 123(2)
C10B N5B C17B 122.4(8)
C10B N5B H5BN 118.8
C17B N5B H5BN 118.8
C7B N8B C9B 119.4(2)
O1B C1B N1B 123.9(3)
O1B C1B C2B 119.6(3)
N1B C1B C2B 116.4(2)
N3B C2B C9B 120.9(2)
N3B C2B C1B 116.9(2)
C9B C2B C1B 122.0(2)
N3B C4B C7B 120.4(2)
N3B C4B C5B 116.0(2)
C7B C4B C5B 123.4(2)
O2B C5B N2B 124.4(3)
O2B C5B C4B 119.8(2)
N2B C5B C4B 115.7(2)
O3B C6B N4B 124.4(3)
O3B C6B C7B 120.4(2)
N4B C6B C7B 115.1(2)
N8B C7B C4B 120.5(2)
N8B C7B C6B 116.2(2)
C4B C7B C6B 123.3(2)
N8B C9B C2B 119.7(2)
N8B C9B C10B 116.8(2)
C2B C9B C10B 123.5(2)
O4B C10B N5B 125.0(3)
O4B C10B C9B 120.0(3)
N5B C10B C9B 115.0(2)
C12B C11B N1B 111.4(4)
C12B C11B H11E 109.4
N1B C11B H11E 109.4
C12B C11B H11F 109.4
N1B C11B H11F 109.4
H11E C11B H11F 108.0
C11B C12B H12G 109.5
C11B C12B H12H 109.5
H12G C12B H12H 109.5
C11B C12B H12I 109.5
H12G C12B H12I 109.5
H12H C12B H12I 109.5
C14B C13B N2B 113.1(4)
C14B C13B H13C 109.0
N2B C13B H13C 109.0
C14B C13B H13D 109.0
N2B C13B H13D 109.0
H13C C13B H13D 107.8
C13B C14B H14D 109.5
C13B C14B H14E 109.5
H14D C14B H14E 109.5
C13B C14B H14F 109.5
H14D C14B H14F 109.5
H14E C14B H14F 109.5
N4B C15B C16B 111.6(3)
N4B C15B H15E 109.3
C16B C15B H15E 109.3
N4B C15B H15F 109.3
C16B C15B H15F 109.3
H15E C15B H15F 108.0
C15B C16B H16G 109.5
C15B C16B H16H 109.5
H16G C16B H16H 109.5
C15B C16B H16I 109.5
H16G C16B H16I 109.5
H16H C16B H16I 109.5
C18B C17B N5B 107.8(15)
C18B C17B H17C 110.1
N5B C17B H17C 110.1
C18B C17B H17D 110.1
N5B C17B H17D 110.1
H17C C17B H17D 108.5
C17B C18B H18D 109.5
C17B C18B H18E 109.5
H18D C18B H18E 109.5
C17B C18B H18F 109.5
H18D C18B H18F 109.5
H18E C18B H18F 109.5
N5B C17M C18M 120(3)
N5B C17M H17E 107.4
C18M C17M H17E 107.4
N5B C17M H17F 107.4
C18M C17M H17F 107.4
H17E C17M H17F 106.9
C17M C18M H18G 109.5
C17M C18M H18H 109.5
H18G C18M H18H 109.5
C17M C18M H18I 109.5
H18G C18M H18I 109.5
H18H C18M H18I 109.5
C1C N1C C11C 125.3(9)
C1C N1C C11N 116.5(16)
C1C N1C H1CN 117.3
C11C N1C H1CN 117.3
C5C N2C C13C 122.8(3)
C5C N2C H2CN 118.6
C13C N2C H2CN 118.6
C4C N3C C2C 118.4(2)
C6C N4C C15C 122.4(2)
C6C N4C H4CN 118.8
C15C N4C H4CN 118.8
C10C N5C C17C 120.8(2)
C10C N5C H5CN 119.6
C17C N5C H5CN 119.6
C9C N8C C7C 118.1(2)
O1C C1C N1C 124.6(3)
O1C C1C C2C 120.1(3)
N1C C1C C2C 115.3(3)
N3C C2C C9C 120.7(2)
N3C C2C C1C 116.6(2)
C9C C2C C1C 122.7(2)
N3C C4C C7C 120.9(2)
N3C C4C C5C 116.4(2)
C7C C4C C5C 122.6(2)
O2C C5C N2C 124.5(3)
O2C C5C C4C 119.8(2)
N2C C5C C4C 115.7(2)
O3C C6C N4C 125.5(2)
O3C C6C C7C 119.3(2)
N4C C6C C7C 115.1(2)
N8C C7C C4C 120.5(2)
N8C C7C C6C 115.4(2)
C4C C7C C6C 123.9(2)
N8C C9C C2C 120.6(2)
N8C C9C C10C 115.9(2)
C2C C9C C10C 123.1(2)
O4C C10C N5C 123.9(2)
O4C C10C C9C 119.4(2)
N5C C10C C9C 116.6(2)
N1C C11C C12C 107.9(13)
N1C C11C H11G 110.1
C12C C11C H11G 110.1
N1C C11C H11H 110.1
C12C C11C H11H 110.1
H11G C11C H11H 108.4
C11C C12C H12J 109.5
C11C C12C H12K 109.5
H12J C12C H12K 109.5
C11C C12C H12L 109.5
H12J C12C H12L 109.5
H12K C12C H12L 109.5
C12N C11N N1C 111(3)
C12N C11N H1;P 109.5
N1C C11N H1;P 109.5
C12N C11N H1;Q 109.5
N1C C11N H1;Q 109.5
H1;P C11N H1;Q 108.1
C11N C12N H1;R 109.5
C11N C12N H1;S 109.5
H1;R C12N H1;S 109.5
C11N C12N H1;T 109.5
H1;R C12N H1;T 109.5
H1;S C12N H1;T 109.5
N2C C13C C14C 112.9(3)
N2C C13C H13E 109.0
C14C C13C H13E 109.0
N2C C13C H13F 109.0
C14C C13C H13F 109.0
H13E C13C H13F 107.8
C13C C14C H14G 109.5
C13C C14C H14H 109.5
H14G C14C H14H 109.5
C13C C14C H14I 109.5
H14G C14C H14I 109.5
H14H C14C H14I 109.5
N4C C15C C16C 112.2(3)
N4C C15C H15G 109.2
C16C C15C H15G 109.2
N4C C15C H15H 109.2
C16C C15C H15H 109.2
H15G C15C H15H 107.9
C15C C16C H16J 109.5
C15C C16C H16K 109.5
H16J C16C H16K 109.5
C15C C16C H16L 109.5
H16J C16C H16L 109.5
H16K C16C H16L 109.5
N5C C17C C18C 112.2(3)
N5C C17C H17G 109.2
C18C C17C H17G 109.2
N5C C17C H17H 109.2
C18C C17C H17H 109.2
H17G C17C H17H 107.9
C17C C18C H18J 109.5
C17C C18C H18K 109.5
H18J C18C H18K 109.5
C17C C18C H18L 109.5
H18J C18C H18L 109.5
H18K C18C H18L 109.5
C1D N1D C11D 124.7(6)
C1D N1D C11O 114.9(16)
C1D N1D H1DN 117.6
C11D N1D H1DN 117.6
C5D N2D C13D 122.8(3)
C5D N2D H2DN 118.6
C13D N2D H2DN 118.6
C2D N3D C4D 118.9(2)
C6D N4D C15D 120.4(3)
C6D N4D H4DN 119.8
C15D N4D H4DN 119.8
C10D N5D C17D 124.0(3)
C10D N5D H5DN 118.0
C17D N5D H5DN 118.0
C7D N8D C9D 117.9(2)
O1D C1D N1D 125.2(3)
O1D C1D C2D 119.9(3)
N1D C1D C2D 114.9(2)
N3D C2D C9D 121.0(2)
N3D C2D C1D 116.4(2)
C9D C2D C1D 122.6(2)
N3D C4D C7D 119.8(2)
N3D C4D C5D 116.3(2)
C7D C4D C5D 123.9(2)
O2D C5D N2D 124.6(3)
O2D C5D C4D 119.9(3)
N2D C5D C4D 115.4(2)
O3D C6D N4D 124.6(3)
O3D C6D C7D 118.7(3)
N4D C6D C7D 116.6(3)
N8D C7D C4D 121.2(2)
N8D C7D C6D 116.1(3)
C4D C7D C6D 122.5(3)
N8D C9D C2D 120.5(3)
N8D C9D C10D 114.8(2)
C2D C9D C10D 124.4(2)
O4D C10D N5D 124.4(3)
O4D C10D C9D 118.1(3)
N5D C10D C9D 117.3(2)
N1D C11D C12D 113.7(6)
N1D C11D H11I 108.8
C12D C11D H11I 108.8
N1D C11D H11J 108.8
C12D C11D H11J 108.8
H11I C11D H11J 107.7
C11D C12D H12M 109.5
C11D C12D H12N 109.5
H12M C12D H12N 109.5
C11D C12D H12O 109.5
H12M C12D H12O 109.5
H12N C12D H12O 109.5
C12O C11O N1D 105(3)
C12O C11O H1;U 110.7
N1D C11O H1;U 110.7
C12O C11O H1;V 110.7
N1D C11O H1;V 110.7
H1;U C11O H1;V 108.8
C11O C12O H1;W 109.5
C11O C12O H1;X 109.5
H1;W C12O H1;X 109.5
C11O C12O H1;Y 109.5
H1;W C12O H1;Y 109.5
H1;X C12O H1;Y 109.5
C14D C13D N2D 118.2(4)
C14D C13D H13G 107.8
N2D C13D H13G 107.8
C14D C13D H13H 107.8
N2D C13D H13H 107.8
H13G C13D H13H 107.1
C13D C14D H14J 109.5
C13D C14D H14K 109.5
H14J C14D H14K 109.5
C13D C14D H14L 109.5
H14J C14D H14L 109.5
H14K C14D H14L 109.5
C16D C15D N4D 110.1(5)
C16D C15D H15I 109.6
N4D C15D H15I 109.6
C16D C15D H15J 109.6
N4D C15D H15J 109.6
H15I C15D H15J 108.2
C15D C16D H16M 109.5
C15D C16D H16N 109.5
H16M C16D H16N 109.5
C15D C16D H16O 109.5
H16M C16D H16O 109.5
H16N C16D H16O 109.5
N5D C17D C18D 111.2(4)
N5D C17D H17I 109.4
C18D C17D H17I 109.4
N5D C17D H17J 109.4
C18D C17D H17J 109.4
H17I C17D H17J 108.0
C17D C18D H18M 109.5
C17D C18D H18N 109.5
H18M C18D H18N 109.5
C17D C18D H18O 109.5
H18M C18D H18O 109.5
H18N C18D H18O 109.5
C1E N1E C11E 124.5(2)
C1E N1E H1EN 117.7
C11E N1E H1EN 117.7
C5E N2E C13P 121.4(10)
C5E N2E C13E 122.9(5)
C5E N2E H2EN 118.6
C13E N2E H2EN 118.6
C2E N3E C4E 118.4(2)
C6E N4E C15E 122.7(3)
C6E N4E H4EN 118.7
C15E N4E H4EN 118.7
C10E N5E C17E 123.8(3)
C10E N5E H5EN 118.1
C17E N5E H5EN 118.1
C9E N8E C7E 119.1(2)
O1E C1E N1E 125.2(2)
O1E C1E C2E 119.2(2)
N1E C1E C2E 115.4(2)
N3E C2E C9E 120.6(2)
N3E C2E C1E 115.3(2)
C9E C2E C1E 123.8(2)
N3E C4E C7E 120.8(2)
N3E C4E C5E 115.9(2)
C7E C4E C5E 123.0(2)
O2E C5E N2E 125.1(3)
O2E C5E C4E 118.8(2)
N2E C5E C4E 115.9(2)
O3E C6E N4E 125.2(3)
O3E C6E C7E 119.4(3)
N4E C6E C7E 115.4(2)
N8E C7E C4E 120.2(2)
N8E C7E C6E 117.3(2)
C4E C7E C6E 122.5(2)
N8E C9E C2E 120.1(2)
N8E C9E C10E 116.8(2)
C2E C9E C10E 123.1(2)
O4E C10E N5E 124.6(3)
O4E C10E C9E 120.3(2)
N5E C10E C9E 115.2(2)
N1E C11E C12E 111.4(3)
N1E C11E H11K 109.3
C12E C11E H11K 109.3
N1E C11E H11L 109.3
C12E C11E H11L 109.3
H11K C11E H11L 108.0
C11E C12E H12P 109.5
C11E C12E H12Q 109.5
H12P C12E H12Q 109.5
C11E C12E H12R 109.5
H12P C12E H12R 109.5
H12Q C12E H12R 109.5
C14E C13E N2E 110.8(9)
C14E C13E H13I 109.5
N2E C13E H13I 109.5
C14E C13E H13J 109.5
N2E C13E H13J 109.5
H13I C13E H13J 108.1
C13E C14E H14M 109.5
C13E C14E H14N 109.5
H14M C14E H14N 109.5
C13E C14E H14O 109.5
H14M C14E H14O 109.5
H14N C14E H14O 109.5
N2E C13P C14P 116(2)
N2E C13P H13K 108.4
C14P C13P H13K 108.4
N2E C13P H13L 108.4
C14P C13P H13L 108.4
H13K C13P H13L 107.4
C13P C14P H14P 109.5
C13P C14P H14Q 109.5
H14P C14P H14Q 109.5
C13P C14P H14R 109.5
H14P C14P H14R 109.5
H14Q C14P H14R 109.5
C16E C15E N4E 114.3(4)
C16E C15E H15K 108.7
N4E C15E H15K 108.7
C16E C15E H15L 108.7
N4E C15E H15L 108.7
H15K C15E H15L 107.6
C15E C16E H16P 109.5
C15E C16E H16Q 109.5
H16P C16E H16Q 109.5
C15E C16E H16R 109.5
H16P C16E H16R 109.5
H16Q C16E H16R 109.5
C18E C17E N5E 114.0(4)
C18E C17E H17K 108.7
N5E C17E H17K 108.7
C18E C17E H17L 108.7
N5E C17E H17L 108.7
H17K C17E H17L 107.6
C17E C18E H18P 109.5
C17E C18E H18Q 109.5
H18P C18E H18Q 109.5
C17E C18E H18R 109.5
H18P C18E H18R 109.5
H18Q C18E H18R 109.5
C1F N1F C11F 123.4(3)
C1F N1F H1FN 118.3
C11F N1F H1FN 118.3
C5F N2F C13F 123.3(3)
C5F N2F H2FN 118.4
C13F N2F H2FN 118.4
C4F N3F C2F 118.8(2)
C6F N4F C15F 118.3(8)
C6F N4F H4FN 120.9
C15F N4F H4FN 120.9
C10F N5F C17F 122.5(6)
C10F N5F C17Q 120.2(9)
C10F N5F H5FN 118.7
C17F N5F H5FN 118.7
C7F N8F C9F 117.9(2)
O1F C1F N1F 125.2(3)
O1F C1F C2F 119.8(3)
N1F C1F C2F 115.0(2)
N3F C2F C9F 120.6(2)
N3F C2F C1F 116.3(2)
C9F C2F C1F 123.1(2)
N3F C4F C7F 120.6(2)
N3F C4F C5F 116.3(2)
C7F C4F C5F 123.1(2)
O2F C5F N2F 124.8(3)
O2F C5F C4F 120.1(3)
N2F C5F C4F 115.0(2)
O3F C6F N4F 127.4(5)
O3F C6F N4Q 114.4(12)
O3F C6F C7F 118.9(3)
N4F C6F C7F 113.7(5)
N4Q C6F C7F 126.5(11)
N8F C7F C4F 120.7(2)
N8F C7F C6F 116.4(3)
C4F C7F C6F 122.6(3)
N8F C9F C2F 120.6(2)
N8F C9F C10F 116.1(2)
C2F C9F C10F 123.1(2)
O4F C10F N5F 124.7(3)
O4F C10F C9F 118.6(3)
N5F C10F C9F 116.6(2)
C12F C11F N1F 114.5(3)
C12F C11F H11M 108.6
N1F C11F H11M 108.6
C12F C11F H11N 108.6
N1F C11F H11N 108.6
H11M C11F H11N 107.6
C11F C12F H12S 109.5
C11F C12F H12T 109.5
H12S C12F H12T 109.5
C11F C12F H12U 109.5
H12S C12F H12U 109.5
H12T C12F H12U 109.5
N2F C13F C14F 112.3(3)
N2F C13F H13M 109.1
C14F C13F H13M 109.1
N2F C13F H13N 109.1
C14F C13F H13N 109.1
H13M C13F H13N 107.9
C13F C14F H14S 109.5
C13F C14F H14T 109.5
H14S C14F H14T 109.5
C13F C14F H14U 109.5
H14S C14F H14U 109.5
H14T C14F H14U 109.5
C16F C15F N4F 117.6(11)
C16F C15F H15M 107.9
N4F C15F H15M 107.9
C16F C15F H15N 107.9
N4F C15F H15N 107.9
H15M C15F H15N 107.2
C15F C16F H16S 109.5
C15F C16F H16T 109.5
H16S C16F H16T 109.5
C15F C16F H16U 109.5
H16S C16F H16U 109.5
H16T C16F H16U 109.5
C15Q N4Q C6F 135(3)
C15Q N4Q H4QA 112.4
C6F N4Q H4QA 112.4
N4Q C15Q C16Q 94(5)
N4Q C15Q H15O 113.0
C16Q C15Q H15O 113.0
N4Q C15Q H15P 113.0
C16Q C15Q H15P 113.0
H15O C15Q H15P 110.4
C15Q C16Q H16V 109.5
C15Q C16Q H16W 109.5
H16V C16Q H16W 109.5
C15Q C16Q H16X 109.5
H16V C16Q H16X 109.5
H16W C16Q H16X 109.5
N5F C17F C18F 118.2(13)
N5F C17F H17M 107.8
C18F C17F H17M 107.8
N5F C17F H17N 107.8
C18F C17F H17N 107.8
H17M C17F H17N 107.1
C17F C18F H18S 109.5
C17F C18F H18T 109.5
H18S C18F H18T 109.5
C17F C18F H18U 109.5
H18S C18F H18U 109.5
H18T C18F H18U 109.5
C18Q C17Q N5F 106(2)
C18Q C17Q H1;Z 110.6
N5F C17Q H1;Z 110.6
C18Q C17Q H1<A 110.6
N5F C17Q H1<A 110.6
H1;Z C17Q H1<A 108.8
C17Q C18Q H1<B 109.5
C17Q C18Q H1<C 109.5
H1<B C18Q H1<C 109.5
C17Q C18Q H1<D 109.5
H1<B C18Q H1<D 109.5
H1<C C18Q H1<D 109.5
C1G N1G C11G 123.0(3)
C1G N1G H1GA 118.5
C11G N1G H1GA 118.5
C5G N2G C13G 122.3(2)
C5G N2G H2GA 118.9
C13G N2G H2GA 118.9
C4G N3G C2G 118.2(2)
C6G N4G C15G 122.9(3)
C6G N4G H4GA 118.6
C15G N4G H4GA 118.6
C10G N5G C17G 121.4(3)
C10G N5G H5GA 119.3
C17G N5G H5GA 119.3
C9G N8G C7G 119.0(2)
O1G C1G N1G 123.9(3)
O1G C1G C2G 119.3(3)
N1G C1G C2G 116.6(3)
N3G C2G C9G 120.4(3)
N3G C2G C1G 116.2(3)
C9G C2G C1G 123.2(3)
N3G C4G C7G 120.8(3)
N3G C4G C5G 116.7(2)
C7G C4G C5G 122.3(2)
O2G C5G N2G 124.4(3)
O2G C5G C4G 118.7(2)
N2G C5G C4G 116.8(2)
O3G C6G N4G 124.9(3)
O3G C6G C7G 120.1(2)
N4G C6G C7G 115.0(3)
N8G C7G C4G 120.1(2)
N8G C7G C6G 116.9(2)
C4G C7G C6G 123.0(2)
N8G C9G C2G 120.6(3)
N8G C9G C10G 116.6(3)
C2G C9G C10G 122.7(3)
O4G C10G N5G 125.6(3)
O4G C10G C9G 119.9(3)
N5G C10G C9G 114.5(3)
C12G C11G N1G 112.2(5)
C12G C11G H11O 109.2
N1G C11G H11O 109.2
C12G C11G H11P 109.2
N1G C11G H11P 109.2
H11O C11G H11P 107.9
C11G C12G H12V 109.5
C11G C12G H12W 109.5
H12V C12G H12W 109.5
C11G C12G H12X 109.5
H12V C12G H12X 109.5
H12W C12G H12X 109.5
N2G C13G C14G 112.4(3)
N2G C13G H13O 109.1
C14G C13G H13O 109.1
N2G C13G H13P 109.1
C14G C13G H13P 109.1
H13O C13G H13P 107.9
C13G C14G H14V 109.5
C13G C14G H14W 109.5
H14V C14G H14W 109.5
C13G C14G H14X 109.5
H14V C14G H14X 109.5
H14W C14G H14X 109.5
C16G C15G N4G 113.9(4)
C16G C15G H15Q 108.8
N4G C15G H15Q 108.8
C16G C15G H15R 108.8
N4G C15G H15R 108.8
H15Q C15G H15R 107.7
C15G C16G H16Y 109.5
C15G C16G H16Z 109.5
H16Y C16G H16Z 109.5
C15G C16G H17O 109.5
H16Y C16G H17O 109.5
H16Z C16G H17O 109.5
N5G C17G C18G 110.6(4)
N5G C17G H17P 109.5
C18G C17G H17P 109.5
N5G C17G H17Q 109.5
C18G C17G H17Q 109.5
H17P C17G H17Q 108.1
C17G C18G H18V 109.5
C17G C18G H18W 109.5
H18V C18G H18W 109.5
C17G C18G H18X 109.5
H18V C18G H18X 109.5
H18W C18G H18X 109.5
C1H N1H C11H 124.1(2)
C1H N1H H1HN 117.9
C11H N1H H1HN 117.9
C5H N2H C13H 122.6(3)
C5H N2H H2HN 118.7
C13H N2H H2HN 118.7
C4H N3H C2H 117.9(3)
C6H N4H C15H 123.4(4)
C6H N4H H4HN 118.3
C15H N4H H4HN 118.3
C10H N5H C17H 122.7(3)
C10H N5H H5HN 118.6
C17H N5H H5HN 118.6
C9H N8H C7H 118.6(3)
O1H C1H N1H 124.7(3)
O1H C1H C2H 119.0(3)
N1H C1H C2H 116.1(2)
N3H C2H C9H 120.9(2)
N3H C2H C1H 115.4(3)
C9H C2H C1H 123.5(3)
N3H C4H C7H 120.8(3)
N3H C4H C5H 115.0(3)
C7H C4H C5H 123.9(3)
O2H C5H N2H 124.7(3)
O2H C5H C4H 118.4(3)
N2H C5H C4H 116.8(3)
O3H C6H N4H 125.5(3)
O3H C6H C7H 119.5(3)
N4H C6H C7H 115.0(3)
N8H C7H C4H 120.5(2)
N8H C7H C6H 116.6(3)
C4H C7H C6H 122.9(3)
N8H C9H C2H 120.2(3)
N8H C9H C10H 116.7(3)
C2H C9H C10H 123.1(2)
O4H C10H N5H 125.2(3)
O4H C10H C9H 118.7(3)
N5H C10H C9H 116.1(3)
N1H C11H C12H 112.4(3)
N1H C11H H11Q 109.1
C12H C11H H11Q 109.1
N1H C11H H11R 109.1
C12H C11H H11R 109.1
H11Q C11H H11R 107.8
C11H C12H H12Y 109.5
C11H C12H H12Z 109.5
H12Y C12H H12Z 109.5
C11H C12H H13Q 109.5
H12Y C12H H13Q 109.5
H12Z C12H H13Q 109.5
C14H C13H N2H 115.5(5)
C14H C13H H13R 108.4
N2H C13H H13R 108.4
C14H C13H H13S 108.4
N2H C13H H13S 108.4
H13R C13H H13S 107.5
C13H C14H H14Y 109.5
C13H C14H H14Z 109.5
H14Y C14H H14Z 109.5
C13H C14H H15S 109.5
H14Y C14H H15S 109.5
H14Z C14H H15S 109.5
C16H C15H N4H 111.0(4)
C16H C15H H15T 109.4
N4H C15H H15T 109.4
C16H C15H H15U 109.4
N4H C15H H15U 109.4
H15T C15H H15U 108.0
C15H C16H H17R 109.5
C15H C16H H17S 109.5
H17R C16H H17S 109.5
C15H C16H H17T 109.5
H17R C16H H17T 109.5
H17S C16H H17T 109.5
C18H C17H N5H 114.9(5)
C18H C17H H17U 108.5
N5H C17H H17U 108.5
C18H C17H H17V 108.5
N5H C17H H17V 108.5
H17U C17H H17V 107.5
C17H C18H H18Y 109.5
C17H C18H H18Z 109.5
H18Y C18H H18Z 109.5
C17H C18H H19A 109.5
H18Y C18H H19A 109.5
H18Z C18H H19A 109.5
C1I N1I C11I 122.5(3)
C1I N1I H1IN 118.8
C11I N1I H1IN 118.8
C5I N2I C13T 120.7(10)
C5I N2I C13I 123.2(8)
C5I N2I H2IN 118.4
C13I N2I H2IN 118.4
C4I N3I C2I 119.2(2)
C6I N4I C15I 120.3(6)
C6I N4I C15T 127.4(18)
C6I N4I H4IN 119.9
C15I N4I H4IN 119.9
C10I N5I C17T 122.2(10)
C10I N5I C17I 121.9(8)
C10I N5I H5IN 119.1
C17I N5I H5IN 119.1
C7I N8I C9I 117.9(3)
O1I C1I N1I 124.6(3)
O1I C1I C2I 120.5(3)
N1I C1I C2I 114.9(3)
N3I C2I C9I 119.8(3)
N3I C2I C1I 116.9(3)
C9I C2I C1I 123.3(3)
N3I C4I C7I 120.3(3)
N3I C4I C5I 116.5(3)
C7I C4I C5I 123.3(3)
O2I C5I N2I 124.6(3)
O2I C5I C4I 120.0(3)
N2I C5I C4I 115.3(3)
O3I C6I N4I 124.3(3)
O3I C6I C7I 118.0(3)
N4I C6I C7I 117.5(3)
N8I C7I C4I 120.8(3)
N8I C7I C6I 116.8(3)
C4I C7I C6I 122.1(3)
N8I C9I C2I 120.9(3)
N8I C9I C10I 116.3(3)
C2I C9I C10I 122.6(3)
O4I C10I N5I 125.0(3)
O4I C10I C9I 118.4(3)
N5I C10I C9I 116.5(3)
N1I C11I C12I 112.4(4)
N1I C11I H11S 109.1
C12I C11I H11S 109.1
N1I C11I H11T 109.1
C12I C11I H11T 109.1
H11S C11I H11T 107.9
C11I C12I H13T 109.5
C11I C12I H13U 109.5
H13T C12I H13U 109.5
C11I C12I H13V 109.5
H13T C12I H13V 109.5
H13U C12I H13V 109.5
C14I C13I N2I 120.8(16)
C14I C13I H13W 107.1
N2I C13I H13W 107.1
C14I C13I H13X 107.1
N2I C13I H13X 107.1
H13W C13I H13X 106.8
C13I C14I H15V 109.5
C13I C14I H15W 109.5
H15V C14I H15W 109.5
C13I C14I H15X 109.5
H15V C14I H15X 109.5
H15W C14I H15X 109.5
N2I C13T C14T 110.0(19)
N2I C13T H13Y 109.7
C14T C13T H13Y 109.7
N2I C13T H13Z 109.7
C14T C13T H13Z 109.7
H13Y C13T H13Z 108.2
C13T C14T H19F 109.5
C13T C14T H19G 109.5
H19F C14T H19G 109.5
C13T C14T H19H 109.5
H19F C14T H19H 109.5
H19G C14T H19H 109.5
N4I C15I C16I 111.3(11)
N4I C15I H15Y 109.4
C16I C15I H15Y 109.4
N4I C15I H15Z 109.4
C16I C15I H15Z 109.4
H15Y C15I H15Z 108.0
C15I C16I H17W 109.5
C15I C16I H17X 109.5
H17W C16I H17X 109.5
C15I C16I H17Y 109.5
H17W C16I H17Y 109.5
H17X C16I H17Y 109.5
C16T C15T N4I 92(3)
C16T C15T H19I 113.2
N4I C15T H19I 113.2
C16T C15T H19J 113.2
N4I C15T H19J 113.2
H19I C15T H19J 110.6
C15T C16T H19K 109.5
C15T C16T H19L 109.5
H19K C16T H19L 109.5
C15T C16T H19M 109.5
H19K C16T H19M 109.5
H19L C16T H19M 109.5
C18I C17I N5I 114.8(14)
C18I C17I H17Z 108.6
N5I C17I H17Z 108.6
C18I C17I H19E 108.6
N5I C17I H19E 108.6
H17Z C17I H19E 107.5
C17I C18I H19B 109.5
C17I C18I H19C 109.5
H19B C18I H19C 109.5
C17I C18I H19D 109.5
H19B C18I H19D 109.5
H19C C18I H19D 109.5
C18T C17T N5I 111(3)
C18T C17T H19N 109.4
N5I C17T H19N 109.4
C18T C17T H19R 109.4
N5I C17T H19R 109.4
H19N C17T H19R 108.0
C17T C18T H19O 109.5
C17T C18T H19P 109.5
H19O C18T H19P 109.5
C17T C18T H19Q 109.5
H19O C18T H19Q 109.5
H19P C18T H19Q 109.5
C1J N1J C11J 120.2(6)
C1J N1J C11U 126.2(13)
C1J N1J H1JN 119.9
C11J N1J H1JN 119.9
C5J N2J C13J 123.1(3)
C5J N2J H2JN 118.5
C13J N2J H2JN 118.5
C2J N3J C4J 118.1(3)
C6J N4J C15J 123.2(3)
C6J N4J H4JN 118.4
C15J N4J H4JN 118.4
C10J N5J C17U 122.3(11)
C10J N5J C17J 122.0(13)
C10J N5J H5JN 119.0
C17J N5J H5JN 119.0
C9J N8J C7J 119.4(3)
O1J C1J N1J 124.3(3)
O1J C1J C2J 119.8(3)
N1J C1J C2J 115.7(3)
N3J C2J C9J 120.4(3)
N3J C2J C1J 117.4(3)
C9J C2J C1J 122.0(3)
N3J C4J C7J 120.9(3)
N3J C4J C5J 116.8(3)
C7J C4J C5J 122.1(3)
O2J C5J N2J 123.8(3)
O2J C5J C4J 118.7(3)
N2J C5J C4J 117.4(3)
O3J C6J N4J 124.1(3)
O3J C6J C7J 120.2(3)
N4J C6J C7J 115.7(3)
N8J C7J C4J 119.8(3)
N8J C7J C6J 116.4(3)
C4J C7J C6J 123.7(2)
N8J C9J C2J 120.4(3)
N8J C9J C10J 115.5(3)
C2J C9J C10J 124.0(3)
O4J C10J N5J 126.1(3)
O4J C10J C9J 119.0(3)
N5J C10J C9J 114.9(3)
N1J C11J C12J 111.7(10)
N1J C11J H11U 109.3
C12J C11J H11U 109.3
N1J C11J H11V 109.3
C12J C11J H11V 109.3
H11U C11J H11V 107.9
C11J C12J H19S 109.5
C11J C12J H19T 109.5
H19S C12J H19T 109.5
C11J C12J H19U 109.5
H19S C12J H19U 109.5
H19T C12J H19U 109.5
C12U C11U N1J 86(5)
C12U C11U H11W 114.3
N1J C11U H11W 114.3
C12U C11U H11X 114.3
N1J C11U H11X 114.3
H11W C11U H11X 111.4
C11U C12U H1:K 109.5
C11U C12U H1:L 109.5
H1:K C12U H1:L 109.5
C11U C12U H1:M 109.5
H1:K C12U H1:M 109.5
H1:L C12U H1:M 109.5
C14J C13J N2J 113.9(5)
C14J C13J H19V 108.8
N2J C13J H19V 108.8
C14J C13J H19Z 108.8
N2J C13J H19Z 108.8
H19V C13J H19Z 107.7
C13J C14J H19W 109.5
C13J C14J H19X 109.5
H19W C14J H19X 109.5
C13J C14J H19Y 109.5
H19W C14J H19Y 109.5
H19X C14J H19Y 109.5
C16J C15J N4J 117.0(4)
C16J C15J H1:I 108.0
N4J C15J H1:I 108.0
C16J C15J H1:J 108.0
N4J C15J H1:J 108.0
H1:I C15J H1:J 107.3
C15J C16J H91A 109.5
C15J C16J H91B 109.5
H91A C16J H91B 109.5
C15J C16J H91C 109.5
H91A C16J H91C 109.5
H91B C16J H91C 109.5
C18J C17J N5J 108.5(18)
C18J C17J H1"D 110.0
N5J C17J H1"D 110.0
C18J C17J H1:E 110.0
N5J C17J H1:E 110.0
H1"D C17J H1:E 108.4
C17J C18J H1:F 109.5
C17J C18J H1:G 109.5
H1:F C18J H1:G 109.5
C17J C18J H1:H 109.5
H1:F C18J H1:H 109.5
H1:G C18J H1:H 109.5
C18U C17U N5J 128(3)
C18U C17U H1:N 105.3
N5J C17U H1:N 105.3
C18U C17U H1:O 105.3
N5J C17U H1:O 105.3
H1:N C17U H1:O 106.0
C17U C18U H1"P 109.5
C17U C18U H1"Q 109.5
H1"P C18U H1"Q 109.5
C17U C18U H1"R 109.5
H1"P C18U H1"R 109.5
H1"Q C18U H1"R 109.5
C1K N1K C11V 115.5(17)
C1K N1K C11K 127.3(9)
C1K N1K H1KN 116.4
C11K N1K H1KN 116.4
C5K N2K C13K 122.6(4)
C5K N2K H2KN 118.7
C13K N2K H2KN 118.7
C2K N3K C4K 119.3(2)
C6K N4K C15K 120.6(3)
C6K N4K H4KN 119.7
C15K N4K H4KN 119.7
C10K N5K C17K 122.9(3)
C10K N5K H5KN 118.6
C17K N5K H5KN 118.6
C9K N8K C7K 118.1(2)
O1K C1K N1K 125.1(3)
O1K C1K C2K 119.8(3)
N1K C1K C2K 115.1(3)
N3K C2K C9K 120.6(3)
N3K C2K C1K 117.1(3)
C9K C2K C1K 122.3(3)
N3K C4K C7K 119.7(3)
N3K C4K C5K 117.0(3)
C7K C4K C5K 123.3(3)
O2K C5K N2K 124.7(3)
O2K C5K C4K 119.8(3)
N2K C5K C4K 115.5(3)
O3K C6K N4K 124.2(3)
O3K C6K C7K 118.5(3)
N4K C6K C7K 117.2(3)
N8K C7K C4K 121.1(2)
N8K C7K C6K 115.8(2)
C4K C7K C6K 122.9(3)
N8K C9K C2K 120.1(3)
N8K C9K C10K 115.6(2)
C2K C9K C10K 124.1(2)
O4K C10K N5K 124.6(3)
O4K C10K C9K 119.0(3)
N5K C10K C9K 116.3(2)
C12K C11K N1K 113.4(13)
C12K C11K H11Y 108.9
N1K C11K H11Y 108.9
C12K C11K H11Z 108.9
N1K C11K H11Z 108.9
H11Y C11K H11Z 107.7
C11K C12K H1"S 109.5
C11K C12K H1"T 109.5
H1"S C12K H1"T 109.5
C11K C12K H1"U 109.5
H1"S C12K H1"U 109.5
H1"T C12K H1"U 109.5
N1K C11V C12V 116(3)
N1K C11V H1'K 108.2
C12V C11V H1'K 108.2
N1K C11V H1'L 108.2
C12V C11V H1'L 108.2
H1'K C11V H1'L 107.3
C11V C12V H1'M 109.5
C11V C12V H1'N 109.5
H1'M C12V H1'N 109.5
C11V C12V H1'O 109.5
H1'M C12V H1'O 109.5
H1'N C12V H1'O 109.5
C14K C13K N2K 111.9(4)
C14K C13K H1"V 109.2
N2K C13K H1"V 109.2
C14K C13K H1"W 109.2
N2K C13K H1"W 109.2
H1"V C13K H1"W 107.9
C13K C14K H1"X 109.5
C13K C14K H1"Y 109.5
H1"X C14K H1"Y 109.5
C13K C14K H1"Z 109.5
H1"X C14K H1"Z 109.5
H1"Y C14K H1"Z 109.5
C16K C15K N4K 116.7(5)
C16K C15K H1'A 108.1
N4K C15K H1'A 108.1
C16K C15K H1'J 108.1
N4K C15K H1'J 108.1
H1'A C15K H1'J 107.3
C15K C16K H1'B 109.5
C15K C16K H1'C 109.5
H1'B C16K H1'C 109.5
C15K C16K H1'D 109.5
H1'B C16K H1'D 109.5
H1'C C16K H1'D 109.5
N5K C17K C18K 113.5(3)
N5K C17K H1'E 108.9
C18K C17K H1'E 108.9
N5K C17K H1'F 108.9
C18K C17K H1'F 108.9
H1'E C17K H1'F 107.7
C17K C18K H1'G 109.5
C17K C18K H1'H 109.5
H1'G C18K H1'H 109.5
C17K C18K H1'I 109.5
H1'G C18K H1'I 109.5
H1'H C18K H1'I 109.5

loop_
_geom_bond_atom_site_label_1
_geom_bond_atom_site_label_2
_geom_bond_distance
O1A C1A 1.240(4)
O2A C5A 1.236(3)
O3A C6A 1.221(3)
O4A C10A 1.227(4)
N1A C1A 1.307(4)
N1A C11A 1.44(3)
N1A C11L 1.487(17)
N1A H1AN 0.8600
N2A C5A 1.322(4)
N2A C13A 1.444(4)
N2A H2AN 0.8600
N3A C2A 1.333(3)
N3A C4A 1.336(3)
N4A C6A 1.315(4)
N4A C15L 1.409(19)
N4A C15A 1.64(3)
N4A H4AN 0.8600
N5A C10A 1.312(4)
N5A C17A 1.456(4)
N5A H5AN 0.8600
N8A C9A 1.340(4)
N8A C7A 1.341(3)
C1A C2A 1.510(4)
C2A C9A 1.389(4)
C4A C7A 1.398(4)
C4A C5A 1.501(4)
C6A C7A 1.513(4)
C9A C10A 1.515(4)
C11A C12A 1.39(5)
C11A H11A 0.9700
C11A H11B 0.9700
C12A H12A 0.9600
C12A H12B 0.9600
C12A H12C 0.9600
C11L C12L 1.43(2)
C11L H11C 0.9700
C11L H11D 0.9700
C12L H12D 0.9600
C12L H12E 0.9600
C12L H12F 0.9600
C13A C14A 1.415(6)
C13A H13A 0.9700
C13A H13B 0.9700
C14A H14A 0.9600
C14A H14B 0.9600
C14A H14C 0.9600
C15A C16A 1.36(4)
C15A H15A 0.9700
C15A H15B 0.9700
C16A H16A 0.9600
C16A H16B 0.9600
C16A H16C 0.9600
C15L C16L 1.50(3)
C15L H15C 0.9700
C15L H15D 0.9700
C16L H16D 0.9600
C16L H16E 0.9600
C16L H16F 0.9600
C17A C18A 1.402(7)
C17A H17A 0.9700
C17A H17B 0.9700
C18A H18A 0.9600
C18A H18B 0.9600
C18A H18C 0.9600
O1B C1B 1.217(3)
O2B C5B 1.216(3)
O3B C6B 1.240(3)
O4B C10B 1.234(3)
N1B C1B 1.329(4)
N1B C11B 1.446(5)
N1B H1BN 0.8600
N2B C5B 1.327(4)
N2B C13B 1.446(4)
N2B H2BN 0.8600
N3B C2B 1.334(3)
N3B C4B 1.350(3)
N4B C6B 1.319(4)
N4B C15B 1.450(4)
N4B H4BN 0.8600
N5B C17M 1.30(5)
N5B C10B 1.329(4)
N5B C17B 1.523(18)
N5B H5BN 0.8600
N8B C7B 1.328(3)
N8B C9B 1.340(3)
C1B C2B 1.504(4)
C2B C9B 1.405(4)
C4B C7B 1.400(4)
C4B C5B 1.506(4)
C6B C7B 1.498(4)
C9B C10B 1.492(4)
C11B C12B 1.420(8)
C11B H11E 0.9700
C11B H11F 0.9700
C12B H12G 0.9600
C12B H12H 0.9600
C12B H12I 0.9600
C13B C14B 1.378(9)
C13B H13C 0.9700
C13B H13D 0.9700
C14B H14D 0.9600
C14B H14E 0.9600
C14B H14F 0.9600
C15B C16B 1.494(5)
C15B H15E 0.9700
C15B H15F 0.9700
C16B H16G 0.9600
C16B H16H 0.9600
C16B H16I 0.9600
C17B C18B 1.45(3)
C17B H17C 0.9700
C17B H17D 0.9700
C18B H18D 0.9600
C18B H18E 0.9600
C18B H18F 0.9600
C17M C18M 1.42(5)
C17M H17E 0.9700
C17M H17F 0.9700
C18M H18G 0.9600
C18M H18H 0.9600
C18M H18I 0.9600
O1C C1C 1.240(3)
O2C C5C 1.228(3)
O3C C6C 1.215(3)
O4C C10C 1.211(3)
N1C C1C 1.317(4)
N1C C11C 1.432(19)
N1C C11N 1.52(4)
N1C H1CN 0.8600
N2C C5C 1.320(4)
N2C C13C 1.455(4)
N2C H2CN 0.8600
N3C C4C 1.332(3)
N3C C2C 1.336(3)
N4C C6C 1.327(3)
N4C C15C 1.448(4)
N4C H4CN 0.8600
N5C C10C 1.337(3)
N5C C17C 1.469(4)
N5C H5CN 0.8600
N8C C9C 1.337(3)
N8C C7C 1.348(3)
C1C C2C 1.495(4)
C2C C9C 1.399(4)
C4C C7C 1.393(4)
C4C C5C 1.507(4)
C6C C7C 1.516(3)
C9C C10C 1.506(4)
C11C C12C 1.51(3)
C11C H11G 0.9700
C11C H11H 0.9700
C12C H12J 0.9600
C12C H12K 0.9600
C12C H12L 0.9600
C11N C12N 1.32(6)
C11N H1;P 0.9700
C11N H1;Q 0.9700
C12N H1;R 0.9600
C12N H1;S 0.9600
C12N H1;T 0.9600
C13C C14C 1.496(5)
C13C H13E 0.9700
C13C H13F 0.9700
C14C H14G 0.9600
C14C H14H 0.9600
C14C H14I 0.9600
C15C C16C 1.469(6)
C15C H15G 0.9700
C15C H15H 0.9700
C16C H16J 0.9600
C16C H16K 0.9600
C16C H16L 0.9600
C17C C18C 1.488(6)
C17C H17G 0.9700
C17C H17H 0.9700
C18C H18J 0.9600
C18C H18K 0.9600
C18C H18L 0.9600
O1D C1D 1.238(3)
O2D C5D 1.235(3)
O3D C6D 1.225(3)
O4D C10D 1.227(3)
N1D C1D 1.315(4)
N1D C11D 1.415(10)
N1D C11O 1.63(4)
N1D H1DN 0.8600
N2D C5D 1.307(4)
N2D C13D 1.457(5)
N2D H2DN 0.8600
N3D C2D 1.325(3)
N3D C4D 1.341(3)
N4D C6D 1.311(4)
N4D C15D 1.472(5)
N4D H4DN 0.8600
N5D C10D 1.321(4)
N5D C17D 1.454(4)
N5D H5DN 0.8600
N8D C7D 1.339(4)
N8D C9D 1.344(4)
C1D C2D 1.507(4)
C2D C9D 1.392(4)
C4D C7D 1.397(4)
C4D C5D 1.501(4)
C6D C7D 1.511(4)
C9D C10D 1.513(4)
C11D C12D 1.446(13)
C11D H11I 0.9700
C11D H11J 0.9700
C12D H12M 0.9600
C12D H12N 0.9600
C12D H12O 0.9600
C11O C12O 1.36(5)
C11O H1;U 0.9700
C11O H1;V 0.9700
C12O H1;W 0.9600
C12O H1;X 0.9600
C12O H1;Y 0.9600
C13D C14D 1.286(7)
C13D H13G 0.9700
C13D H13H 0.9700
C14D H14J 0.9600
C14D H14K 0.9600
C14D H14L 0.9600
C15D C16D 1.453(5)
C15D H15I 0.9700
C15D H15J 0.9700
C16D H16M 0.9600
C16D H16N 0.9600
C16D H16O 0.9600
C17D C18D 1.500(7)
C17D H17I 0.9700
C17D H17J 0.9700
C18D H18M 0.9600
C18D H18N 0.9600
C18D H18O 0.9600
O1E C1E 1.221(3)
O2E C5E 1.218(3)
O3E C6E 1.231(3)
O4E C10E 1.238(3)
N1E C1E 1.326(3)
N1E C11E 1.466(4)
N1E H1EN 0.8600
N2E C5E 1.322(4)
N2E C13P 1.36(4)
N2E C13E 1.476(12)
N2E H2EN 0.8600
N3E C2E 1.333(3)
N3E C4E 1.340(3)
N4E C6E 1.321(4)
N4E C15E 1.453(5)
N4E H4EN 0.8600
N5E C10E 1.320(4)
N5E C17E 1.448(4)
N5E H5EN 0.8600
N8E C9E 1.333(3)
N8E C7E 1.335(3)
C1E C2E 1.514(4)
C2E C9E 1.411(4)
C4E C7E 1.401(4)
C4E C5E 1.513(4)
C6E C7E 1.499(4)
C9E C10E 1.488(4)
C11E C12E 1.479(5)
C11E H11K 0.9700
C11E H11L 0.9700
C12E H12P 0.9600
C12E H12Q 0.9600
C12E H12R 0.9600
C13E C14E 1.425(17)
C13E H13I 0.9700
C13E H13J 0.9700
C14E H14M 0.9600
C14E H14N 0.9600
C14E H14O 0.9600
C13P C14P 1.62(5)
C13P H13K 0.9700
C13P H13L 0.9700
C14P H14P 0.9600
C14P H14Q 0.9600
C14P H14R 0.9600
C15E C16E 1.392(7)
C15E H15K 0.9700
C15E H15L 0.9700
C16E H16P 0.9600
C16E H16Q 0.9600
C16E H16R 0.9600
C17E C18E 1.384(7)
C17E H17K 0.9700
C17E H17L 0.9700
C18E H18P 0.9600
C18E H18Q 0.9600
C18E H18R 0.9600
O1F C1F 1.227(3)
O2F C5F 1.230(3)
O3F C6F 1.218(3)
O4F C10F 1.217(3)
N1F C1F 1.323(4)
N1F C11F 1.461(4)
N1F H1FN 0.8600
N2F C5F 1.324(4)
N2F C13F 1.457(4)
N2F H2FN 0.8600
N3F C4F 1.329(3)
N3F C2F 1.334(3)
N4F C6F 1.289(11)
N4F C15F 1.509(11)
N4F H4FN 0.8600
N5F C10F 1.326(4)
N5F C17F 1.435(16)
N5F C17Q 1.499(17)
N5F H5FN 0.8600
N8F C7F 1.340(4)
N8F C9F 1.347(3)
C1F C2F 1.507(4)
C2F C9F 1.395(4)
C4F C7F 1.401(4)
C4F C5F 1.502(4)
C6F N4Q 1.48(3)
C6F C7F 1.508(4)
C9F C10F 1.513(4)
C11F C12F 1.402(6)
C11F H11M 0.9700
C11F H11N 0.9700
C12F H12S 0.9600
C12F H12T 0.9600
C12F H12U 0.9600
C13F C14F 1.477(6)
C13F H13M 0.9700
C13F H13N 0.9700
C14F H14S 0.9600
C14F H14T 0.9600
C14F H14U 0.9600
C15F C16F 1.360(16)
C15F H15M 0.9700
C15F H15N 0.9700
C16F H16S 0.9600
C16F H16T 0.9600
C16F H16U 0.9600
N4Q C15Q 1.43(5)
N4Q H4QA 0.8600
C15Q C16Q 1.50(8)
C15Q H15O 0.9700
C15Q H15P 0.9700
C16Q H16V 0.9600
C16Q H16W 0.9600
C16Q H16X 0.9600
C17F C18F 1.469(18)
C17F H17M 0.9700
C17F H17N 0.9700
C18F H18S 0.9600
C18F H18T 0.9600
C18F H18U 0.9600
C17Q C18Q 1.17(4)
C17Q H1;Z 0.9700
C17Q H1<A 0.9700
C18Q H1<B 0.9600
C18Q H1<C 0.9600
C18Q H1<D 0.9600
O1G C1G 1.219(3)
O2G C5G 1.222(3)
O3G C6G 1.238(3)
O4G C10G 1.225(4)
N1G C1G 1.321(4)
N1G C11G 1.480(5)
N1G H1GA 0.8600
N2G C5G 1.329(3)
N2G C13G 1.449(4)
N2G H2GA 0.8600
N3G C4G 1.337(4)
N3G C2G 1.342(4)
N4G C6G 1.329(4)
N4G C15G 1.454(4)
N4G H4GA 0.8600
N5G C10G 1.324(4)
N5G C17G 1.470(5)
N5G H5GA 0.8600
N8G C9G 1.330(4)
N8G C7G 1.331(3)
C1G C2G 1.501(4)
C2G C9G 1.402(4)
C4G C7G 1.409(4)
C4G C5G 1.508(4)
C6G C7G 1.495(4)
C9G C10G 1.511(4)
C11G C12G 1.439(9)
C11G H11O 0.9700
C11G H11P 0.9700
C12G H12V 0.9600
C12G H12W 0.9600
C12G H12X 0.9600
C13G C14G 1.465(6)
C13G H13O 0.9700
C13G H13P 0.9700
C14G H14V 0.9600
C14G H14W 0.9600
C14G H14X 0.9600
C15G C16G 1.391(6)
C15G H15Q 0.9700
C15G H15R 0.9700
C16G H16Y 0.9600
C16G H16Z 0.9600
C16G H17O 0.9600
C17G C18G 1.472(7)
C17G H17P 0.9700
C17G H17Q 0.9700
C18G H18V 0.9600
C18G H18W 0.9600
C18G H18X 0.9600
O1H C1H 1.216(3)
O2H C5H 1.216(3)
O3H C6H 1.236(4)
O4H C10H 1.238(3)
N1H C1H 1.320(4)
N1H C11H 1.459(4)
N1H H1HN 0.8600
N2H C5H 1.329(4)
N2H C13H 1.461(5)
N2H H2HN 0.8600
N3H C4H 1.337(4)
N3H C2H 1.341(4)
N4H C6H 1.309(4)
N4H C15H 1.471(5)
N4H H4HN 0.8600
N5H C10H 1.308(4)
N5H C17H 1.464(5)
N5H H5HN 0.8600
N8H C9H 1.336(3)
N8H C7H 1.337(4)
C1H C2H 1.515(4)
C2H C9H 1.395(4)
C4H C7H 1.391(4)
C4H C5H 1.515(4)
C6H C7H 1.509(4)
C9H C10H 1.505(4)
C11H C12H 1.473(6)
C11H H11Q 0.9700
C11H H11R 0.9700
C12H H12Y 0.9600
C12H H12Z 0.9600
C12H H13Q 0.9600
C13H C14H 1.392(8)
C13H H13R 0.9700
C13H H13S 0.9700
C14H H14Y 0.9600
C14H H14Z 0.9600
C14H H15S 0.9600
C15H C16H 1.435(8)
C15H H15T 0.9700
C15H H15U 0.9700
C16H H17R 0.9600
C16H H17S 0.9600
C16H H17T 0.9600
C17H C18H 1.330(8)
C17H H17U 0.9700
C17H H17V 0.9700
C18H H18Y 0.9600
C18H H18Z 0.9600
C18H H19A 0.9600
O1I C1I 1.226(4)
O2I C5I 1.238(4)
O3I C6I 1.222(3)
O4I C10I 1.218(4)
N1I C1I 1.324(4)
N1I C11I 1.469(5)
N1I H1IN 0.8600
N2I C5I 1.323(4)
N2I C13T 1.42(2)
N2I C13I 1.507(18)
N2I H2IN 0.8600
N3I C4I 1.332(4)
N3I C2I 1.336(4)
N4I C6I 1.320(4)
N4I C15I 1.437(16)
N4I C15T 1.65(4)
N4I H4IN 0.8600
N5I C10I 1.323(4)
N5I C17T 1.39(3)
N5I C17I 1.49(2)
N5I H5IN 0.8600
N8I C7I 1.333(4)
N8I C9I 1.346(4)
C1I C2I 1.506(5)
C2I C9I 1.403(4)
C4I C7I 1.405(4)
C4I C5I 1.495(4)
C6I C7I 1.513(4)
C9I C10I 1.512(4)
C11I C12I 1.472(7)
C11I H11S 0.9700
C11I H11T 0.9700
C12I H13T 0.9600
C12I H13U 0.9600
C12I H13V 0.9600
C13I C14I 1.18(3)
C13I H13W 0.9700
C13I H13X 0.9700
C14I H15V 0.9600
C14I H15W 0.9600
C14I H15X 0.9600
C13T C14T 1.53(3)
C13T H13Y 0.9700
C13T H13Z 0.9700
C14T H19F 0.9600
C14T H19G 0.9600
C14T H19H 0.9600
C15I C16I 1.538(18)
C15I H15Y 0.9700
C15I H15Z 0.9700
C16I H17W 0.9600
C16I H17X 0.9600
C16I H17Y 0.9600
C15T C16T 1.50(5)
C15T H19I 0.9700
C15T H19J 0.9700
C16T H19K 0.9600
C16T H19L 0.9600
C16T H19M 0.9600
C17I C18I 1.36(2)
C17I H17Z 0.9700
C17I H19E 0.9700
C18I H19B 0.9600
C18I H19C 0.9600
C18I H19D 0.9600
C17T C18T 1.34(6)
C17T H19N 0.9700
C17T H19R 0.9700
C18T H19O 0.9600
C18T H19P 0.9600
C18T H19Q 0.9600
O1J C1J 1.212(4)
O2J C5J 1.231(4)
O3J C6J 1.243(3)
O4J C10J 1.236(4)
N1J C1J 1.326(4)
N1J C11J 1.432(11)
N1J C11U 1.70(5)
N1J H1JN 0.8600
N2J C5J 1.330(4)
N2J C13J 1.444(5)
N2J H2JN 0.8600
N3J C2J 1.337(4)
N3J C4J 1.343(4)
N4J C6J 1.314(4)
N4J C15J 1.447(5)
N4J H4JN 0.8600
N5J C10J 1.314(4)
N5J C17U 1.34(3)
N5J C17J 1.56(3)
N5J H5JN 0.8600
N8J C9J 1.328(4)
N8J C7J 1.333(4)
C1J C2J 1.509(4)
C2J C9J 1.404(4)
C4J C7J 1.401(4)
C4J C5J 1.507(4)
C6J C7J 1.491(4)
C9J C10J 1.512(4)
C11J C12J 1.50(2)
C11J H11U 0.9700
C11J H11V 0.9700
C12J H19S 0.9600
C12J H19T 0.9600
C12J H19U 0.9600
C11U C12U 1.13(7)
C11U H11W 0.9700
C11U H11X 0.9700
C12U H1:K 0.9600
C12U H1:L 0.9600
C12U H1:M 0.9600
C13J C14J 1.366(8)
C13J H19V 0.9700
C13J H19Z 0.9700
C14J H19W 0.9600
C14J H19X 0.9600
C14J H19Y 0.9600
C15J C16J 1.328(7)
C15J H1:I 0.9700
C15J H1:J 0.9700
C16J H91A 0.9600
C16J H91B 0.9600
C16J H91C 0.9600
C17J C18J 1.45(3)
C17J H1"D 0.9700
C17J H1:E 0.9700
C18J H1:F 0.9600
C18J H1:G 0.9600
C18J H1:H 0.9600
C17U C18U 1.23(4)
C17U H1:N 0.9700
C17U H1:O 0.9700
C18U H1"P 0.9600
C18U H1"Q 0.9600
C18U H1"R 0.9600
O1K C1K 1.237(4)
O2K C5K 1.239(4)
O3K C6K 1.222(3)
O4K C10K 1.212(3)
N1K C1K 1.332(4)
N1K C11V 1.39(3)
N1K C11K 1.512(18)
N1K H1KN 0.8600
N2K C5K 1.322(4)
N2K C13K 1.465(5)
N2K H2KN 0.8600
N3K C2K 1.324(4)
N3K C4K 1.339(4)
N4K C6K 1.311(4)
N4K C15K 1.478(5)
N4K H4KN 0.8600
N5K C10K 1.326(4)
N5K C17K 1.446(4)
N5K H5KN 0.8600
N8K C9K 1.340(4)
N8K C7K 1.343(4)
C1K C2K 1.503(4)
C2K C9K 1.404(4)
C4K C7K 1.393(4)
C4K C5K 1.502(4)
C6K C7K 1.511(4)
C9K C10K 1.506(4)
C11K C12K 1.379(18)
C11K H11Y 0.9700
C11K H11Z 0.9700
C12K H1"S 0.9600
C12K H1"T 0.9600
C12K H1"U 0.9600
C11V C12V 1.41(4)
C11V H1'K 0.9700
C11V H1'L 0.9700
C12V H1'M 0.9600
C12V H1'N 0.9600
C12V H1'O 0.9600
C13K C14K 1.460(7)
C13K H1"V 0.9700
C13K H1"W 0.9700
C14K H1"X 0.9600
C14K H1"Y 0.9600
C14K H1"Z 0.9600
C15K C16K 1.298(8)
C15K H1'A 0.9700
C15K H1'J 0.9700
C16K H1'B 0.9600
C16K H1'C 0.9600
C16K H1'D 0.9600
C17K C18K 1.479(6)
C17K H1'E 0.9700
C17K H1'F 0.9700
C18K H1'G 0.9600
C18K H1'H 0.9600
C18K H1'I 0.9600

loop_
_geom_hbond_atom_site_label_D
_geom_hbond_atom_site_label_H
_geom_hbond_atom_site_label_A
_geom_hbond_distance_DH
_geom_hbond_distance_HA
_geom_hbond_distance_DA
_geom_hbond_angle_DHA
_geom_hbond_site_symmetry_A
N1A H1AN O3K 0.86 2.13 2.911(4) 151.4 .
N2A H2AN O2B 0.86 2.18 2.941(3) 146.9 .
N4A H4AN O1K 0.86 2.05 2.865(4) 158.2 .
N5A H5AN O4B 0.86 2.05 2.894(3) 165.9 .
C18A H18A O1F 0.96 2.65 3.576(5) 162.7 2
N1B H1BN O1A 0.86 2.05 2.872(3) 158.9 .
N2B H2BN O2C 0.86 2.02 2.851(3) 162.8 .
N4B H4BN O3A 0.86 2.14 2.899(3) 146.4 .
N5B H5BN O4C 0.86 2.14 2.918(3) 150.5 .
N1C H1CN O1B 0.86 2.18 2.940(4) 147.4 .
N2C H2CN O4D 0.86 2.19 2.948(3) 146.6 .
N4C H4CN O3B 0.86 2.02 2.859(3) 166.6 .
N5C H5CN O2D 0.86 2.12 2.949(3) 161.1 .
N1D H1DN O3C 0.86 2.21 3.001(3) 152.0 .
N2D H2DN O2E 0.86 2.20 3.013(3) 158.0 .
N4D H4DN O1C 0.86 2.11 2.907(4) 153.1 .
N5D H5DN O4E 0.86 2.05 2.905(3) 170.7 .
N1E H1EN O1D 0.86 2.01 2.860(3) 170.1 .
N2E H2EN O2F 0.86 2.06 2.878(3) 159.6 .
N4E H4EN O3D 0.86 2.19 2.962(4) 150.1 .
N5E H5EN O4F 0.86 2.19 2.965(3) 150.2 .
C14P H14P O3B 0.96 2.57 3.488(14) 159.0 2_665
N1F H1FN O1E 0.86 2.27 3.005(3) 143.9 .
N2F H2FN O2G 0.86 2.15 2.923(3) 150.1 .
N4F H4FN O3E 0.86 2.04 2.844(11) 155.7 .
N5F H5FN O4G 0.86 2.07 2.893(3) 158.8 .
N4Q H4QA O3E 0.86 2.27 3.06(3) 154.6 .
N1G H1GA O1F 0.86 2.10 2.912(3) 157.6 .
N2G H2GA O4H 0.86 2.12 2.904(3) 150.8 .
N4G H4GA O3F 0.86 2.20 2.968(4) 149.3 .
N5G H5GA O2H 0.86 2.18 2.967(4) 151.6 .
N1H H1HN O3G 0.86 2.11 2.928(3) 159.8 .
N2H H2HN O2I 0.86 2.05 2.893(4) 166.3 .
N4H H4HN O1G 0.86 2.19 2.945(4) 147.0 .
N5H H5HN O4I 0.86 2.13 2.914(4) 151.9 .
N1I H1IN O1H 0.86 2.24 3.010(4) 149.3 .
N2I H2IN O2J 0.86 2.19 3.000(4) 157.5 .
N4I H4IN O3H 0.86 2.08 2.910(4) 160.8 .
N5I H5IN O4J 0.86 2.04 2.848(4) 156.4 .
C16T H19K N4Q 0.96 2.41 3.00(5) 119.8 2_654
N1J H1JN O1I 0.86 2.06 2.868(4) 155.1 .
N2J H2JN O2K 0.86 2.10 2.903(4) 154.8 1_644
N4J H4JN O3I 0.86 2.20 3.016(3) 158.0 .
N5J H5JN O4K 0.86 2.24 3.012(4) 148.8 1_644
C12U H1:M O1J 0.96 2.56 3.22(5) 125.7 .
C18J H1:H O4K 0.96 2.65 3.211(9) 117.9 1_644
N1K H1KN O1J 0.86 2.18 2.950(4) 148.8 1_466
N2K H2KN O4A 0.86 2.17 2.951(4) 150.2 .
N4K H4KN O3J 0.86 2.08 2.906(4) 160.7 1_466
N5K H5KN O2A 0.86 2.05 2.886(3) 163.1 .
C12V H1'O O4J 0.96 2.63 3.48(3) 148.0 1_466

loop_
_geom_torsion_atom_site_label_1
_geom_torsion_atom_site_label_2
_geom_torsion_atom_site_label_3
_geom_torsion_atom_site_label_4
_geom_torsion
C11A N1A C1A O1A 2.3(19)
C11L N1A C1A O1A 0.0(9)
C11A N1A C1A C2A -177.0(18)
C11L N1A C1A C2A -179.3(8)
C4A N3A C2A C9A -3.8(3)
C4A N3A C2A C1A 174.4(2)
O1A C1A C2A N3A -161.2(2)
N1A C1A C2A N3A 18.1(4)
O1A C1A C2A C9A 17.0(4)
N1A C1A C2A C9A -163.7(3)
C2A N3A C4A C7A -4.9(3)
C2A N3A C4A C5A 174.2(2)
C13A N2A C5A O2A -2.3(4)
C13A N2A C5A C4A 179.0(3)
N3A C4A C5A O2A -160.6(2)
C7A C4A C5A O2A 18.5(4)
N3A C4A C5A N2A 18.1(3)
C7A C4A C5A N2A -162.8(2)
C15L N4A C6A O3A -2.0(14)
C15A N4A C6A O3A -3.3(19)
C15L N4A C6A C7A -178.6(14)
C15A N4A C6A C7A -179.9(18)
C9A N8A C7A C4A -4.0(4)
C9A N8A C7A C6A 170.8(2)
N3A C4A C7A N8A 9.1(4)
C5A C4A C7A N8A -170.0(2)
N3A C4A C7A C6A -165.3(2)
C5A C4A C7A C6A 15.7(4)
O3A C6A C7A N8A -106.1(3)
N4A C6A C7A N8A 70.7(4)
O3A C6A C7A C4A 68.4(4)
N4A C6A C7A C4A -114.8(3)
C7A N8A C9A C2A -4.8(4)
C7A N8A C9A C10A 168.9(2)
N3A C2A C9A N8A 9.0(4)
C1A C2A C9A N8A -169.2(2)
N3A C2A C9A C10A -164.2(2)
C1A C2A C9A C10A 17.6(4)
C17A N5A C10A O4A 1.8(6)
C17A N5A C10A C9A -174.7(4)
N8A C9A C10A O4A -107.5(4)
C2A C9A C10A O4A 66.1(4)
N8A C9A C10A N5A 69.3(4)
C2A C9A C10A N5A -117.2(4)
C1A N1A C11A C12A 167(4)
C1A N1A C11L C12L 93.9(18)
C5A N2A C13A C14A 98.3(5)
C6A N4A C15A C16A -87(2)
C6A N4A C15L C16L 159.2(10)
C10A N5A C17A C18A 135.7(5)
C11B N1B C1B O1B -6.1(5)
C11B N1B C1B C2B 176.8(4)
C4B N3B C2B C9B -4.5(4)
C4B N3B C2B C1B 170.6(2)
O1B C1B C2B N3B -105.9(3)
N1B C1B C2B N3B 71.3(3)
O1B C1B C2B C9B 69.1(4)
N1B C1B C2B C9B -113.7(3)
C2B N3B C4B C7B -4.2(4)
C2B N3B C4B C5B 170.4(2)
C13B N2B C5B O2B -3.0(6)
C13B N2B C5B C4B -179.9(4)
N3B C4B C5B O2B -109.3(3)
C7B C4B C5B O2B 65.2(4)
N3B C4B C5B N2B 67.8(4)
C7B C4B C5B N2B -117.7(3)
C15B N4B C6B O3B -1.8(4)
C15B N4B C6B C7B 179.9(3)
C9B N8B C7B C4B -3.7(3)
C9B N8B C7B C6B 175.6(2)
N3B C4B C7B N8B 8.5(4)
C5B C4B C7B N8B -165.7(2)
N3B C4B C7B C6B -170.7(2)
C5B C4B C7B C6B 15.1(4)
O3B C6B C7B N8B -160.6(2)
N4B C6B C7B N8B 17.7(3)
O3B C6B C7B C4B 18.6(4)
N4B C6B C7B C4B -163.1(2)
C7B N8B C9B C2B -4.9(3)
C7B N8B C9B C10B 174.2(2)
N3B C2B C9B N8B 9.3(4)
C1B C2B C9B N8B -165.5(2)
N3B C2B C9B C10B -169.8(2)
C1B C2B C9B C10B 15.4(4)
C17M N5B C10B O4B 13(3)
C17B N5B C10B O4B -2.0(10)
C17M N5B C10B C9B -166(3)
C17B N5B C10B C9B 179.1(9)
N8B C9B C10B O4B -158.5(2)
C2B C9B C10B O4B 20.6(4)
N8B C9B C10B N5B 20.5(3)
C2B C9B C10B N5B -160.4(2)
C1B N1B C11B C12B -88.2(6)
C5B N2B C13B C14B 174.4(8)
C6B N4B C15B C16B 87.8(4)
C10B N5B C17B C18B 110.2(18)
C10B N5B C17M C18M 173(3)
C11C N1C C1C O1C -6.5(9)
C11N N1C C1C O1C 17.5(18)
C11C N1C C1C C2C 174.2(8)
C11N N1C C1C C2C -161.8(18)
C4C N3C C2C C9C -4.2(3)
C4C N3C C2C C1C 175.1(2)
O1C C1C C2C N3C -157.5(2)
N1C C1C C2C N3C 21.8(3)
O1C C1C C2C C9C 21.7(4)
N1C C1C C2C C9C -159.0(3)
C2C N3C C4C C7C -4.2(3)
C2C N3C C4C C5C 174.0(2)
C13C N2C C5C O2C -0.9(5)
C13C N2C C5C C4C -179.9(3)
N3C C4C C5C O2C -161.7(2)
C7C C4C C5C O2C 16.4(4)
N3C C4C C5C N2C 17.4(3)
C7C C4C C5C N2C -164.5(2)
C15C N4C C6C O3C 0.5(5)
C15C N4C C6C C7C -177.1(3)
C9C N8C C7C C4C -4.0(4)
C9C N8C C7C C6C 171.0(2)
N3C C4C C7C N8C 8.6(4)
C5C C4C C7C N8C -169.5(2)
N3C C4C C7C C6C -166.0(2)
C5C C4C C7C C6C 15.9(4)
O3C C6C C7C N8C -108.3(3)
N4C C6C C7C N8C 69.5(3)
O3C C6C C7C C4C 66.6(4)
N4C C6C C7C C4C -115.6(3)
C7C N8C C9C C2C -4.3(4)
C7C N8C C9C C10C 168.2(2)
N3C C2C C9C N8C 8.7(4)
C1C C2C C9C N8C -170.5(2)
N3C C2C C9C C10C -163.2(2)
C1C C2C C9C C10C 17.6(4)
C17C N5C C10C O4C -3.1(5)
C17C N5C C10C C9C -178.6(3)
N8C C9C C10C O4C -106.9(3)
C2C C9C C10C O4C 65.3(4)
N8C C9C C10C N5C 68.8(3)
C2C C9C C10C N5C -119.0(3)
C1C N1C C11C C12C 104.3(15)
C1C N1C C11N C12N -169(4)
C5C N2C C13C C14C 85.1(4)
C6C N4C C15C C16C 95.1(4)
C10C N5C C17C C18C -82.1(4)
C11D N1D C1D O1D 1.5(7)
C11O N1D C1D O1D 4(2)
C11D N1D C1D C2D -178.0(5)
C11O N1D C1D C2D -175(2)
C4D N3D C2D C9D -3.8(3)
C4D N3D C2D C1D 175.0(2)
O1D C1D C2D N3D -161.9(2)
N1D C1D C2D N3D 17.7(3)
O1D C1D C2D C9D 16.9(4)
N1D C1D C2D C9D -163.5(2)
C2D N3D C4D C7D -4.6(3)
C2D N3D C4D C5D 173.1(2)
C13D N2D C5D O2D 4.0(6)
C13D N2D C5D C4D -174.4(4)
N3D C4D C5D O2D -157.1(2)
C7D C4D C5D O2D 20.5(4)
N3D C4D C5D N2D 21.4(3)
C7D C4D C5D N2D -161.0(3)
C15D N4D C6D O3D -4.9(7)
C15D N4D C6D C7D 179.6(5)
C9D N8D C7D C4D -3.9(4)
C9D N8D C7D C6D 170.6(2)
N3D C4D C7D N8D 8.7(4)
C5D C4D C7D N8D -168.8(2)
N3D C4D C7D C6D -165.3(2)
C5D C4D C7D C6D 17.1(4)
O3D C6D C7D N8D -107.8(4)
N4D C6D C7D N8D 68.0(4)
O3D C6D C7D C4D 66.5(4)
N4D C6D C7D C4D -117.7(4)
C7D N8D C9D C2D -4.6(4)
C7D N8D C9D C10D 169.5(2)
N3D C2D C9D N8D 8.7(4)
C1D C2D C9D N8D -170.0(2)
N3D C2D C9D C10D -164.7(2)
C1D C2D C9D C10D 16.6(4)
C17D N5D C10D O4D 2.1(5)
C17D N5D C10D C9D -173.5(3)
N8D C9D C10D O4D -103.9(3)
C2D C9D C10D O4D 69.9(4)
N8D C9D C10D N5D 71.9(3)
C2D C9D C10D N5D -114.3(3)
C1D N1D C11D C12D 98.2(9)
C1D N1D C11O C12O -167(3)
C5D N2D C13D C14D -157.6(7)
C6D N4D C15D C16D 156.2(7)
C10D N5D C17D C18D 108.2(4)
C11E N1E C1E O1E 4.2(5)
C11E N1E C1E C2E -171.0(3)
C4E N3E C2E C9E -4.3(4)
C4E N3E C2E C1E 169.8(2)
O1E C1E C2E N3E -105.0(3)
N1E C1E C2E N3E 70.5(3)
O1E C1E C2E C9E 68.9(3)
N1E C1E C2E C9E -115.6(3)
C2E N3E C4E C7E -3.6(4)
C2E N3E C4E C5E 170.3(2)
C13P N2E C5E O2E -9(2)
C13E N2E C5E O2E 0.6(9)
C13P N2E C5E C4E 176(2)
C13E N2E C5E C4E -174.6(8)
N3E C4E C5E O2E -104.2(3)
C7E C4E C5E O2E 69.6(4)
N3E C4E C5E N2E 71.3(4)
C7E C4E C5E N2E -114.9(3)
C15E N4E C6E O3E 0.0(5)
C15E N4E C6E C7E -178.3(3)
C9E N8E C7E C4E -3.8(3)
C9E N8E C7E C6E 174.5(2)
N3E C4E C7E N8E 7.9(4)
C5E C4E C7E N8E -165.6(2)
N3E C4E C7E C6E -170.3(2)
C5E C4E C7E C6E 16.2(4)
O3E C6E C7E N8E -157.9(2)
N4E C6E C7E N8E 20.6(3)
O3E C6E C7E C4E 20.4(4)
N4E C6E C7E C4E -161.1(3)
C7E N8E C9E C2E -4.1(3)
C7E N8E C9E C10E 174.3(2)
N3E C2E C9E N8E 8.4(4)
C1E C2E C9E N8E -165.2(2)
N3E C2E C9E C10E -169.8(2)
C1E C2E C9E C10E 16.6(4)
C17E N5E C10E O4E 0.9(5)
C17E N5E C10E C9E -178.2(3)
N8E C9E C10E O4E -160.8(2)
C2E C9E C10E O4E 17.5(4)
N8E C9E C10E N5E 18.4(3)
C2E C9E C10E N5E -163.3(2)
C1E N1E C11E C12E 112.3(3)
C5E N2E C13E C14E 113.1(8)
C5E N2E C13P C14P -82.4(18)
C6E N4E C15E C16E 138.5(5)
C10E N5E C17E C18E 117.9(7)
C11F N1F C1F O1F 0.5(4)
C11F N1F C1F C2F -178.6(3)
C4F N3F C2F C9F -5.4(3)
C4F N3F C2F C1F 173.8(2)
O1F C1F C2F N3F -161.6(2)
N1F C1F C2F N3F 17.6(3)
O1F C1F C2F C9F 17.5(4)
N1F C1F C2F C9F -163.3(2)
C2F N3F C4F C7F -3.5(3)
C2F N3F C4F C5F 174.9(2)
C13F N2F C5F O2F 0.7(5)
C13F N2F C5F C4F -178.2(3)
N3F C4F C5F O2F -160.1(2)
C7F C4F C5F O2F 18.2(4)
N3F C4F C5F N2F 18.8(3)
C7F C4F C5F N2F -162.8(2)
C15F N4F C6F O3F -3.8(16)
C15F N4F C6F C7F 177.7(8)
C9F N8F C7F C4F -3.8(4)
C9F N8F C7F C6F 170.0(2)
N3F C4F C7F N8F 8.4(4)
C5F C4F C7F N8F -169.9(2)
N3F C4F C7F C6F -165.0(2)
C5F C4F C7F C6F 16.7(4)
O3F C6F C7F N8F -106.2(3)
N4F C6F C7F N8F 72.4(8)
N4Q C6F C7F N8F 68(2)
O3F C6F C7F C4F 67.5(4)
N4F C6F C7F C4F -113.9(7)
N4Q C6F C7F C4F -118(2)
C7F N8F C9F C2F -5.0(4)
C7F N8F C9F C10F 169.5(2)
N3F C2F C9F N8F 10.0(4)
C1F C2F C9F N8F -169.1(2)
N3F C2F C9F C10F -164.2(2)
C1F C2F C9F C10F 16.7(4)
C17F N5F C10F O4F -5.6(12)
C17Q N5F C10F O4F 1.7(11)
C17F N5F C10F C9F 178.2(11)
C17Q N5F C10F C9F -174.6(10)
N8F C9F C10F O4F -104.9(3)
C2F C9F C10F O4F 69.5(4)
N8F C9F C10F N5F 71.6(3)
C2F C9F C10F N5F -114.0(3)
C1F N1F C11F C12F 116.9(6)
C5F N2F C13F C14F 96.9(4)
C6F N4F C15F C16F -174(2)
O3F C6F N4Q C15Q -3(7)
C7F C6F N4Q C15Q -178(6)
C6F N4Q C15Q C16Q -116(5)
C10F N5F C17F C18F -75.7(14)
C10F N5F C17Q C18Q -175(3)
C11G N1G C1G O1G -4.6(7)
C11G N1G C1G C2G 179.1(4)
C4G N3G C2G C9G -4.7(4)
C4G N3G C2G C1G 169.5(2)
O1G C1G C2G N3G -106.9(4)
N1G C1G C2G N3G 69.6(4)
O1G C1G C2G C9G 67.1(4)
N1G C1G C2G C9G -116.4(3)
C2G N3G C4G C7G -4.3(4)
C2G N3G C4G C5G 169.7(2)
C13G N2G C5G O2G -5.7(5)
C13G N2G C5G C4G 178.2(3)
N3G C4G C5G O2G -107.4(3)
C7G C4G C5G O2G 66.5(4)
N3G C4G C5G N2G 68.9(3)
C7G C4G C5G N2G -117.2(3)
C15G N4G C6G O3G -0.6(5)
C15G N4G C6G C7G 179.9(3)
C9G N8G C7G C4G -4.4(3)
C9G N8G C7G C6G 174.2(2)
N3G C4G C7G N8G 9.2(4)
C5G C4G C7G N8G -164.5(2)
N3G C4G C7G C6G -169.3(2)
C5G C4G C7G C6G 17.0(4)
O3G C6G C7G N8G -159.3(2)
N4G C6G C7G N8G 20.3(3)
O3G C6G C7G C4G 19.3(4)
N4G C6G C7G C4G -161.2(2)
C7G N8G C9G C2G -4.6(4)
C7G N8G C9G C10G 173.8(2)
N3G C2G C9G N8G 9.4(4)
C1G C2G C9G N8G -164.3(2)
N3G C2G C9G C10G -168.8(2)
C1G C2G C9G C10G 17.5(4)
C17G N5G C10G O4G 0.0(5)
C17G N5G C10G C9G -178.4(3)
N8G C9G C10G O4G -160.1(3)
C2G C9G C10G O4G 18.1(4)
N8G C9G C10G N5G 18.4(4)
C2G C9G C10G N5G -163.3(3)
C1G N1G C11G C12G 93.5(6)
C5G N2G C13G C14G -78.0(4)
C6G N4G C15G C16G 114.6(6)
C10G N5G C17G C18G 156.5(4)
C11H N1H C1H O1H 1.7(5)
C11H N1H C1H C2H -173.0(3)
C4H N3H C2H C9H -4.4(4)
C4H N3H C2H C1H 170.2(2)
O1H C1H C2H N3H -107.8(3)
N1H C1H C2H N3H 67.2(3)
O1H C1H C2H C9H 66.6(4)
N1H C1H C2H C9H -118.4(3)
C2H N3H C4H C7H -5.1(4)
C2H N3H C4H C5H 168.7(2)
C13H N2H C5H O2H 1.2(6)
C13H N2H C5H C4H -174.7(4)
N3H C4H C5H O2H -104.8(3)
C7H C4H C5H O2H 68.7(4)
N3H C4H C5H N2H 71.3(4)
C7H C4H C5H N2H -115.2(3)
C15H N4H C6H O3H 0.2(5)
C15H N4H C6H C7H -178.6(3)
C9H N8H C7H C4H -5.0(4)
C9H N8H C7H C6H 174.2(2)
N3H C4H C7H N8H 10.1(4)
C5H C4H C7H N8H -163.1(2)
N3H C4H C7H C6H -169.1(2)
C5H C4H C7H C6H 17.7(4)
O3H C6H C7H N8H -161.3(3)
N4H C6H C7H N8H 17.6(4)
O3H C6H C7H C4H 17.9(4)
N4H C6H C7H C4H -163.2(3)
C7H N8H C9H C2H -4.4(3)
C7H N8H C9H C10H 174.0(2)
N3H C2H C9H N8H 9.4(4)
C1H C2H C9H N8H -164.7(2)
N3H C2H C9H C10H -168.8(2)
C1H C2H C9H C10H 17.1(4)
C17H N5H C10H O4H -0.9(5)
C17H N5H C10H C9H -179.4(4)
N8H C9H C10H O4H -158.7(2)
C2H C9H C10H O4H 19.6(4)
N8H C9H C10H N5H 19.9(4)
C2H C9H C10H N5H -161.8(3)
C1H N1H C11H C12H 116.0(4)
C5H N2H C13H C14H -84.3(7)
C6H N4H C15H C16H 116.1(7)
C10H N5H C17H C18H 132.4(7)
C11I N1I C1I O1I 1.2(5)
C11I N1I C1I C2I -176.2(3)
C4I N3I C2I C9I -4.7(4)
C4I N3I C2I C1I 173.4(2)
O1I C1I C2I N3I -160.7(3)
N1I C1I C2I N3I 16.8(4)
O1I C1I C2I C9I 17.3(4)
N1I C1I C2I C9I -165.2(3)
C2I N3I C4I C7I -5.0(4)
C2I N3I C4I C5I 174.3(2)
C13T N2I C5I O2I -9.7(10)
C13I N2I C5I O2I 7.8(11)
C13T N2I C5I C4I 171.8(9)
C13I N2I C5I C4I -170.7(10)
N3I C4I C5I O2I -158.7(3)
C7I C4I C5I O2I 20.6(4)
N3I C4I C5I N2I 19.8(4)
C7I C4I C5I N2I -160.9(3)
C15I N4I C6I O3I -0.6(9)
C15T N4I C6I O3I -24(2)
C15I N4I C6I C7I -175.7(7)
C15T N4I C6I C7I 161(2)
C9I N8I C7I C4I -4.6(4)
C9I N8I C7I C6I 169.5(2)
N3I C4I C7I N8I 10.0(4)
C5I C4I C7I N8I -169.2(2)
N3I C4I C7I C6I -163.8(3)
C5I C4I C7I C6I 16.9(4)
O3I C6I C7I N8I -107.1(3)
N4I C6I C7I N8I 68.3(4)
O3I C6I C7I C4I 67.0(4)
N4I C6I C7I C4I -117.7(3)
C7I N8I C9I C2I -5.2(4)
C7I N8I C9I C10I 170.1(2)
N3I C2I C9I N8I 10.1(4)
C1I C2I C9I N8I -167.8(3)
N3I C2I C9I C10I -164.9(3)
C1I C2I C9I C10I 17.2(4)
C17T N5I C10I O4I -0.9(19)
C17I N5I C10I O4I -7.4(16)
C17T N5I C10I C9I -177.2(18)
C17I N5I C10I C9I 176.4(15)
N8I C9I C10I O4I -109.7(4)
C2I C9I C10I O4I 65.5(5)
N8I C9I C10I N5I 66.8(4)
C2I C9I C10I N5I -118.0(4)
C1I N1I C11I C12I 148.5(4)
C5I N2I C13I C14I 106(2)
C5I N2I C13T C14T 147(2)
C6I N4I C15I C16I -89.9(9)
C6I N4I C15T C16T 109(3)
C10I N5I C17I C18I -174(2)
C10I N5I C17T C18T 125(6)
C11J N1J C1J O1J -6.4(10)
C11U N1J C1J O1J 13(2)
C11J N1J C1J C2J 178.6(9)
C11U N1J C1J C2J -162.1(19)
C4J N3J C2J C9J -5.1(4)
C4J N3J C2J C1J 169.2(2)
O1J C1J C2J N3J -109.4(4)
N1J C1J C2J N3J 65.8(4)
O1J C1J C2J C9J 64.8(5)
N1J C1J C2J C9J -120.0(4)
C2J N3J C4J C7J -4.1(4)
C2J N3J C4J C5J 170.2(2)
C13J N2J C5J O2J -4.9(6)
C13J N2J C5J C4J 177.4(4)
N3J C4J C5J O2J -110.1(3)
C7J C4J C5J O2J 64.2(4)
N3J C4J C5J N2J 67.7(4)
C7J C4J C5J N2J -118.0(3)
C15J N4J C6J O3J 4.6(6)
C15J N4J C6J C7J -173.1(4)
C9J N8J C7J C4J -4.8(4)
C9J N8J C7J C6J 172.6(2)
N3J C4J C7J N8J 9.4(4)
C5J C4J C7J N8J -164.7(2)
N3J C4J C7J C6J -167.8(3)
C5J C4J C7J C6J 18.1(4)
O3J C6J C7J N8J -160.0(3)
N4J C6J C7J N8J 17.8(4)
O3J C6J C7J C4J 17.2(4)
N4J C6J C7J C4J -165.0(3)
C7J N8J C9J C2J -4.4(4)
C7J N8J C9J C10J 173.6(2)
N3J C2J C9J N8J 9.7(4)
C1J C2J C9J N8J -164.3(3)
N3J C2J C9J C10J -168.1(2)
C1J C2J C9J C10J 17.8(4)
C17U N5J C10J O4J 4(2)
C17J N5J C10J O4J -1.0(18)
C17U N5J C10J C9J -174.5(19)
C17J N5J C10J C9J -180.0(17)
N8J C9J C10J O4J -163.0(3)
C2J C9J C10J O4J 15.0(4)
N8J C9J C10J N5J 16.1(4)
C2J C9J C10J N5J -166.0(3)
C1J N1J C11J C12J 149.9(12)
C1J N1J C11U C12U -97(4)
C5J N2J C13J C14J -98.4(8)
C6J N4J C15J C16J -168.2(6)
C10J N5J C17J C18J -175.1(13)
C10J N5J C17U C18U 102(3)
C11V N1K C1K O1K -2.7(12)
C11K N1K C1K O1K 0.7(10)
C11V N1K C1K C2K 178.0(11)
C11K N1K C1K C2K -178.5(9)
C4K N3K C2K C9K -4.7(4)
C4K N3K C2K C1K 174.1(2)
O1K C1K C2K N3K -162.3(2)
N1K C1K C2K N3K 17.0(4)
O1K C1K C2K C9K 16.5(4)
N1K C1K C2K C9K -164.3(3)
C2K N3K C4K C7K -5.1(4)
C2K N3K C4K C5K 173.9(2)
C13K N2K C5K O2K -1.2(5)
C13K N2K C5K C4K 179.8(3)
N3K C4K C5K O2K -160.6(3)
C7K C4K C5K O2K 18.2(4)
N3K C4K C5K N2K 18.4(4)
C7K C4K C5K N2K -162.8(3)
C15K N4K C6K O3K -2.8(6)
C15K N4K C6K C7K -178.5(4)
C9K N8K C7K C4K -5.0(4)
C9K N8K C7K C6K 169.2(2)
N3K C4K C7K N8K 10.2(4)
C5K C4K C7K N8K -168.6(2)
N3K C4K C7K C6K -163.6(3)
C5K C4K C7K C6K 17.5(4)
O3K C6K C7K N8K -107.8(3)
N4K C6K C7K N8K 68.3(4)
O3K C6K C7K C4K 66.3(4)
N4K C6K C7K C4K -117.6(3)
C7K N8K C9K C2K -4.8(4)
C7K N8K C9K C10K 169.6(2)
N3K C2K C9K N8K 9.9(4)
C1K C2K C9K N8K -168.8(2)
N3K C2K C9K C10K -163.9(2)
C1K C2K C9K C10K 17.4(4)
C17K N5K C10K O4K -1.7(5)
C17K N5K C10K C9K -177.3(3)
N8K C9K C10K O4K -104.4(3)
C2K C9K C10K O4K 69.7(4)
N8K C9K C10K N5K 71.5(3)
C2K C9K C10K N5K -114.4(3)
C1K N1K C11K C12K 89.9(16)
C1K N1K C11V C12V -166(2)
C5K N2K C13K C14K 138.2(5)
C6K N4K C15K C16K 136.1(8)
C10K N5K C17K C18K 99.1(4)
